data_1571997
loop_
_publ_author_name
'Ge, Rui'
'Cai, Ping-Wei'
'Sun, Cai'
'Sun, Yan-Qiong'
'Li, Xin-Xiong'
'Zheng, Shou-Tian'

_publ_section_title
;
 Development of non-closed silver clusters by
 transition-metal-coordination-cluster substituted polyoxometalate
 templates.
;
_journal_issue 31
_journal_name_full 'Chemical science'
_journal_page_first 12543
_journal_page_last 12549
_journal_paper_doi 10.1039/d4sc01502a
_journal_volume 15
_journal_year 2024
_chemical_formula_moiety 'C236 H360 Ag74.65 N4 O172 Si4 W40 Zn10, 1[], 6[CH3CN], 2[H2O], 1[]'
_chemical_formula_sum 'C248 H382 Ag74.65 N10 O174 Si4 W40 Zn10'
_chemical_formula_weight 22459.97
_space_group_crystal_system monoclinic
_space_group_IT_number 14
_space_group_name_Hall '-P 2ybc'
_space_group_name_H-M_alt 'P 1 21/c 1'
_atom_sites_solution_hydrogens mixed
_audit_creation_date 2024-06-19
_audit_creation_method
;
Olex2 1.5
(compiled 2022.04.07 svn.rca3783a0 for OlexSys, GUI svn.r6498)
;
_audit_update_record
;
2024-06-19 deposited with the CCDC.	2024-06-24 downloaded from the CCDC.
;
_cell_angle_alpha 90
_cell_angle_beta 124.230(4)
_cell_angle_gamma 90
_cell_formula_units_Z 2
_cell_length_a 24.0994(19)
_cell_length_b 38.699(3)
_cell_length_c 39.795(3)
_cell_measurement_reflns_used 9745
_cell_measurement_temperature 150(2)
_cell_measurement_theta_max 25.073
_cell_measurement_theta_min 2.438
_cell_volume 30685(4)
_computing_cell_refinement 'SAINT V8.38A (Bruker, 2018)'
_computing_data_collection 'SAINT V8.38A (Bruker, 2018)'
_computing_data_reduction 'SAINT V8.38A (Bruker, 2018)'
_computing_molecular_graphics 'Olex2 1.5 (Dolomanov et al., 2009)'
_computing_publication_material 'Olex2 1.5 (Dolomanov et al., 2009)'
_computing_structure_refinement 'SHELXL 2018/3 (Sheldrick, 2015)'
_computing_structure_solution 'SHELXS-97 (Sheldrick, 2008)'
_diffrn_ambient_temperature 150.00
_diffrn_measured_fraction_theta_full 0.987
_diffrn_measured_fraction_theta_max 0.987
_diffrn_measurement_device_type 'Bruker APEX II area detector'
_diffrn_radiation_type MoK\a
_diffrn_radiation_wavelength 0.71073
_diffrn_reflns_av_R_equivalents 0.0927
_diffrn_reflns_av_unetI/netI 0.0404
_diffrn_reflns_Laue_measured_fraction_full 0.987
_diffrn_reflns_Laue_measured_fraction_max 0.987
_diffrn_reflns_limit_h_max 28
_diffrn_reflns_limit_h_min -28
_diffrn_reflns_limit_k_max 46
_diffrn_reflns_limit_k_min -45
_diffrn_reflns_limit_l_max 47
_diffrn_reflns_limit_l_min -47
_diffrn_reflns_number 772357
_diffrn_reflns_point_group_measured_fraction_full 0.987
_diffrn_reflns_point_group_measured_fraction_max 0.987
_diffrn_reflns_theta_full 25.217
_diffrn_reflns_theta_max 25.217
_diffrn_reflns_theta_min 1.802
_exptl_absorpt_coefficient_mu 10.221
_exptl_absorpt_correction_T_max 0.2586
_exptl_absorpt_correction_T_min 0.1336
_exptl_absorpt_correction_type multi-scan
_exptl_absorpt_process_details SADABS
_exptl_crystal_colour colourless
_exptl_crystal_colour_primary colourless
_exptl_crystal_density_diffrn 2.431
_exptl_crystal_description needle
_exptl_crystal_F_000 20309
_exptl_crystal_size_max 0.17
_exptl_crystal_size_mid 0.15
_exptl_crystal_size_min 0.12
_refine_diff_density_max 7.370
_refine_diff_density_min -4.808
_refine_diff_density_rms 0.561
_refine_ls_extinction_method none
_refine_ls_goodness_of_fit_ref 1.551
_refine_ls_hydrogen_treatment constr
_refine_ls_matrix_type full
_refine_ls_number_parameters 2425
_refine_ls_number_reflns 54669
_refine_ls_number_restraints 1971
_refine_ls_restrained_S_all 1.538
_refine_ls_R_factor_all 0.1289
_refine_ls_R_factor_gt 0.1154
_refine_ls_shift/su_max 0.011
_refine_ls_shift/su_mean 0.000
_refine_ls_structure_factor_coef Fsqd
_refine_ls_weighting_details 'w=1/[\s^2^(Fo^2^)+(0.2000P)^2^] where P=(Fo^2^+2Fc^2^)/3'
_refine_ls_weighting_scheme calc
_refine_ls_wR_factor_gt 0.3549
_refine_ls_wR_factor_ref 0.3691
_reflns_Friedel_coverage 0.000
_reflns_number_gt 42971
_reflns_number_total 54669
_reflns_threshold_expression 'I > 2\s(I)'
_cod_data_source_file d4sc01502a2.cif
_cod_data_source_block ag37-zn-n_sq
_cod_depositor_comments 'Adding full bibliography for 1571992--1571998.cif.'
_cod_database_code 1571997
_shelx_shelxl_version_number 2018/3
_shelx_space_group_comment
;
The symmetry employed for this shelxl refinement is uniquely defined
by the following loop, which should always be used as a source of
symmetry information in preference to the above space-group names.
They are only intended as comments.
;
_shelx_estimated_absorpt_t_max 0.373
_shelx_estimated_absorpt_t_min 0.275
_olex2_refinement_description
;
1. Fixed Uiso
 At 1.5 times of:
  All C(H,H,H) groups, H72 of O72
 At 1.2 times of:
  H77 of O77, H78 of O78
2. Restrained distances
 C9-C11
 1.54 with sigma of 0.01
 C33-C35
 1.54 with sigma of 0.01
 C15-C18
 1.54 with sigma of 0.01
 C15-C17
 1.54 with sigma of 0.01
 C15-C16
 1.54 with sigma of 0.01
 C18-C17
 2.53 with sigma of 0.01
 C18-C16
 2.53 with sigma of 0.01
 C17-C16
 2.53 with sigma of 0.01
 C69-C70
 1.54 with sigma of 0.01
 C57-C58
 1.54 with sigma of 0.01
 C57-C59
 1.54 with sigma of 0.01
 C58-C59
 2.53 with sigma of 0.01
 C93-C94
 1.54 with sigma of 0.01
 C93-C95
 1.54 with sigma of 0.01
 C93-C96
 1.54 with sigma of 0.01
 C94-C95
 2.53 with sigma of 0.01
 C94-C96
 2.53 with sigma of 0.01
 C95-C96
 2.53 with sigma of 0.01
 C21-C24
 1.54 with sigma of 0.01
 C21-C23
 1.54 with sigma of 0.01
 C21-C22
 1.54 with sigma of 0.01
 C115-C116
 1.54 with sigma of 0.01
 C24-C23
 2.53 with sigma of 0.01
 C24-C22
 2.53 with sigma of 0.01
 C23-C22
 2.53 with sigma of 0.01
 C3-C6
 1.54 with sigma of 0.01
 C3-C4
 1.54 with sigma of 0.01
 C3-C5
 1.54 with sigma of 0.01
 C9-C10 = C92-C93 = C51-C52 = C69-C72 = C81-C82
 1.54 with sigma of 0.01
 C81-C83
 1.54 with sigma of 0.01
 C61-C62
 1.3 with sigma of 0.01
 C1-C2
 1.3 with sigma of 0.001
 C13-C14
 1.3 with sigma of 0.001
 C49-C50
 1.3 with sigma of 0.001
 C73-C74
 1.3 with sigma of 0.001
 C85-C86
 1.3 with sigma of 0.001
 C1-C2 = C79-C80 = C91-C92 = C13-C14 = C85-C86 = C73-C74 = C49-C50
 1.2 with sigma of 0.01
 O5-W14
 1.9 with sigma of 0.01
 C4-C5 \\sim C4-C6 \\sim C5-C6
 with sigma of 0.01
3. Uiso/Uaniso restraints and constraints
C1 \\sim C2 \\sim C3 \\sim C4 \\sim C5 \\sim C6 \\sim C7 \\sim C8 \\sim C9
\\sim C10 \\sim C11 \\sim C12 \\sim C13 \\sim C14 \\sim C15 \\sim C16 \\sim C17
\\sim C18 \\sim C19 \\sim C20 \\sim C21 \\sim C22 \\sim C23 \\sim C24 \\sim C25
\\sim C26 \\sim C27 \\sim C28 \\sim C29 \\sim C30 \\sim C31 \\sim C32 \\sim C33
\\sim C34 \\sim C35 \\sim C36 \\sim C37 \\sim C38 \\sim C39 \\sim C40 \\sim C41
\\sim C42 \\sim C43 \\sim C44 \\sim C45 \\sim C46 \\sim C47 \\sim C48 \\sim C49
\\sim C50 \\sim C51 \\sim C52 \\sim C53 \\sim C54 \\sim C55 \\sim C56 \\sim C57
\\sim C58 \\sim C59 \\sim C60 \\sim C61 \\sim C62 \\sim C63 \\sim C64 \\sim C65
\\sim C66 \\sim C67 \\sim C68 \\sim C69 \\sim C70 \\sim C71 \\sim C72 \\sim C73
\\sim C74 \\sim C75 \\sim C76 \\sim C77 \\sim C78 \\sim C79 \\sim C80 \\sim C81
\\sim C82 \\sim C83 \\sim C84 \\sim C85 \\sim C86 \\sim C87 \\sim C88 \\sim C89
\\sim C90 \\sim C91 \\sim C92 \\sim C93 \\sim C94 \\sim C95 \\sim C96 \\sim C97
\\sim C98 \\sim C99 \\sim C100 \\sim C101 \\sim C102 \\sim C103 \\sim C104
\\sim C105 \\sim C106 \\sim C107 \\sim C108 \\sim C109 \\sim C110 \\sim C111
\\sim C112 \\sim C113 \\sim C114 \\sim C115 \\sim C116 \\sim C117 \\sim C118:
within 3.8A with sigma of 0.02 and sigma for terminal atoms of 0.04 within 3.8A
Uanis(O3) \\sim Ueq, Uanis(O58) \\sim Ueq, Uanis(O26) \\sim Ueq, Uanis(O12)
\\sim Ueq, Uanis(O70) \\sim Ueq, Uanis(O49) \\sim Ueq, Uanis(O6) \\sim Ueq,
Uanis(O85) \\sim Ueq, Uanis(O4) \\sim Ueq, Uanis(O5) \\sim Ueq, Uanis(O44)
\\sim Ueq: with sigma of 0.01 and sigma for terminal atoms of 0.02
Uanis(C13) \\sim Ueq, Uanis(C14) \\sim Ueq, Uanis(C15) \\sim Ueq, Uanis(C16)
\\sim Ueq, Uanis(C17) \\sim Ueq, Uanis(C18) \\sim Ueq: with sigma of 0.01 and
sigma for terminal atoms of 0.02
Uanis(N1) \\sim Ueq, Uanis(O57) \\sim Ueq, Uanis(O37) \\sim Ueq, Uanis(O66)
\\sim Ueq, Uanis(C2) \\sim Ueq, Uanis(C6) \\sim Ueq, Uanis(O34) \\sim Ueq,
Uanis(O65) \\sim Ueq, Uanis(O33) \\sim Ueq, Uanis(O82) \\sim Ueq: with sigma of
0.01 and sigma for terminal atoms of 0.02
Uanis(O29) \\sim Ueq: with sigma of 0.01 and sigma for terminal atoms of 0.01
Uanis(Si2) = Uanis(Si1)
Uanis(O82) = Uanis(N2)
4. Others
 Fixed Sof: Ag38(0.325)
5.a Riding coordinates:
 C35(H35A,H35B,H35C), C41(H41A,H41B,H41C)
5.b Ternary CH refined with riding coordinates:
 O72(H72), O77(H77), O78(H78)
5.c Me refined with riding coordinates:
 C4(H4A,H4B,H4C), C5(H5A,H5B,H5C), C6(H6A,H6B,H6C), C10(H10A,H10B,H10C),
 C11(H11A,H11B,H11C), C12(H12A,H12B,H12C), C16(H16A,H16B,H16C), C17(H17A,H17B,
 H17C), C18(H18A,H18B,H18C), C22(H22A,H22B,H22C), C23(H23A,H23B,H23C), C24(H24A,
 H24B,H24C), C28(H28A,H28B,H28C), C29(H29A,H29B,H29C), C30(H30A,H30B,H30C),
 C34(H34A,H34B,H34C), C36(H36A,H36B,H36C), C40(H40A,H40B,H40C), C42(H42A,H42B,
 H42C), C46(H46A,H46B,H46C), C47(H47A,H47B,H47C), C48(H48A,H48B,H48C), C52(H52A,
 H52B,H52C), C53(H53A,H53B,H53C), C54(H54A,H54B,H54C), C58(H58A,H58B,H58C),
 C59(H59A,H59B,H59C), C60(H60A,H60B,H60C), C64(H64A,H64B,H64C), C65(H65A,H65B,
 H65C), C66(H66A,H66B,H66C), C70(H70A,H70B,H70C), C71(H71A,H71B,H71C), C72(H72A,
 H72B,H72C), C76(H76A,H76B,H76C), C77(H77A,H77B,H77C), C78(H78A,H78B,H78C),
 C82(H82A,H82B,H82C), C83(H83A,H83B,H83C), C84(H84A,H84B,H84C), C88(H88A,H88B,
 H88C), C89(H89A,H89B,H89C), C90(H90A,H90B,H90C), C94(H94A,H94B,H94C), C95(H95A,
 H95B,H95C), C96(H96A,H96B,H96C), C100(H10D,H10E,H10F), C101(H10G,H10H,H10I),
 C102(H10J,H10K,H10L), C106(H10M,H10N,H10O), C107(H10P,H10Q,H10R), C108(H10S,
 H10T,H10U), C112(H11D,H11E,H11F), C113(H11G,H11H,H11I), C114(H11J,H11K,H11L),
 C116(H11M,H11N,H11O), C118(H11P,H11Q,H11R)
;
_platon_squeeze_special_details
;
A solvent mask was calculated and 290 electrons were 
found in a volume of 11708\%A^3^ in 3 voids per unit cell. 
This is consistent with the presence of 
1[], 6[CH3CN], 2[H2O], 1[] per Asymmetric Unit 
which account for 304 electrons 
per unit cell.
;
_platon_squeeze_void_probe_radius 1.20
_olex2_submission_special_instructions 'No special instructions were received'

loop_
_space_group_symop_operation_xyz
'x, y, z'
'-x, y+1/2, -z+1/2'
'-x, -y, -z'
'x, -y-1/2, z-1/2'

loop_
_atom_site_label
_atom_site_type_symbol
_atom_site_fract_x
_atom_site_fract_y
_atom_site_fract_z
_atom_site_U_iso_or_equiv
_atom_site_adp_type
_atom_site_occupancy
_atom_site_site_symmetry_order
_atom_site_calc_flag
_atom_site_refinement_flags_posn
_atom_site_refinement_flags_adp
_atom_site_refinement_flags_occupancy
_atom_site_disorder_assembly
_atom_site_disorder_group
W1 W 0.97122(4) 0.93731(2) 0.15370(3) 0.0302(2) Uani 1 1 d . . . . .
W2 W 0.80409(4) 0.93586(2) 0.08548(3) 0.0278(2) Uani 1 1 d . . . . .
W3 W 0.86814(5) 0.93435(2) 0.18585(3) 0.0351(2) Uani 1 1 d . . . . .
W4 W 0.98801(4) 0.85828(2) 0.10493(3) 0.0322(2) Uani 1 1 d . . . . .
W5 W 1.05867(5) 0.85768(3) 0.21543(3) 0.0384(2) Uani 1 1 d . . . . .
W6 W 0.95739(5) 0.85424(3) 0.24644(3) 0.0414(2) Uani 1 1 d . . . . .
W7 W 0.77190(5) 0.85252(3) 0.17066(3) 0.0378(2) Uani 1 1 d . . . . .
W8 W 0.70911(4) 0.85484(2) 0.07179(3) 0.0314(2) Uani 1 1 d . . . . .
W9 W 0.82226(4) 0.85721(2) 0.03616(3) 0.0299(2) Uani 1 1 d . . . . .
W10 W 0.47960(5) 0.76354(3) -0.02041(4) 0.0518(3) Uani 1 1 d . . . . .
W11 W 0.52400(6) 0.75235(3) 0.07498(4) 0.0602(3) Uani 1 1 d . . . . .
W12 W 0.62551(7) 0.67463(4) 0.13251(4) 0.0680(4) Uani 1 1 d . . . . .
W13 W 0.44819(7) 0.66415(4) 0.04805(5) 0.0736(4) Uani 1 1 d . . . . .
W14 W 0.40088(6) 0.67608(3) -0.04839(4) 0.0606(3) Uani 1 1 d D . . . .
W15 W 0.52592(5) 0.69888(3) -0.06987(4) 0.0495(3) Uani 1 1 d . . . . .
W16 W 0.68740(5) 0.71079(2) 0.00667(3) 0.0431(3) Uani 1 1 d . . . . .
W17 W 0.74159(6) 0.69618(3) 0.11284(4) 0.0498(3) Uani 1 1 d . . . . .
W19 W 0.62014(6) 0.63023(3) -0.01686(4) 0.0562(3) Uani 1 1 d . . . . .
W18 W 0.49303(7) 0.60649(3) 0.00355(5) 0.0671(4) Uani 1 1 d . . . . .
W20 W 0.67068(7) 0.61604(3) 0.08895(5) 0.0687(4) Uani 1 1 d . . . . .
Ag1 Ag 1.21740(19) 0.86323(12) 0.36650(10) 0.1262(16) Uani 1 1 d . . . . .
Ag2 Ag 1.18636(14) 0.91653(8) 0.30402(8) 0.0853(9) Uani 1 1 d . . . . .
Ag3 Ag 1.08596(17) 0.89823(9) 0.34529(10) 0.0958(9) Uani 1 1 d . . . . .
Ag4 Ag 1.11337(14) 0.81178(8) 0.34925(8) 0.0774(8) Uani 1 1 d . . . . .
Ag5 Ag 1.22917(15) 0.82753(9) 0.30688(13) 0.1181(15) Uani 1 1 d . . . . .
Ag6 Ag 1.04786(12) 0.93711(7) 0.26533(7) 0.0648(6) Uani 1 1 d . . . . .
Ag7 Ag 1.12083(12) 0.77374(7) 0.29096(8) 0.0742(7) Uani 1 1 d . . . . .
Ag8 Ag 0.96756(12) 0.77498(7) 0.29785(8) 0.0690(7) Uani 1 1 d . . . . .
Ag9 Ag 1.18045(14) 0.79040(8) 0.22906(10) 0.0873(9) Uani 1 1 d . . . . .
Ag10 Ag 1.18461(11) 0.86635(6) 0.19637(8) 0.0604(6) Uani 1 1 d . . . . .
Ag11 Ag 1.15051(9) 0.94283(5) 0.22329(6) 0.0476(4) Uani 1 1 d . . . . .
Ag12 Ag 0.92845(14) 0.92726(8) 0.29740(8) 0.0755(7) Uani 1 1 d . . . . .
Ag13 Ag 0.86006(12) 0.85253(6) 0.28794(7) 0.0587(5) Uani 1 1 d . . . . .
Ag14 Ag 0.77113(11) 0.92964(6) 0.22795(6) 0.0522(5) Uani 1 1 d . . . . .
Ag15 Ag 0.78704(13) 0.78607(8) 0.24607(8) 0.0763(7) Uani 1 1 d . . . . .
Ag16 Ag 0.62490(13) 0.81512(6) 0.17485(7) 0.0636(6) Uani 1 1 d . . . . .
Ag17 Ag 0.62771(11) 0.90330(6) 0.15570(7) 0.0576(5) Uani 1 1 d . . . . .
Ag18 Ag 0.69435(11) 0.75894(6) 0.15967(7) 0.0599(6) Uani 1 1 d . . . . .
Ag19 Ag 0.56591(12) 0.83995(6) 0.09215(7) 0.0580(5) Uani 1 1 d . . . . .
Ag20 Ag 0.55226(9) 0.90933(5) 0.05376(6) 0.0478(5) Uani 1 1 d . . . . .
Ag21 Ag 0.69124(9) 0.93570(5) 0.11888(6) 0.0407(4) Uani 1 1 d . . . . .
Ag22 Ag 0.62056(9) 0.93499(5) 0.00938(6) 0.0447(4) Uani 1 1 d . . . . .
Ag23 Ag 0.51390(10) 0.84595(5) 0.00313(7) 0.0535(5) Uani 1 1 d . . . . .
Ag24 Ag 0.61475(11) 0.79291(5) -0.02640(8) 0.0573(5) Uani 1 1 d . . . . .
Ag25 Ag 0.61496(11) 0.86708(6) -0.04114(7) 0.0545(5) Uani 1 1 d . . . . .
Ag26 Ag 0.69072(11) 0.80561(7) -0.06313(8) 0.0646(6) Uani 1 1 d . . . . .
Ag27 Ag 0.79587(11) 0.82910(6) -0.06909(7) 0.0591(5) Uani 1 1 d . . . . .
Ag28 Ag 0.83270(10) 0.91395(5) -0.03930(6) 0.0483(5) Uani 1 1 d . . . . .
Ag29 Ag 0.72915(9) 0.94056(5) -0.01921(6) 0.0451(4) Uani 1 1 d . . . . .
Ag30 Ag 0.93279(11) 0.86274(6) -0.02067(8) 0.0662(6) Uani 1 1 d . . . . .
Ag31 Ag 0.82352(10) 0.76387(5) -0.00403(6) 0.0473(4) Uani 1 1 d . . . . .
Ag32 Ag 1.00878(10) 0.76452(5) 0.07018(7) 0.0530(5) Uani 1 1 d . . . . .
Ag33 Ag 1.07399(10) 0.82961(5) 0.05724(7) 0.0517(5) Uani 1 1 d . . . . .
Ag34 Ag 1.15312(13) 0.80199(6) 0.13784(8) 0.0678(6) Uani 1 1 d . . . . .
Ag35 Ag 1.09103(9) 0.93810(5) 0.12694(6) 0.0442(4) Uani 1 1 d . . . . .
Ag36 Ag 1.01999(10) 0.91510(5) 0.03724(6) 0.0446(4) Uani 1 1 d . . . . .
Ag37 Ag 0.91460(8) 0.93935(4) 0.04823(5) 0.0362(4) Uani 1 1 d . . . . .
Ag38 Ag 0.500000 0.500000 0.000000 0.095(2) Uani 0.65 2 d S . P . .
Zn1 Zn 0.89855(15) 0.73170(7) 0.14280(10) 0.0498(7) Uani 1 1 d . . . . .
Zn2 Zn 0.79042(14) 0.78527(7) 0.12743(9) 0.0412(6) Uani 1 1 d . . . . .
Zn3 Zn 0.89787(13) 0.78943(7) 0.09265(9) 0.0388(6) Uani 1 1 d . . . . .
Zn4 Zn 0.97195(13) 0.78695(8) 0.20136(9) 0.0441(7) Uani 1 1 d . . . . .
Zn5 Zn 0.63722(13) 0.76869(7) 0.05749(9) 0.0416(6) Uani 1 1 d . . . . .
Si1 Si 0.8852(2) 0.85911(12) 0.14168(15) 0.0184(7) Uani 1 1 d . . . . .
Si2 Si 0.5721(2) 0.68868(12) 0.03140(15) 0.0184(7) Uani 1 1 d . . . . .
O1 O 0.3241(10) 0.6764(5) -0.0889(7) 0.071(7) Uani 1 1 d . . . . .
O2 O 0.4216(9) 0.7225(6) -0.0347(7) 0.072(6) Uani 1 1 d . . . . .
O3 O 0.4567(9) 0.6774(5) -0.0705(6) 0.058(5) Uani 1 1 d . U . . .
O4 O 0.4115(9) 0.6283(5) -0.0445(6) 0.057(5) Uani 1 1 d . U . . .
O6 O 0.3983(12) 0.6560(6) 0.0656(9) 0.087(7) Uani 1 1 d . U . . .
O7 O 0.4525(11) 0.6168(6) 0.0342(7) 0.076(7) Uani 1 1 d . . . . .
O8 O 0.5759(11) 0.6052(5) 0.0532(8) 0.079(7) Uani 1 1 d . . . . .
O9 O 0.7083(13) 0.5760(5) 0.1072(8) 0.080(7) Uani 1 1 d . . . . .
O10 O 0.7478(9) 0.6457(5) 0.1150(5) 0.057(5) Uani 1 1 d . . . . .
O11 O 0.6656(10) 0.6197(5) 0.0363(8) 0.076(7) Uani 1 1 d . . . . .
O12 O 0.6529(16) 0.6332(8) 0.1332(9) 0.111(9) Uani 1 1 d . U . . .
O13 O 0.6386(12) 0.5960(5) -0.0323(7) 0.085(8) Uani 1 1 d . . . . .
O14 O 0.6905(10) 0.6624(5) -0.0040(7) 0.062(5) Uani 1 1 d . . . . .
O15 O 0.5620(11) 0.6536(5) -0.0666(7) 0.067(6) Uani 1 1 d . . . . .
O16 O 0.5922(7) 0.6845(4) -0.0014(6) 0.042(4) Uani 1 1 d . . . . .
O17 O 0.4841(14) 0.7070(6) -0.1222(7) 0.084(8) Uani 1 1 d . . . . .
O18 O 0.6151(8) 0.7168(4) -0.0500(5) 0.045(4) Uani 1 1 d . . . . .
O19 O 0.7584(9) 0.7223(4) 0.0073(6) 0.050(4) Uani 1 1 d . . . . .
O20 O 0.7302(8) 0.6932(4) 0.0612(7) 0.066(6) Uani 1 1 d . . . . .
O21 O 0.6622(8) 0.7503(4) 0.0205(6) 0.046(4) Uani 1 1 d . . . . .
O22 O 0.8268(9) 0.7021(4) 0.1440(5) 0.048(4) Uani 1 1 d . . . . .
O23 O 0.7165(8) 0.7412(5) 0.1087(5) 0.047(4) Uani 1 1 d . . . . .
O24 O 0.7156(10) 0.6917(5) 0.1534(6) 0.062(5) Uani 1 1 d . . . . .
O25 O 0.6356(10) 0.6741(6) 0.0786(7) 0.066(6) Uani 1 1 d . . . . .
O26 O 0.6354(9) 0.6741(6) 0.1719(8) 0.088(7) Uani 1 1 d . U . . .
O27 O 0.5898(11) 0.7198(5) 0.1172(8) 0.072(6) Uani 1 1 d . . . . .
O28 O 0.5328(12) 0.6583(6) 0.0933(10) 0.090(8) Uani 1 1 d . . . . .
O29 O 0.4702(10) 0.7113(5) 0.0565(6) 0.060(5) Uani 1 1 d . U . . .
O30 O 0.4738(16) 0.5639(7) -0.0036(11) 0.112(10) Uani 1 1 d . . . . .
O31 O 0.5432(13) 0.6154(5) -0.0171(8) 0.080(7) Uani 1 1 d . . . . .
O32 O 0.5091(9) 0.7396(5) -0.0511(7) 0.065(6) Uani 1 1 d . . . . .
O33 O 0.5053(11) 0.6634(6) 0.0157(7) 0.067(5) Uani 1 1 d . U . . .
O34 O 0.5558(8) 0.7299(4) 0.0325(5) 0.045(4) Uani 1 1 d . U . . .
O35 O 0.4203(11) 0.7886(7) -0.0543(7) 0.085(8) Uani 1 1 d . . . . .
O36 O 0.5549(8) 0.7903(4) 0.0041(5) 0.049(4) Uani 1 1 d . . . . .
O37 O 0.4898(10) 0.7707(6) 0.0986(7) 0.069(6) Uani 1 1 d . U . . .
O38 O 0.4641(9) 0.7729(5) 0.0221(6) 0.053(4) Uani 1 1 d . . . . .
O39 O 0.5959(8) 0.7826(5) 0.0899(4) 0.045(4) Uani 1 1 d . . . . .
O40 O 0.7037(7) 0.8082(5) 0.0773(5) 0.046(4) Uani 1 1 d . . . . .
O41 O 0.6285(9) 0.8637(5) 0.0299(6) 0.054(5) Uani 1 1 d . . . . .
O42 O 0.7400(7) 0.9022(4) 0.0809(5) 0.040(4) Uani 1 1 d . . . . .
O43 O 0.6977(7) 0.8638(4) 0.1169(5) 0.038(4) Uani 1 1 d . . . . .
O44 O 0.7525(7) 0.8500(4) 0.0441(5) 0.038(3) Uani 1 1 d . U . . .
O45 O 0.8134(7) 0.8444(4) 0.1307(5) 0.039(4) Uani 1 1 d . . . . .
O46 O 0.8095(8) 0.9555(4) 0.1319(5) 0.040(4) Uani 1 1 d . . . . .
O47 O 0.7519(8) 0.9651(4) 0.0486(5) 0.046(4) Uani 1 1 d . . . . .
O48 O 0.8912(7) 0.9572(4) 0.1057(5) 0.038(3) Uani 1 1 d . . . . .
O49 O 0.8834(7) 0.9026(3) 0.1425(5) 0.035(3) Uani 1 1 d . U . . .
O50 O 0.8193(7) 0.9059(4) 0.0543(4) 0.036(3) Uani 1 1 d . . . . .
O51 O 0.7706(8) 0.8656(4) -0.0171(5) 0.039(4) Uani 1 1 d . . . . .
O52 O 0.9119(8) 0.8698(4) 0.0496(4) 0.041(4) Uani 1 1 d . . . . .
O53 O 0.8349(8) 0.8108(3) 0.0354(5) 0.035(3) Uani 1 1 d . . . . .
O54 O 0.8976(7) 0.8466(4) 0.1083(5) 0.037(4) Uani 1 1 d . . . . .
O55 O 1.0550(7) 0.8672(4) 0.1003(5) 0.032(3) Uani 1 1 d . . . . .
O56 O 0.9797(7) 0.8133(4) 0.0936(5) 0.035(3) Uani 1 1 d . . . . .
O57 O 0.9769(7) 0.9077(4) 0.1194(5) 0.033(3) Uani 1 1 d . U . . .
O58 O 1.0359(7) 0.8527(3) 0.1613(4) 0.027(3) Uani 1 1 d . U . . .
O59 O 1.0242(7) 0.9065(4) 0.1966(4) 0.033(3) Uani 1 1 d . . . . .
O60 O 1.1448(8) 0.8678(4) 0.2432(6) 0.048(4) Uani 1 1 d . . . . .
O61 O 1.0621(8) 0.8126(4) 0.2239(5) 0.045(4) Uani 1 1 d . . . . .
O62 O 0.9438(8) 0.8463(4) 0.1847(5) 0.039(4) Uani 1 1 d . . . . .
O63 O 1.0431(7) 0.8674(4) 0.2571(5) 0.041(4) Uani 1 1 d . . . . .
O64 O 0.9286(7) 0.9036(4) 0.2241(4) 0.034(3) Uani 1 1 d . . . . .
O65 O 0.8608(8) 0.8484(4) 0.2154(5) 0.039(4) Uani 1 1 d . U . . .
O66 O 0.9735(11) 0.8630(6) 0.2941(6) 0.069(6) Uani 1 1 d . U . . .
O67 O 0.9737(8) 0.8087(5) 0.2496(5) 0.051(4) Uani 1 1 d . . . . .
O68 O 0.9403(7) 0.9579(4) 0.1865(5) 0.038(4) Uani 1 1 d . . . . .
O69 O 0.8573(12) 0.9618(5) 0.2153(6) 0.066(6) Uani 1 1 d . . . . .
O70 O 0.7972(9) 0.9013(4) 0.1705(5) 0.043(4) Uani 1 1 d . U . . .
O71 O 0.7304(9) 0.8595(5) 0.1944(6) 0.056(5) Uani 1 1 d . . . . .
O72 O 0.8798(9) 0.7676(5) 0.1763(6) 0.060(5) Uani 1 1 d . . . . .
H72 H 0.874516 0.755884 0.196702 0.091 Uiso 1 1 calc R U . . .
O73 O 1.0276(9) 0.7441(5) 0.2316(7) 0.062(5) Uani 1 1 d . . . . .
O74 O 0.9784(12) 0.7030(5) 0.1852(7) 0.072(6) Uani 1 1 d . . . . .
O75 O 0.9090(10) 0.7466(4) 0.0636(7) 0.062(5) Uani 1 1 d . . . . .
O76 O 0.8994(9) 0.7025(4) 0.0996(7) 0.055(5) Uani 1 1 d . . . . .
O77 O 0.9591(6) 0.7726(4) 0.1483(4) 0.032(3) Uani 1 1 d . . . . .
H77 H 1.002112 0.764086 0.152983 0.038 Uiso 1 1 calc R U . . .
O78 O 0.8222(7) 0.7666(5) 0.0943(5) 0.048(4) Uani 1 1 d . . . . .
H78 H 0.786978 0.754722 0.068654 0.058 Uiso 1 1 calc R U . . .
O79 O 1.0286(8) 0.9698(4) 0.1616(4) 0.038(4) Uani 1 1 d . . . . .
O80 O 0.9318(9) 0.8048(6) 0.0016(7) 0.067(6) Uani 1 1 d . . . . .
O81 O 0.9215(10) 0.7972(6) -0.0528(7) 0.071(6) Uani 1 1 d . . . . .
O82 O 0.9408(9) 0.7553(5) -0.0150(6) 0.058(4) Uani 1 1 d . U . . .
O83 O 1.0916(10) 0.7622(5) 0.1687(8) 0.082(8) Uani 1 1 d . . . . .
O84 O 1.1601(12) 0.7178(9) 0.1863(8) 0.105(10) Uani 1 1 d . . . . .
O85 O 1.0612(12) 0.7152(6) 0.1308(8) 0.080(6) Uani 1 1 d . U . . .
O86 O 0.7635(8) 0.8074(5) 0.1633(6) 0.049(4) Uani 1 1 d . . . . .
N1 N 1.1000(13) 0.7319(7) 0.1589(8) 0.061(6) Uani 1 1 d . U . . .
N2 N 0.9320(11) 0.7852(6) -0.0187(8) 0.058(4) Uani 1 1 d . . . . .
C1 C 1.2163(17) 0.7805(7) 0.2927(12) 0.093(8) Uani 1 1 d D U . . .
C2 C 1.2490(17) 0.7523(7) 0.3106(12) 0.087(7) Uani 1 1 d D U . . .
C3 C 1.2940(16) 0.7238(9) 0.3282(10) 0.098(8) Uani 1 1 d D U . . .
C4 C 1.290(2) 0.6991(11) 0.2968(12) 0.134(13) Uani 1 1 d D U . . .
H4A H 1.322628 0.680199 0.311004 0.200 Uiso 1 1 calc R U . . .
H4B H 1.245018 0.689543 0.279604 0.200 Uiso 1 1 calc R U . . .
H4C H 1.301439 0.711668 0.279950 0.200 Uiso 1 1 calc R U . . .
C5 C 1.282(2) 0.7043(11) 0.3572(12) 0.129(12) Uani 1 1 d D U . . .
H5A H 1.312972 0.684746 0.369288 0.194 Uiso 1 1 calc R U . . .
H5B H 1.289566 0.719993 0.378778 0.194 Uiso 1 1 calc R U . . .
H5C H 1.235625 0.695851 0.342056 0.194 Uiso 1 1 calc R U . . .
C6 C 1.3626(17) 0.7424(11) 0.3524(11) 0.105(9) Uani 1 1 d D U . . .
H6A H 1.398572 0.725219 0.366209 0.158 Uiso 1 1 calc R U . . .
H6B H 1.368211 0.756025 0.333761 0.158 Uiso 1 1 calc R U . . .
H6C H 1.364425 0.757734 0.372607 0.158 Uiso 1 1 calc R U . . .
C7 C 1.0848(13) 0.7596(9) 0.3279(9) 0.062(6) Uani 1 1 d . U . . .
C8 C 1.0666(15) 0.7333(9) 0.3331(9) 0.067(6) Uani 1 1 d . U . . .
C9 C 1.0579(12) 0.6995(8) 0.3405(7) 0.069(6) Uani 1 1 d D U . . .
C10 C 1.1253(14) 0.6815(10) 0.3718(10) 0.082(8) Uani 1 1 d D U . . .
H10A H 1.116650 0.657754 0.376078 0.123 Uiso 1 1 calc R U . . .
H10B H 1.153776 0.681321 0.361404 0.123 Uiso 1 1 calc R U . . .
H10C H 1.148050 0.694160 0.397573 0.123 Uiso 1 1 calc R U . . .
C11 C 1.0340(17) 0.6758(9) 0.3040(9) 0.084(8) Uani 1 1 d D U . . .
H11A H 1.028619 0.652214 0.310831 0.126 Uiso 1 1 calc R U . . .
H11B H 0.990892 0.684089 0.280672 0.126 Uiso 1 1 calc R U . . .
H11C H 1.067244 0.675767 0.297182 0.126 Uiso 1 1 calc R U . . .
C12 C 1.0181(15) 0.6928(9) 0.3576(9) 0.068(7) Uani 1 1 d . U . . .
H12A H 1.016316 0.667870 0.361189 0.102 Uiso 1 1 calc R U . . .
H12B H 1.039061 0.704401 0.383953 0.102 Uiso 1 1 calc R U . . .
H12C H 0.972412 0.701681 0.338964 0.102 Uiso 1 1 calc R U . . .
C13 C 1.2258(12) 0.8173(9) 0.2018(10) 0.089(7) Uani 1 1 d D U . . .
C14 C 1.2757(12) 0.8003(9) 0.2060(10) 0.090(7) Uani 1 1 d D U . . .
C15 C 1.3288(15) 0.7798(8) 0.2114(9) 0.106(8) Uani 1 1 d D U . . .
C16 C 1.337(2) 0.8012(9) 0.1819(11) 0.117(10) Uani 1 1 d D U . . .
H16A H 1.372853 0.791448 0.180444 0.175 Uiso 1 1 calc R U . . .
H16B H 1.294607 0.800720 0.154818 0.175 Uiso 1 1 calc R U . . .
H16C H 1.347724 0.825149 0.191501 0.175 Uiso 1 1 calc R U . . .
C17 C 1.319(2) 0.7414(8) 0.1997(13) 0.122(10) Uani 1 1 d D U . . .
H17A H 1.361072 0.731704 0.205636 0.183 Uiso 1 1 calc R U . . .
H17B H 1.305082 0.728964 0.215273 0.183 Uiso 1 1 calc R U . . .
H17C H 1.284028 0.739050 0.170552 0.183 Uiso 1 1 calc R U . . .
C18 C 1.389(2) 0.7851(11) 0.2555(9) 0.135(11) Uani 1 1 d D U . . .
H18A H 1.427132 0.771234 0.260478 0.203 Uiso 1 1 calc R U . . .
H18B H 1.401734 0.809537 0.260077 0.203 Uiso 1 1 calc R U . . .
H18C H 1.376997 0.777735 0.274174 0.203 Uiso 1 1 calc R U . . .
C19 C 1.1052(18) 0.7780(9) 0.0791(12) 0.077(7) Uani 1 1 d . U . . .
C20 C 1.1130(17) 0.7480(8) 0.0707(11) 0.064(6) Uani 1 1 d . U . . .
C21 C 1.1288(11) 0.7137(6) 0.0598(7) 0.078(7) Uani 1 1 d D U . . .
C22 C 1.1501(17) 0.6878(9) 0.0942(9) 0.111(11) Uani 1 1 d D U . . .
H22A H 1.160432 0.665472 0.087234 0.166 Uiso 1 1 calc R U . . .
H22B H 1.190064 0.696471 0.119426 0.166 Uiso 1 1 calc R U . . .
H22C H 1.113543 0.684824 0.097941 0.166 Uiso 1 1 calc R U . . .
C23 C 1.1857(15) 0.7205(9) 0.0541(12) 0.113(11) Uani 1 1 d D U . . .
H23A H 1.197806 0.698849 0.046944 0.169 Uiso 1 1 calc R U . . .
H23B H 1.170861 0.737402 0.032327 0.169 Uiso 1 1 calc R U . . .
H23C H 1.224868 0.729520 0.079486 0.169 Uiso 1 1 calc R U . . .
C24 C 1.0649(12) 0.7013(8) 0.0199(8) 0.108(10) Uani 1 1 d D U . . .
H24A H 1.073540 0.679064 0.011971 0.162 Uiso 1 1 calc R U . . .
H24B H 1.028475 0.698724 0.023869 0.162 Uiso 1 1 calc R U . . .
H24C H 1.051878 0.718382 -0.001542 0.162 Uiso 1 1 calc R U . . .
C25 C 0.7660(16) 0.7812(9) -0.0701(9) 0.069(6) Uani 1 1 d . U . . .
C26 C 0.7574(18) 0.7475(10) -0.0826(10) 0.074(7) Uani 1 1 d . U . . .
C27 C 0.7565(18) 0.7117(9) -0.0961(9) 0.072(7) Uani 1 1 d . U . . .
C28 C 0.8177(18) 0.6949(9) -0.0718(11) 0.079(8) Uani 1 1 d . U . . .
H28A H 0.831202 0.694976 -0.043555 0.118 Uiso 1 1 calc R U . . .
H28B H 0.813403 0.671053 -0.081187 0.118 Uiso 1 1 calc R U . . .
H28C H 0.851779 0.706934 -0.073638 0.118 Uiso 1 1 calc R U . . .
C29 C 0.705(2) 0.6943(10) -0.0930(12) 0.104(11) Uani 1 1 d . U . . .
H29A H 0.662423 0.706327 -0.110183 0.156 Uiso 1 1 calc R U . . .
H29B H 0.700730 0.670342 -0.102109 0.156 Uiso 1 1 calc R U . . .
H29C H 0.719115 0.694739 -0.064708 0.156 Uiso 1 1 calc R U . . .
C30 C 0.732(2) 0.7132(11) -0.1370(11) 0.102(10) Uani 1 1 d . U . . .
H30A H 0.689365 0.725408 -0.151960 0.153 Uiso 1 1 calc R U . . .
H30B H 0.764751 0.725606 -0.140152 0.153 Uiso 1 1 calc R U . . .
H30C H 0.726376 0.689725 -0.147701 0.153 Uiso 1 1 calc R U . . .
C31 C 0.5935(16) 0.8232(10) -0.0783(10) 0.070(6) Uani 1 1 d . U . . .
C32 C 0.5692(17) 0.8120(10) -0.1154(11) 0.077(7) Uani 1 1 d . U . . .
C33 C 0.5353(18) 0.8038(10) -0.1578(11) 0.082(7) Uani 1 1 d D U . . .
C34 C 0.552(2) 0.7622(12) -0.1545(13) 0.100(10) Uani 1 1 d . U . . .
H34A H 0.531875 0.752604 -0.181806 0.150 Uiso 1 1 calc R U . . .
H34B H 0.600976 0.758867 -0.138695 0.150 Uiso 1 1 calc R U . . .
H34C H 0.533964 0.750368 -0.140953 0.150 Uiso 1 1 calc R U . . .
C35 C 0.565(2) 0.8258(11) -0.1768(12) 0.112(11) Uani 1 1 d D U . . .
H35A H 0.541296 0.819488 -0.204943 0.168 Uiso 1 1 d R U . . .
H35B H 0.557646 0.849838 -0.174603 0.168 Uiso 1 1 d R U . . .
H35C H 0.611776 0.821438 -0.163513 0.168 Uiso 1 1 d R U . . .
C36 C 0.453(2) 0.8223(13) -0.1840(13) 0.115(11) Uani 1 1 d . U . . .
H36A H 0.429032 0.817005 -0.213069 0.173 Uiso 1 1 calc R U . . .
H36B H 0.428744 0.812554 -0.173186 0.173 Uiso 1 1 calc R U . . .
H36C H 0.456898 0.847365 -0.180106 0.173 Uiso 1 1 calc R U . . .
C37 C 0.4793(16) 0.8721(8) 0.0390(10) 0.062(5) Uani 1 1 d . U . . .
C38 C 0.4177(15) 0.8625(8) 0.0188(10) 0.061(5) Uani 1 1 d . U . . .
C39 C 0.3544(16) 0.8481(9) 0.0046(11) 0.070(6) Uani 1 1 d . U . . .
C40 C 0.3408(17) 0.8218(10) 0.0140(12) 0.086(9) Uani 1 1 d . U . . .
H40A H 0.291900 0.819216 -0.001514 0.129 Uiso 1 1 calc R U . . .
H40B H 0.359921 0.802252 0.008051 0.129 Uiso 1 1 calc R U . . .
H40C H 0.359350 0.822151 0.043109 0.129 Uiso 1 1 calc R U . . .
C41 C 0.3134(18) 0.8467(10) -0.0550(11) 0.083(7) Uani 1 1 d . U . . .
H41A H 0.331927 0.827500 -0.060859 0.125 Uiso 1 1 d R U . . .
H41B H 0.265577 0.844050 -0.069679 0.125 Uiso 1 1 d R U . . .
H41C H 0.323717 0.867800 -0.062929 0.125 Uiso 1 1 d R U . . .
C42 C 0.3139(16) 0.8819(8) 0.0022(10) 0.068(7) Uani 1 1 d . U . . .
H42A H 0.329298 0.901778 -0.005713 0.102 Uiso 1 1 calc R U . . .
H42B H 0.265820 0.878337 -0.017987 0.102 Uiso 1 1 calc R U . . .
H42C H 0.321900 0.886256 0.028857 0.102 Uiso 1 1 calc R U . . .
C43 C 0.5672(17) 0.8578(8) 0.1476(10) 0.064(5) Uani 1 1 d . U . . .
C44 C 0.5237(16) 0.8800(8) 0.1452(10) 0.061(5) Uani 1 1 d . U . . .
C45 C 0.4736(17) 0.9061(9) 0.1410(11) 0.068(5) Uani 1 1 d . U . . .
C46 C 0.4154(19) 0.8795(11) 0.1341(14) 0.094(9) Uani 1 1 d . U . . .
H46A H 0.394732 0.868043 0.107734 0.142 Uiso 1 1 calc R U . . .
H46B H 0.435421 0.862076 0.155778 0.142 Uiso 1 1 calc R U . . .
H46C H 0.381033 0.892403 0.134832 0.142 Uiso 1 1 calc R U . . .
C47 C 0.4992(19) 0.9209(10) 0.1814(11) 0.082(8) Uani 1 1 d . U . . .
H47A H 0.467003 0.937906 0.178987 0.124 Uiso 1 1 calc R U . . .
H47B H 0.505035 0.902424 0.199944 0.124 Uiso 1 1 calc R U . . .
H47C H 0.542396 0.932201 0.191963 0.124 Uiso 1 1 calc R U . . .
C48 C 0.454(2) 0.9326(10) 0.1065(12) 0.082(8) Uani 1 1 d . U . . .
H48A H 0.438016 0.920214 0.081059 0.123 Uiso 1 1 calc R U . . .
H48B H 0.418859 0.947956 0.102770 0.123 Uiso 1 1 calc R U . . .
H48C H 0.493762 0.946383 0.113852 0.123 Uiso 1 1 calc R U . . .
C49 C 0.6860(9) 0.7724(8) 0.2111(6) 0.052(5) Uani 1 1 d D U . . .
C50 C 0.6400(10) 0.7625(9) 0.2165(8) 0.080(7) Uani 1 1 d D U . . .
C51 C 0.5918(13) 0.7496(9) 0.2236(7) 0.067(6) Uani 1 1 d D U . . .
C52 C 0.5259(15) 0.7412(11) 0.1830(9) 0.090(9) Uani 1 1 d D U . . .
H52A H 0.493114 0.732454 0.188092 0.135 Uiso 1 1 calc R U . . .
H52B H 0.508346 0.762209 0.166415 0.135 Uiso 1 1 calc R U . . .
H52C H 0.534151 0.723646 0.168581 0.135 Uiso 1 1 calc R U . . .
C53 C 0.6176(18) 0.7209(10) 0.2533(10) 0.075(7) Uani 1 1 d . U . . .
H53A H 0.582566 0.713276 0.256875 0.112 Uiso 1 1 calc R U . . .
H53B H 0.630749 0.701646 0.243167 0.112 Uiso 1 1 calc R U . . .
H53C H 0.656758 0.728855 0.279368 0.112 Uiso 1 1 calc R U . . .
C54 C 0.5712(19) 0.7835(9) 0.2407(11) 0.081(8) Uani 1 1 d . U . . .
H54A H 0.538072 0.776276 0.246155 0.122 Uiso 1 1 calc R U . . .
H54B H 0.611423 0.792175 0.265725 0.122 Uiso 1 1 calc R U . . .
H54C H 0.552118 0.801749 0.220051 0.122 Uiso 1 1 calc R U . . .
C55 C 0.8794(17) 0.7971(10) 0.3000(10) 0.071(6) Uani 1 1 d . U . . .
C56 C 0.9204(16) 0.7935(9) 0.3371(10) 0.069(6) Uani 1 1 d . U . . .
C57 C 0.9593(14) 0.7910(8) 0.3819(10) 0.077(7) Uani 1 1 d D U . . .
C58 C 1.0343(13) 0.7879(10) 0.3986(12) 0.106(11) Uani 1 1 d D U . . .
H58A H 1.060731 0.786231 0.428278 0.158 Uiso 1 1 calc R U . . .
H58B H 1.041518 0.767106 0.387399 0.158 Uiso 1 1 calc R U . . .
H58C H 1.048443 0.808296 0.390641 0.158 Uiso 1 1 calc R U . . .
C59 C 0.9358(16) 0.7586(9) 0.3929(12) 0.099(10) Uani 1 1 d D U . . .
H59A H 0.960966 0.756483 0.422564 0.148 Uiso 1 1 calc R U . . .
H59B H 0.887752 0.760594 0.381579 0.148 Uiso 1 1 calc R U . . .
H59C H 0.943565 0.738092 0.381687 0.148 Uiso 1 1 calc R U . . .
C60 C 0.946(2) 0.8236(12) 0.4012(13) 0.106(10) Uani 1 1 d . U . . .
H60A H 0.972057 0.821218 0.430812 0.158 Uiso 1 1 calc R U . . .
H60B H 0.958695 0.844851 0.393946 0.158 Uiso 1 1 calc R U . . .
H60C H 0.897812 0.824610 0.390539 0.158 Uiso 1 1 calc R U . . .
C61 C 0.8451(15) 0.9049(9) 0.2912(10) 0.070(6) Uani 1 1 d D U . . .
C62 C 0.7918(15) 0.8991(9) 0.2910(10) 0.073(6) Uani 1 1 d D U . . .
C63 C 0.7427(19) 0.8917(9) 0.2989(10) 0.072(6) Uani 1 1 d . U . . .
C64 C 0.693(2) 0.8638(11) 0.2716(13) 0.096(8) Uani 1 1 d . U . . .
H64A H 0.660517 0.860106 0.278727 0.143 Uiso 1 1 calc R U . . .
H64B H 0.669063 0.871132 0.243117 0.143 Uiso 1 1 calc R U . . .
H64C H 0.717018 0.842230 0.275288 0.143 Uiso 1 1 calc R U . . .
C65 C 0.686(2) 0.9216(10) 0.2802(13) 0.092(8) Uani 1 1 d . U . . .
H65A H 0.652126 0.916049 0.285925 0.138 Uiso 1 1 calc R U . . .
H65B H 0.706548 0.943890 0.292559 0.138 Uiso 1 1 calc R U . . .
H65C H 0.663810 0.922976 0.250693 0.138 Uiso 1 1 calc R U . . .
C66 C 0.772(2) 0.8857(11) 0.3440(12) 0.095(8) Uani 1 1 d . U . . .
H66A H 0.735284 0.880719 0.347346 0.142 Uiso 1 1 calc R U . . .
H66B H 0.802851 0.866012 0.353986 0.142 Uiso 1 1 calc R U . . .
H66C H 0.795977 0.906390 0.359620 0.142 Uiso 1 1 calc R U . . .
C67 C 0.6818(14) 0.9512(7) 0.1719(10) 0.055(5) Uani 1 1 d . U . . .
C68 C 0.6966(15) 0.9789(8) 0.1913(10) 0.059(5) Uani 1 1 d . U . . .
C69 C 0.7035(13) 1.0116(6) 0.2061(8) 0.055(5) Uani 1 1 d D U . . .
C70 C 0.7242(17) 1.0130(10) 0.2504(8) 0.083(8) Uani 1 1 d D U . . .
H70A H 0.728135 1.037126 0.258917 0.124 Uiso 1 1 calc R U . . .
H70B H 0.690070 1.001337 0.252483 0.124 Uiso 1 1 calc R U . . .
H70C H 0.767458 1.001331 0.268084 0.124 Uiso 1 1 calc R U . . .
C71 C 0.6325(18) 1.0270(9) 0.1865(12) 0.085(8) Uani 1 1 d . U . . .
H71A H 0.636067 1.050485 0.196645 0.127 Uiso 1 1 calc R U . . .
H71B H 0.609495 1.027507 0.156919 0.127 Uiso 1 1 calc R U . . .
H71C H 0.606927 1.012591 0.193529 0.127 Uiso 1 1 calc R U . . .
C72 C 0.7482(17) 1.0329(9) 0.1978(12) 0.098(10) Uani 1 1 d D U . . .
H72A H 0.753084 1.056388 0.208407 0.146 Uiso 1 1 calc R U . . .
H72B H 0.792476 1.022053 0.211180 0.146 Uiso 1 1 calc R U . . .
H72C H 0.727550 1.033977 0.168424 0.146 Uiso 1 1 calc R U . . .
C73 C 0.6020(11) 0.9518(4) 0.0540(8) 0.049(5) Uani 1 1 d D U . . .
C74 C 0.6129(12) 0.9836(4) 0.0488(8) 0.050(5) Uani 1 1 d D U . . .
C75 C 0.6167(13) 1.0216(7) 0.0427(9) 0.049(5) Uani 1 1 d . U . . .
C76 C 0.5972(13) 1.0273(6) 0.0002(7) 0.048(6) Uani 1 1 d . U . . .
H76A H 0.623556 1.011996 -0.005335 0.072 Uiso 1 1 calc R U . . .
H76B H 0.549335 1.022287 -0.018954 0.072 Uiso 1 1 calc R U . . .
H76C H 0.605951 1.051420 -0.002985 0.072 Uiso 1 1 calc R U . . .
C77 C 0.6982(14) 1.0302(7) 0.0766(8) 0.055(6) Uani 1 1 d . U . . .
H77A H 0.725203 1.017437 0.069424 0.083 Uiso 1 1 calc R U . . .
H77B H 0.706065 1.055045 0.076608 0.083 Uiso 1 1 calc R U . . .
H77C H 0.711004 1.023157 0.103775 0.083 Uiso 1 1 calc R U . . .
C78 C 0.5829(14) 1.0421(8) 0.0571(9) 0.064(7) Uani 1 1 d . U . . .
H78A H 0.600406 1.035776 0.085223 0.096 Uiso 1 1 calc R U . . .
H78B H 0.591109 1.066757 0.055829 0.096 Uiso 1 1 calc R U . . .
H78C H 0.534494 1.037624 0.039860 0.096 Uiso 1 1 calc R U . . .
C79 C 0.6212(13) 0.9239(8) -0.0428(8) 0.062(6) Uani 1 1 d D U . . .
C80 C 0.6187(13) 0.9278(9) -0.0734(8) 0.061(6) Uani 1 1 d D U . . .
C81 C 0.5944(12) 0.9320(8) -0.1198(10) 0.076(7) Uani 1 1 d D U . . .
C82 C 0.5235(12) 0.9172(10) -0.1469(10) 0.082(8) Uani 1 1 d D U . . .
H82A H 0.524513 0.892367 -0.141588 0.122 Uiso 1 1 calc R U . . .
H82B H 0.493796 0.928861 -0.141043 0.122 Uiso 1 1 calc R U . . .
H82C H 0.506742 0.920725 -0.175525 0.122 Uiso 1 1 calc R U . . .
C83 C 0.608(2) 0.9704(8) -0.1216(13) 0.115(12) Uani 1 1 d D U . . .
H83A H 0.656039 0.975142 -0.102182 0.172 Uiso 1 1 calc R U . . .
H83B H 0.594992 0.976277 -0.149088 0.172 Uiso 1 1 calc R U . . .
H83C H 0.582046 0.984413 -0.114606 0.172 Uiso 1 1 calc R U . . .
C84 C 0.6480(15) 0.9109(9) -0.1208(10) 0.067(7) Uani 1 1 d . U . . .
H84A H 0.692036 0.921798 -0.102835 0.101 Uiso 1 1 calc R U . . .
H84B H 0.649304 0.887316 -0.111471 0.101 Uiso 1 1 calc R U . . .
H84C H 0.636573 0.910342 -0.148598 0.101 Uiso 1 1 calc R U . . .
C85 C 0.8214(14) 0.9577(4) -0.0122(7) 0.052(5) Uani 1 1 d D U . . .
C86 C 0.8083(13) 0.9902(4) -0.0117(7) 0.045(4) Uani 1 1 d D U . . .
C87 C 0.8078(13) 1.0237(7) -0.0093(8) 0.050(5) Uani 1 1 d . U . . .
C88 C 0.7293(18) 1.0352(9) -0.0391(10) 0.076(7) Uani 1 1 d . U . . .
H88A H 0.725864 1.060357 -0.038523 0.114 Uiso 1 1 calc R U . . .
H88B H 0.711496 1.027676 -0.066985 0.114 Uiso 1 1 calc R U . . .
H88C H 0.703432 1.024367 -0.029851 0.114 Uiso 1 1 calc R U . . .
C89 C 0.8205(19) 1.0371(8) 0.0334(10) 0.075(8) Uani 1 1 d . U . . .
H89A H 0.819592 1.062462 0.033562 0.112 Uiso 1 1 calc R U . . .
H89B H 0.785186 1.028087 0.036089 0.112 Uiso 1 1 calc R U . . .
H89C H 0.864317 1.028970 0.056212 0.112 Uiso 1 1 calc R U . . .
C90 C 0.8489(19) 1.0401(9) -0.0219(11) 0.082(8) Uani 1 1 d . U . . .
H90A H 0.847443 1.065282 -0.019679 0.123 Uiso 1 1 calc R U . . .
H90B H 0.895434 1.032133 -0.004144 0.123 Uiso 1 1 calc R U . . .
H90C H 0.831055 1.033842 -0.050062 0.123 Uiso 1 1 calc R U . . .
C91 C 0.8351(19) 0.8780(8) -0.0775(9) 0.075(7) Uani 1 1 d D U . . .
C92 C 0.819(2) 0.8659(8) -0.1095(8) 0.083(8) Uani 1 1 d D U . . .
C93 C 0.8060(17) 0.8567(7) -0.1510(7) 0.096(8) Uani 1 1 d D U . . .
C94 C 0.761(2) 0.8824(9) -0.1855(13) 0.140(13) Uani 1 1 d D U . . .
H94A H 0.780478 0.905588 -0.177484 0.210 Uiso 1 1 calc R U . . .
H94B H 0.757407 0.875351 -0.210226 0.210 Uiso 1 1 calc R U . . .
H94C H 0.716090 0.882613 -0.190546 0.210 Uiso 1 1 calc R U . . .
C95 C 0.8775(16) 0.8572(11) -0.1413(15) 0.144(14) Uani 1 1 d D U . . .
H95A H 0.895598 0.880736 -0.133877 0.216 Uiso 1 1 calc R U . . .
H95B H 0.906237 0.841572 -0.118493 0.216 Uiso 1 1 calc R U . . .
H95C H 0.876333 0.849666 -0.165163 0.216 Uiso 1 1 calc R U . . .
C96 C 0.776(2) 0.8200(8) -0.1627(14) 0.147(14) Uani 1 1 d D U . . .
H96A H 0.805691 0.804068 -0.140504 0.221 Uiso 1 1 calc R U . . .
H96B H 0.731672 0.819988 -0.167716 0.221 Uiso 1 1 calc R U . . .
H96C H 0.772989 0.812726 -0.187396 0.221 Uiso 1 1 calc R U . . .
C97 C 1.0458(15) 0.8732(8) 0.0131(10) 0.061(6) Uani 1 1 d . U . . .
C98 C 1.0733(14) 0.8581(7) 0.0019(10) 0.058(5) Uani 1 1 d . U . . .
C99 C 1.1162(15) 0.8402(8) -0.0081(11) 0.065(6) Uani 1 1 d . U . . .
C100 C 1.1038(17) 0.8650(8) -0.0472(11) 0.067(6) Uani 1 1 d . U . . .
H10D H 1.055898 0.870274 -0.065731 0.100 Uiso 1 1 calc R U . . .
H10E H 1.129229 0.886530 -0.036368 0.100 Uiso 1 1 calc R U . . .
H10F H 1.119091 0.852339 -0.061865 0.100 Uiso 1 1 calc R U . . .
C101 C 1.1839(14) 0.8294(8) 0.0231(10) 0.065(6) Uani 1 1 d . U . . .
H10G H 1.204016 0.818025 0.010396 0.098 Uiso 1 1 calc R U . . .
H10H H 1.210785 0.849591 0.038460 0.098 Uiso 1 1 calc R U . . .
H10I H 1.182622 0.813135 0.041576 0.098 Uiso 1 1 calc R U . . .
C102 C 1.0749(17) 0.8040(8) -0.0344(12) 0.076(7) Uani 1 1 d . U . . .
H10J H 1.028484 0.809930 -0.055992 0.114 Uiso 1 1 calc R U . . .
H10K H 1.097321 0.794036 -0.046339 0.114 Uiso 1 1 calc R U . . .
H10L H 1.074968 0.787236 -0.015898 0.114 Uiso 1 1 calc R U . . .
C103 C 1.0180(12) 0.9607(7) 0.0649(7) 0.043(4) Uani 1 1 d . U . . .
C104 C 1.0425(14) 0.9878(7) 0.0803(8) 0.056(6) Uani 1 1 d . U . . .
C105 C 1.0640(14) 1.0234(7) 0.0925(9) 0.055(5) Uani 1 1 d . U . . .
C106 C 1.0346(18) 1.0455(9) 0.1103(11) 0.074(7) Uani 1 1 d . U . . .
H10M H 1.054983 1.068509 0.116661 0.112 Uiso 1 1 calc R U . . .
H10N H 0.985956 1.047533 0.090576 0.112 Uiso 1 1 calc R U . . .
H10O H 1.043736 1.034656 0.135228 0.112 Uiso 1 1 calc R U . . .
C107 C 1.050(2) 1.0483(9) 0.0564(11) 0.083(8) Uani 1 1 d . U . . .
H10P H 1.065635 1.071652 0.067068 0.124 Uiso 1 1 calc R U . . .
H10Q H 1.073578 1.039580 0.044700 0.124 Uiso 1 1 calc R U . . .
H10R H 1.001496 1.048906 0.035390 0.124 Uiso 1 1 calc R U . . .
C108 C 1.1451(19) 1.0237(11) 0.1266(12) 0.098(10) Uani 1 1 d . U . . .
H10S H 1.160288 1.047552 0.135149 0.146 Uiso 1 1 calc R U . . .
H10T H 1.155475 1.010023 0.150227 0.146 Uiso 1 1 calc R U . . .
H10U H 1.168093 1.013748 0.114976 0.146 Uiso 1 1 calc R U . . .
C109 C 1.1833(13) 0.9256(7) 0.1893(9) 0.053(5) Uani 1 1 d . U . . .
C110 C 1.2183(12) 0.9167(7) 0.1759(8) 0.046(5) Uani 1 1 d . U . . .
C111 C 1.2647(14) 0.9128(8) 0.1613(9) 0.055(5) Uani 1 1 d . U . . .
C112 C 1.2320(14) 0.8898(7) 0.1258(9) 0.055(6) Uani 1 1 d . U . . .
H11D H 1.190180 0.900412 0.103695 0.083 Uiso 1 1 calc R U . . .
H11E H 1.262024 0.886084 0.116806 0.083 Uiso 1 1 calc R U . . .
H11F H 1.222073 0.867589 0.133090 0.083 Uiso 1 1 calc R U . . .
C113 C 1.2682(14) 0.9499(8) 0.1458(9) 0.057(6) Uani 1 1 d . U . . .
H11G H 1.223484 0.956469 0.122596 0.086 Uiso 1 1 calc R U . . .
H11H H 1.283752 0.966710 0.167773 0.086 Uiso 1 1 calc R U . . .
H11I H 1.299496 0.949354 0.137496 0.086 Uiso 1 1 calc R U . . .
C114 C 1.3274(18) 0.8994(9) 0.1958(11) 0.079(8) Uani 1 1 d . U . . .
H11J H 1.346442 0.915893 0.218338 0.119 Uiso 1 1 calc R U . . .
H11K H 1.319128 0.877303 0.204353 0.119 Uiso 1 1 calc R U . . .
H11L H 1.359078 0.895798 0.188069 0.119 Uiso 1 1 calc R U . . .
C115 C 1.0240(12) 0.7129(8) 0.2155(10) 0.062(7) Uani 1 1 d D U . . .
C116 C 1.0922(12) 0.6938(9) 0.2391(12) 0.083(9) Uani 1 1 d D U . . .
H11M H 1.124157 0.706508 0.263967 0.125 Uiso 1 1 calc R U . . .
H11N H 1.086058 0.670454 0.246086 0.125 Uiso 1 1 calc R U . . .
H11O H 1.109688 0.692168 0.222021 0.125 Uiso 1 1 calc R U . . .
C117 C 0.9026(12) 0.7159(7) 0.0694(7) 0.044(6) Uani 1 1 d . U . . .
C118 C 0.9152(16) 0.6872(7) 0.0490(8) 0.055(7) Uani 1 1 d . U . . .
H11P H 0.907570 0.664906 0.057399 0.082 Uiso 1 1 calc R U . . .
H11Q H 0.884642 0.689639 0.019473 0.082 Uiso 1 1 calc R U . . .
H11R H 0.961738 0.688455 0.056952 0.082 Uiso 1 1 calc R U . . .
O5 O 0.3780(13) 0.6731(7) -0.0103(7) 0.096(8) Uani 1 1 d D U . . .

loop_
_atom_site_aniso_label
_atom_site_aniso_U_11
_atom_site_aniso_U_22
_atom_site_aniso_U_33
_atom_site_aniso_U_23
_atom_site_aniso_U_13
_atom_site_aniso_U_12
W1 0.0268(4) 0.0372(5) 0.0257(4) 0.0022(3) 0.0141(4) -0.0011(3)
W2 0.0244(4) 0.0324(4) 0.0253(4) 0.0007(3) 0.0132(4) 0.0027(3)
W3 0.0307(5) 0.0474(5) 0.0291(5) -0.0055(4) 0.0180(4) -0.0053(4)
W4 0.0281(4) 0.0360(5) 0.0373(5) 0.0058(4) 0.0213(4) 0.0028(3)
W5 0.0245(4) 0.0514(6) 0.0318(5) 0.0142(4) 0.0114(4) 0.0010(4)
W6 0.0329(5) 0.0600(6) 0.0266(5) 0.0090(4) 0.0138(4) -0.0072(4)
W7 0.0330(5) 0.0488(5) 0.0392(5) -0.0009(4) 0.0250(4) -0.0044(4)
W8 0.0230(4) 0.0358(5) 0.0357(5) -0.0034(3) 0.0167(4) -0.0004(3)
W9 0.0290(4) 0.0314(4) 0.0293(5) 0.0008(3) 0.0164(4) 0.0018(3)
W10 0.0331(5) 0.0532(6) 0.0723(8) -0.0245(5) 0.0315(5) -0.0085(4)
W11 0.0469(6) 0.0751(8) 0.0756(8) -0.0332(6) 0.0448(6) -0.0251(5)
W12 0.0687(8) 0.0750(9) 0.0701(9) -0.0097(6) 0.0449(7) -0.0341(7)
W13 0.0661(8) 0.0834(9) 0.0955(11) -0.0356(8) 0.0602(8) -0.0426(7)
W14 0.0446(6) 0.0652(7) 0.0799(9) -0.0341(6) 0.0398(6) -0.0220(5)
W15 0.0403(6) 0.0487(6) 0.0630(7) -0.0175(5) 0.0312(5) -0.0089(4)
W16 0.0381(5) 0.0375(5) 0.0622(7) -0.0048(4) 0.0334(5) -0.0019(4)
W17 0.0440(6) 0.0430(6) 0.0620(7) 0.0030(5) 0.0295(5) -0.0085(4)
W19 0.0560(7) 0.0405(6) 0.0794(9) -0.0135(5) 0.0426(7) -0.0090(5)
W18 0.0691(8) 0.0534(7) 0.0886(10) -0.0183(6) 0.0503(8) -0.0294(6)
W20 0.0726(9) 0.0471(7) 0.0825(9) 0.0050(6) 0.0414(8) -0.0174(6)
Ag1 0.096(2) 0.152(3) 0.068(2) 0.039(2) 0.0087(18) -0.052(2)
Ag2 0.0659(16) 0.097(2) 0.0544(15) 0.0179(13) 0.0105(13) -0.0148(14)
Ag3 0.082(2) 0.112(2) 0.0708(19) -0.0004(16) 0.0297(16) -0.0238(17)
Ag4 0.0667(16) 0.0918(19) 0.0535(14) 0.0149(12) 0.0216(12) -0.0181(13)
Ag5 0.0537(16) 0.082(2) 0.138(3) 0.041(2) 0.0050(18) -0.0049(14)
Ag6 0.0507(13) 0.0919(17) 0.0445(12) -0.0136(11) 0.0225(11) -0.0238(11)
Ag7 0.0494(13) 0.0920(18) 0.0686(16) 0.0299(13) 0.0256(12) -0.0061(12)
Ag8 0.0529(13) 0.0922(18) 0.0657(15) 0.0342(13) 0.0357(12) 0.0078(12)
Ag9 0.0591(15) 0.097(2) 0.103(2) 0.0492(17) 0.0437(16) 0.0205(14)
Ag10 0.0435(11) 0.0605(13) 0.0808(16) 0.0198(11) 0.0372(12) 0.0075(9)
Ag11 0.0346(10) 0.0638(12) 0.0381(10) 0.0012(8) 0.0167(8) -0.0074(8)
Ag12 0.0683(16) 0.112(2) 0.0547(14) -0.0243(13) 0.0397(13) -0.0260(14)
Ag13 0.0612(13) 0.0705(14) 0.0579(13) 0.0090(10) 0.0416(12) -0.0036(10)
Ag14 0.0586(13) 0.0630(13) 0.0488(12) -0.0035(9) 0.0385(11) -0.0035(9)
Ag15 0.0543(14) 0.117(2) 0.0655(16) -0.0046(14) 0.0385(13) -0.0214(13)
Ag16 0.0672(15) 0.0748(15) 0.0632(14) 0.0082(11) 0.0456(13) -0.0005(11)
Ag17 0.0498(12) 0.0646(13) 0.0699(15) -0.0111(10) 0.0406(11) -0.0117(10)
Ag18 0.0550(13) 0.0777(15) 0.0585(13) -0.0126(11) 0.0389(11) -0.0289(11)
Ag19 0.0601(13) 0.0667(14) 0.0544(13) -0.0065(10) 0.0366(11) -0.0034(10)
Ag20 0.0362(10) 0.0508(11) 0.0600(12) -0.0061(9) 0.0292(9) -0.0009(8)
Ag21 0.0326(9) 0.0498(10) 0.0427(10) -0.0030(8) 0.0229(8) 0.0020(7)
Ag22 0.0331(9) 0.0512(11) 0.0464(11) -0.0002(8) 0.0203(9) 0.0082(7)
Ag23 0.0405(11) 0.0514(11) 0.0735(14) -0.0178(10) 0.0350(11) -0.0020(8)
Ag24 0.0562(13) 0.0492(11) 0.0815(16) 0.0043(10) 0.0478(12) 0.0029(9)
Ag25 0.0542(12) 0.0535(12) 0.0555(13) -0.0068(9) 0.0306(11) -0.0034(9)
Ag26 0.0492(12) 0.0891(17) 0.0680(15) -0.0036(12) 0.0406(12) 0.0075(11)
Ag27 0.0452(11) 0.0595(13) 0.0714(15) -0.0024(10) 0.0321(11) -0.0068(9)
Ag28 0.0545(12) 0.0490(11) 0.0474(11) 0.0029(8) 0.0322(10) 0.0051(8)
Ag29 0.0382(10) 0.0588(11) 0.0322(10) 0.0049(8) 0.0160(8) 0.0011(8)
Ag30 0.0447(12) 0.0556(13) 0.0825(17) -0.0166(11) 0.0263(12) -0.0027(9)
Ag31 0.0513(11) 0.0404(10) 0.0542(12) -0.0092(8) 0.0322(10) -0.0019(8)
Ag32 0.0429(11) 0.0491(11) 0.0770(15) 0.0000(10) 0.0397(11) 0.0053(8)
Ag33 0.0496(11) 0.0515(11) 0.0671(14) 0.0014(9) 0.0408(11) 0.0040(9)
Ag34 0.0601(14) 0.0642(14) 0.0776(17) 0.0048(12) 0.0379(13) 0.0033(11)
Ag35 0.0333(9) 0.0553(11) 0.0403(10) 0.0124(8) 0.0185(8) 0.0021(8)
Ag36 0.0479(11) 0.0470(10) 0.0480(11) 0.0016(8) 0.0325(9) -0.0010(8)
Ag37 0.0309(8) 0.0424(9) 0.0299(9) 0.0067(7) 0.0137(7) 0.0030(7)
Ag38 0.118(5) 0.044(3) 0.132(6) -0.019(3) 0.076(5) -0.019(3)
Zn1 0.0393(15) 0.0430(16) 0.064(2) 0.0116(13) 0.0270(15) 0.0021(12)
Zn2 0.0426(15) 0.0406(15) 0.0491(17) -0.0007(12) 0.0312(14) -0.0026(11)
Zn3 0.0306(13) 0.0399(14) 0.0488(16) 0.0064(11) 0.0241(13) 0.0046(10)
Zn4 0.0309(14) 0.0569(17) 0.0450(16) 0.0163(13) 0.0217(13) 0.0010(12)
Zn5 0.0312(14) 0.0389(14) 0.0529(17) -0.0095(12) 0.0225(13) -0.0060(11)
Si1 0.0201(17) 0.0208(17) 0.0177(18) -0.0007(13) 0.0127(15) -0.0055(13)
Si2 0.0201(17) 0.0208(17) 0.0177(18) -0.0007(13) 0.0127(15) -0.0055(13)
O1 0.063(13) 0.072(13) 0.095(16) -0.061(12) 0.055(13) -0.044(11)
O2 0.032(10) 0.107(17) 0.074(15) -0.022(12) 0.028(10) -0.004(10)
O3 0.032(7) 0.063(8) 0.078(9) -0.020(7) 0.030(6) -0.016(6)
O4 0.041(7) 0.064(8) 0.071(9) 0.002(7) 0.034(7) -0.003(6)
O6 0.072(12) 0.078(13) 0.117(16) -0.001(11) 0.058(11) -0.017(10)
O7 0.073(14) 0.084(15) 0.100(17) -0.047(12) 0.067(14) -0.062(12)
O8 0.060(13) 0.041(11) 0.101(18) 0.003(11) 0.025(13) -0.008(9)
O9 0.098(18) 0.038(11) 0.101(18) -0.028(11) 0.054(15) -0.020(11)
O10 0.051(11) 0.054(11) 0.028(9) 0.023(8) 0.000(8) 0.011(8)
O11 0.055(12) 0.046(11) 0.15(2) -0.011(12) 0.070(15) -0.015(9)
O12 0.106(12) 0.114(12) 0.103(12) 0.026(8) 0.053(9) -0.022(8)
O13 0.093(17) 0.046(12) 0.085(16) 0.007(10) 0.031(14) -0.040(11)
O14 0.057(12) 0.044(10) 0.096(16) 0.023(10) 0.050(12) 0.000(8)
O15 0.083(15) 0.043(10) 0.073(14) 0.027(9) 0.042(12) 0.008(10)
O16 0.030(8) 0.021(7) 0.087(13) 0.000(7) 0.040(9) 0.007(6)
O17 0.14(2) 0.066(14) 0.077(16) -0.043(12) 0.081(17) -0.023(14)
O18 0.038(9) 0.040(9) 0.055(11) -0.024(7) 0.026(8) -0.020(7)
O19 0.059(11) 0.045(10) 0.070(12) -0.005(8) 0.051(11) -0.013(8)
O20 0.029(9) 0.038(10) 0.124(18) -0.023(10) 0.038(11) -0.015(7)
O21 0.038(9) 0.043(9) 0.066(12) -0.006(8) 0.034(9) 0.004(7)
O22 0.051(10) 0.039(9) 0.047(10) 0.009(7) 0.025(9) -0.005(7)
O23 0.024(8) 0.083(13) 0.032(9) -0.016(8) 0.014(7) -0.014(8)
O24 0.057(12) 0.064(12) 0.052(12) 0.013(9) 0.023(10) -0.012(9)
O25 0.044(11) 0.081(14) 0.094(16) -0.019(11) 0.051(12) -0.028(10)
O26 0.025(9) 0.090(13) 0.087(14) -0.047(11) -0.006(8) 0.000(8)
O27 0.082(15) 0.050(11) 0.117(19) -0.036(11) 0.075(15) -0.027(10)
O28 0.063(14) 0.055(13) 0.17(3) -0.006(14) 0.073(17) -0.023(10)
O29 0.054(8) 0.065(8) 0.063(8) -0.025(7) 0.035(7) -0.026(6)
O30 0.12(2) 0.060(16) 0.17(3) 0.005(17) 0.09(2) 0.002(15)
O31 0.12(2) 0.045(11) 0.117(19) -0.055(12) 0.094(18) -0.045(12)
O32 0.036(10) 0.057(12) 0.101(17) -0.006(10) 0.038(11) -0.005(8)
O33 0.060(8) 0.073(9) 0.083(9) -0.007(7) 0.050(7) 0.002(7)
O34 0.037(7) 0.050(7) 0.054(8) -0.015(6) 0.029(6) -0.022(6)
O35 0.059(13) 0.113(19) 0.080(16) -0.036(13) 0.037(12) 0.027(12)
O36 0.042(9) 0.055(10) 0.043(10) -0.010(8) 0.019(8) 0.026(8)
O37 0.053(10) 0.100(13) 0.093(13) -0.004(10) 0.065(10) -0.003(9)
O38 0.041(10) 0.077(13) 0.052(11) -0.011(9) 0.033(9) 0.001(8)
O39 0.030(8) 0.074(12) 0.023(8) -0.023(7) 0.010(7) -0.033(8)
O40 0.012(7) 0.074(12) 0.040(9) -0.023(8) 0.008(7) 0.009(7)
O41 0.035(9) 0.067(12) 0.060(12) 0.003(9) 0.026(9) 0.013(8)
O42 0.020(7) 0.052(9) 0.057(10) 0.006(7) 0.028(8) -0.006(6)
O43 0.018(7) 0.057(10) 0.036(9) 0.001(7) 0.013(7) 0.014(6)
O44 0.029(6) 0.047(7) 0.034(7) 0.005(5) 0.015(5) 0.006(5)
O45 0.029(8) 0.053(10) 0.042(9) -0.010(7) 0.023(7) -0.008(7)
O46 0.047(9) 0.024(7) 0.054(10) 0.003(7) 0.031(8) -0.006(6)
O47 0.040(9) 0.039(9) 0.044(10) 0.013(7) 0.013(8) 0.006(7)
O48 0.022(7) 0.049(9) 0.047(9) -0.004(7) 0.023(7) -0.010(6)
O49 0.023(6) 0.021(6) 0.052(7) 0.002(5) 0.015(5) -0.014(5)
O50 0.018(7) 0.064(10) 0.025(8) -0.014(7) 0.011(6) -0.002(6)
O51 0.042(9) 0.034(8) 0.039(9) 0.018(7) 0.021(8) 0.017(7)
O52 0.051(10) 0.056(10) 0.018(7) 0.012(6) 0.020(7) 0.028(8)
O53 0.042(9) 0.023(7) 0.056(10) 0.012(6) 0.038(8) 0.001(6)
O54 0.031(8) 0.055(9) 0.046(9) 0.025(7) 0.034(8) 0.014(7)
O55 0.024(7) 0.031(7) 0.040(9) 0.013(6) 0.017(7) 0.004(6)
O56 0.038(8) 0.041(8) 0.042(9) 0.017(7) 0.033(8) 0.019(6)
O57 0.031(6) 0.034(6) 0.042(7) 0.008(5) 0.026(5) -0.012(5)
O58 0.021(6) 0.031(6) 0.013(5) 0.007(4) 0.001(5) 0.000(5)
O59 0.031(8) 0.050(9) 0.019(7) -0.010(6) 0.014(6) -0.012(6)
O60 0.028(8) 0.039(9) 0.066(12) 0.013(8) 0.019(8) 0.020(7)
O61 0.038(9) 0.042(9) 0.039(9) 0.029(7) 0.012(8) 0.021(7)
O62 0.042(9) 0.048(9) 0.027(8) -0.009(7) 0.019(7) -0.013(7)
O63 0.014(7) 0.046(9) 0.050(10) 0.004(7) 0.011(7) -0.006(6)
O64 0.030(8) 0.064(10) 0.013(7) -0.007(6) 0.014(6) 0.005(7)
O65 0.040(7) 0.057(7) 0.032(7) 0.006(5) 0.029(6) -0.010(6)
O66 0.080(9) 0.086(10) 0.064(9) 0.016(7) 0.055(7) -0.021(7)
O67 0.036(9) 0.072(12) 0.052(11) 0.010(9) 0.030(9) -0.009(8)
O68 0.018(7) 0.036(8) 0.039(9) 0.014(6) 0.003(6) 0.007(6)
O69 0.094(16) 0.074(13) 0.056(12) 0.003(10) 0.059(13) 0.012(11)
O70 0.054(8) 0.058(8) 0.025(6) -0.013(5) 0.027(6) -0.003(6)
O71 0.036(9) 0.071(12) 0.088(14) 0.011(10) 0.051(10) 0.005(8)
O72 0.028(9) 0.075(13) 0.076(14) 0.000(10) 0.027(10) 0.004(8)
O73 0.043(11) 0.068(13) 0.087(15) 0.032(11) 0.044(11) 0.011(9)
O74 0.076(15) 0.047(11) 0.071(15) -0.001(10) 0.027(13) -0.015(10)
O75 0.065(12) 0.027(9) 0.108(17) 0.003(9) 0.057(13) 0.019(8)
O76 0.040(10) 0.033(9) 0.093(15) -0.003(9) 0.037(10) -0.001(7)
O77 0.009(6) 0.045(8) 0.036(8) 0.009(6) 0.010(6) -0.001(5)
O78 0.012(7) 0.069(12) 0.052(11) -0.013(8) 0.011(7) 0.006(7)
O79 0.037(8) 0.060(10) 0.015(7) 0.005(6) 0.013(7) -0.004(7)
O80 0.027(9) 0.093(16) 0.076(14) -0.031(12) 0.025(10) -0.013(9)
O81 0.047(12) 0.094(16) 0.055(13) 0.005(11) 0.018(10) -0.004(10)
O82 0.037(7) 0.053(7) 0.080(10) -0.028(8) 0.030(7) -0.010(6)
O83 0.037(11) 0.041(11) 0.108(19) 0.007(11) 0.005(11) 0.004(8)
O84 0.056(15) 0.17(3) 0.090(19) 0.062(18) 0.038(14) 0.043(16)
O85 0.068(9) 0.071(10) 0.098(11) 0.008(8) 0.044(8) 0.011(7)
O86 0.040(9) 0.072(12) 0.062(11) 0.009(9) 0.044(9) 0.005(8)
N1 0.060(10) 0.064(10) 0.061(10) 0.006(7) 0.036(8) 0.006(7)
N2 0.037(7) 0.053(7) 0.080(10) -0.028(8) 0.030(7) -0.010(6)
C1 0.075(12) 0.118(14) 0.100(14) 0.003(12) 0.057(11) -0.001(11)
C2 0.073(10) 0.094(10) 0.093(10) 0.006(8) 0.046(7) -0.012(8)
C3 0.068(12) 0.110(14) 0.105(14) -0.002(12) 0.044(12) 0.001(11)
C4 0.111(18) 0.120(18) 0.114(18) -0.005(16) 0.030(16) 0.002(16)
C5 0.094(17) 0.132(19) 0.127(18) 0.006(17) 0.041(16) 0.006(16)
C6 0.074(13) 0.125(15) 0.109(14) 0.015(12) 0.047(11) -0.013(12)
C7 0.027(9) 0.102(14) 0.055(11) 0.037(10) 0.022(8) 0.021(9)
C8 0.054(10) 0.094(13) 0.047(10) 0.055(10) 0.024(9) 0.027(10)
C9 0.043(10) 0.108(14) 0.054(11) 0.059(10) 0.026(9) 0.024(10)
C10 0.067(14) 0.111(16) 0.058(13) 0.056(12) 0.028(11) 0.023(13)
C11 0.052(12) 0.106(15) 0.070(13) 0.030(12) 0.020(11) -0.001(12)
C12 0.051(12) 0.105(16) 0.059(13) 0.037(12) 0.039(10) -0.002(11)
C13 0.089(10) 0.095(10) 0.091(10) 0.007(7) 0.055(7) 0.002(7)
C14 0.090(10) 0.103(10) 0.092(10) 0.008(7) 0.059(7) 0.004(7)
C15 0.101(10) 0.111(10) 0.106(10) 0.004(8) 0.058(7) 0.005(8)
C16 0.103(14) 0.125(15) 0.119(14) 0.012(12) 0.061(11) 0.008(12)
C17 0.102(14) 0.134(15) 0.131(14) 0.003(12) 0.066(11) -0.005(12)
C18 0.114(15) 0.139(15) 0.128(15) -0.004(13) 0.053(11) 0.003(13)
C19 0.084(13) 0.064(12) 0.097(15) 0.004(11) 0.059(12) 0.038(11)
C20 0.074(12) 0.062(12) 0.092(14) 0.023(10) 0.068(11) 0.018(10)
C21 0.076(13) 0.064(12) 0.103(15) -0.005(11) 0.055(12) 0.038(10)
C22 0.090(17) 0.085(16) 0.126(19) 0.006(15) 0.043(16) 0.044(14)
C23 0.107(17) 0.096(17) 0.122(19) -0.006(15) 0.057(16) 0.039(15)
C24 0.091(16) 0.083(16) 0.124(18) -0.027(14) 0.045(15) 0.046(14)
C25 0.068(12) 0.088(14) 0.047(11) -0.010(10) 0.031(10) 0.027(11)
C26 0.069(13) 0.092(14) 0.046(11) -0.006(11) 0.023(10) 0.007(11)
C27 0.074(13) 0.092(14) 0.037(11) -0.017(10) 0.023(10) 0.009(11)
C28 0.077(15) 0.077(15) 0.075(15) -0.025(13) 0.038(12) 0.003(13)
C29 0.104(17) 0.084(17) 0.070(15) -0.027(14) 0.016(15) -0.001(15)
C30 0.093(17) 0.111(18) 0.067(15) -0.032(14) 0.024(14) -0.002(15)
C31 0.069(12) 0.119(16) 0.060(12) -0.010(11) 0.059(10) -0.017(11)
C32 0.064(12) 0.105(16) 0.076(12) -0.013(12) 0.048(11) -0.029(12)
C33 0.063(12) 0.119(16) 0.077(13) -0.018(12) 0.047(11) -0.029(12)
C34 0.071(15) 0.127(19) 0.079(16) -0.030(15) 0.028(14) -0.032(15)
C35 0.068(16) 0.14(2) 0.091(17) -0.033(16) 0.020(14) -0.016(15)
C36 0.090(17) 0.14(2) 0.080(17) -0.024(16) 0.026(15) -0.040(16)
C37 0.062(9) 0.072(10) 0.064(9) -0.012(8) 0.043(8) -0.003(8)
C38 0.051(10) 0.070(11) 0.068(11) -0.016(9) 0.038(9) 0.006(9)
C39 0.050(10) 0.074(12) 0.075(12) -0.005(10) 0.029(9) -0.003(10)
C40 0.048(13) 0.088(16) 0.090(16) -0.002(14) 0.019(12) -0.021(12)
C41 0.062(11) 0.090(12) 0.077(12) -0.015(10) 0.025(10) -0.011(10)
C42 0.066(13) 0.068(14) 0.069(14) -0.017(12) 0.038(11) 0.009(11)
C43 0.070(10) 0.067(11) 0.072(11) -0.007(9) 0.052(9) -0.013(9)
C44 0.071(10) 0.072(11) 0.070(10) -0.015(9) 0.058(9) -0.015(9)
C45 0.073(11) 0.078(12) 0.088(12) -0.019(10) 0.067(10) -0.011(10)
C46 0.061(14) 0.108(17) 0.110(17) -0.001(15) 0.045(13) -0.011(13)
C47 0.079(15) 0.090(16) 0.082(15) -0.024(13) 0.047(12) 0.009(13)
C48 0.086(15) 0.086(16) 0.087(15) -0.024(13) 0.056(13) -0.015(13)
C49 0.036(10) 0.094(13) 0.042(10) -0.006(9) 0.032(8) -0.017(9)
C50 0.058(12) 0.095(14) 0.061(12) 0.005(11) 0.018(10) -0.017(11)
C51 0.059(11) 0.094(14) 0.043(11) 0.002(10) 0.026(9) -0.029(10)
C52 0.076(15) 0.105(17) 0.072(15) -0.025(13) 0.031(13) -0.038(14)
C53 0.075(14) 0.096(16) 0.052(13) 0.002(12) 0.035(11) -0.019(13)
C54 0.072(15) 0.082(16) 0.070(15) -0.003(13) 0.029(12) -0.020(13)
C55 0.072(12) 0.100(14) 0.060(11) 0.024(11) 0.049(10) 0.008(11)
C56 0.067(12) 0.090(14) 0.065(11) 0.034(11) 0.046(10) -0.009(11)
C57 0.065(12) 0.098(14) 0.062(12) 0.026(11) 0.032(10) 0.010(11)
C58 0.086(15) 0.105(16) 0.069(15) 0.022(14) 0.009(13) 0.003(14)
C59 0.081(16) 0.111(18) 0.067(15) 0.010(14) 0.019(14) 0.005(15)
C60 0.103(17) 0.112(18) 0.082(16) 0.025(15) 0.040(14) 0.019(15)
C61 0.096(14) 0.084(13) 0.078(13) -0.007(10) 0.078(12) -0.024(11)
C62 0.105(14) 0.082(13) 0.079(13) -0.015(10) 0.080(12) -0.027(11)
C63 0.102(14) 0.078(13) 0.076(13) 0.010(10) 0.073(12) -0.028(11)
C64 0.116(18) 0.106(17) 0.098(16) -0.019(14) 0.081(14) -0.017(15)
C65 0.099(16) 0.096(17) 0.115(17) -0.021(14) 0.081(14) 0.013(14)
C66 0.123(18) 0.103(17) 0.092(16) -0.001(14) 0.081(14) -0.001(15)
C67 0.051(10) 0.059(11) 0.083(12) 0.016(9) 0.055(10) 0.003(9)
C68 0.058(11) 0.057(11) 0.081(12) -0.003(10) 0.052(10) 0.004(9)
C69 0.056(11) 0.039(10) 0.077(12) -0.014(9) 0.041(10) 0.007(8)
C70 0.071(14) 0.077(15) 0.114(17) 0.002(14) 0.060(13) -0.001(12)
C71 0.069(14) 0.071(15) 0.095(16) 0.001(13) 0.034(13) -0.011(12)
C72 0.073(15) 0.061(14) 0.103(17) -0.017(14) 0.016(14) -0.022(13)
C73 0.031(9) 0.054(10) 0.073(11) -0.004(9) 0.036(8) 0.007(8)
C74 0.041(9) 0.046(10) 0.054(10) 0.008(9) 0.022(8) 0.002(8)
C75 0.042(9) 0.048(10) 0.061(11) -0.010(9) 0.031(8) 0.004(8)
C76 0.047(11) 0.040(11) 0.032(11) -0.003(9) 0.007(9) -0.006(9)
C77 0.057(12) 0.050(11) 0.051(12) -0.039(9) 0.026(10) -0.036(10)
C78 0.048(12) 0.060(13) 0.066(13) -0.013(11) 0.021(10) 0.024(10)
C79 0.034(10) 0.080(13) 0.057(11) -0.026(11) 0.017(9) -0.004(9)
C80 0.030(9) 0.094(13) 0.057(11) -0.014(11) 0.023(9) -0.008(9)
C81 0.036(10) 0.094(14) 0.059(12) -0.024(11) 0.003(10) 0.005(10)
C82 0.048(13) 0.110(17) 0.063(14) -0.020(13) 0.016(11) -0.001(13)
C83 0.069(15) 0.123(18) 0.072(16) -0.011(15) -0.009(14) 0.006(15)
C84 0.053(12) 0.097(16) 0.056(13) -0.009(12) 0.034(11) -0.010(12)
C85 0.069(11) 0.067(11) 0.033(9) -0.008(9) 0.036(9) -0.001(9)
C86 0.059(10) 0.062(10) 0.039(9) 0.003(8) 0.043(8) 0.001(9)
C87 0.048(10) 0.057(10) 0.052(10) 0.022(9) 0.033(9) 0.002(9)
C88 0.089(15) 0.083(15) 0.065(14) -0.003(12) 0.049(12) 0.017(13)
C89 0.089(15) 0.061(13) 0.064(14) 0.002(11) 0.037(12) -0.025(12)
C90 0.088(15) 0.078(15) 0.071(14) 0.007(12) 0.039(12) -0.022(13)
C91 0.120(18) 0.051(12) 0.095(15) -0.031(11) 0.086(14) -0.042(12)
C92 0.141(19) 0.051(12) 0.084(15) -0.012(11) 0.079(15) -0.037(13)
C93 0.143(19) 0.066(13) 0.098(16) -0.026(11) 0.079(16) -0.043(13)
C94 0.17(2) 0.115(19) 0.11(2) -0.029(16) 0.064(19) -0.020(18)
C95 0.16(2) 0.113(19) 0.12(2) -0.026(17) 0.06(2) -0.043(18)
C96 0.17(2) 0.111(19) 0.12(2) -0.015(17) 0.06(2) -0.049(18)
C97 0.062(11) 0.056(11) 0.082(13) -0.018(10) 0.052(10) -0.015(9)
C98 0.045(10) 0.060(11) 0.099(13) -0.014(10) 0.059(10) -0.020(8)
C99 0.049(10) 0.066(12) 0.104(14) -0.012(11) 0.058(10) -0.006(9)
C100 0.082(14) 0.064(13) 0.093(15) -0.011(12) 0.073(12) -0.012(11)
C101 0.045(11) 0.080(14) 0.096(15) -0.028(12) 0.055(11) -0.014(10)
C102 0.065(13) 0.060(13) 0.120(17) -0.019(13) 0.063(12) -0.010(11)
C103 0.042(10) 0.055(10) 0.040(10) 0.001(8) 0.028(8) -0.005(8)
C104 0.048(10) 0.058(11) 0.051(11) 0.015(9) 0.022(9) -0.016(9)
C105 0.056(11) 0.055(11) 0.053(11) -0.001(9) 0.030(9) -0.011(9)
C106 0.076(14) 0.082(15) 0.076(14) -0.020(12) 0.048(12) -0.002(12)
C107 0.088(15) 0.076(15) 0.063(14) 0.016(12) 0.030(12) -0.014(13)
C108 0.075(15) 0.088(16) 0.083(16) 0.014(14) 0.016(14) -0.005(14)
C109 0.043(10) 0.062(11) 0.058(11) 0.002(9) 0.031(9) 0.003(9)
C110 0.035(9) 0.060(11) 0.052(10) 0.000(9) 0.029(8) 0.010(8)
C111 0.043(10) 0.066(11) 0.064(11) 0.005(9) 0.035(9) -0.008(9)
C112 0.047(11) 0.050(12) 0.088(14) 0.009(11) 0.050(10) -0.007(9)
C113 0.048(11) 0.084(14) 0.071(13) 0.032(11) 0.052(10) 0.024(10)
C114 0.070(14) 0.072(14) 0.088(15) 0.019(13) 0.040(12) 0.009(12)
C115 0.029(12) 0.077(18) 0.066(17) 0.026(14) 0.018(12) 0.010(12)
C116 0.043(14) 0.10(2) 0.10(2) 0.031(17) 0.037(14) 0.003(14)
C117 0.035(12) 0.067(16) 0.031(12) -0.031(11) 0.019(10) -0.023(11)
C118 0.076(17) 0.053(14) 0.037(13) -0.015(11) 0.034(13) -0.025(13)
O5 0.087(11) 0.084(11) 0.097(11) 0.005(8) 0.040(8) -0.010(8)

loop_
_atom_type_symbol
_atom_type_description
_atom_type_scat_dispersion_real
_atom_type_scat_dispersion_imag
_atom_type_scat_source
Ag Ag -0.8970 1.1010 'International Tables Vol C Tables 4.2.6.8 and 6.1.1.4'
C C 0.0030 0.0020 'International Tables Vol C Tables 4.2.6.8 and 6.1.1.4'
H H 0.0000 0.0000 'International Tables Vol C Tables 4.2.6.8 and 6.1.1.4'
N N 0.0061 0.0033 'International Tables Vol C Tables 4.2.6.8 and 6.1.1.4'
O O 0.0110 0.0060 'International Tables Vol C Tables 4.2.6.8 and 6.1.1.4'
Si Si 0.0820 0.0700 'International Tables Vol C Tables 4.2.6.8 and 6.1.1.4'
W W -0.8490 6.8720 'International Tables Vol C Tables 4.2.6.8 and 6.1.1.4'
Zn Zn 0.2840 1.4300 'International Tables Vol C Tables 4.2.6.8 and 6.1.1.4'

loop_
_geom_angle_atom_site_label_1
_geom_angle_atom_site_label_2
_geom_angle_atom_site_label_3
_geom_angle
_geom_angle_site_symmetry_1
_geom_angle_site_symmetry_3
_geom_angle_publ_flag
O48 W1 O49 75.4(5) . . ?
O48 W1 O68 87.5(6) . . ?
O57 W1 O48 88.0(6) . . ?
O57 W1 O49 86.4(6) . . ?
O57 W1 O59 89.0(6) . . ?
O57 W1 O68 160.3(6) . . ?
O59 W1 O48 159.0(6) . . ?
O59 W1 O49 83.6(6) . . ?
O59 W1 O68 88.4(6) . . ?
O68 W1 O49 73.9(6) . . ?
O79 W1 O48 97.9(6) . . ?
O79 W1 O49 169.7(6) . . ?
O79 W1 O57 101.4(6) . . ?
O79 W1 O59 103.1(6) . . ?
O79 W1 O68 98.2(6) . . ?
O42 W2 O48 158.5(7) . . ?
O42 W2 O49 84.1(6) . . ?
O46 W2 O42 88.6(6) . . ?
O46 W2 O48 87.8(6) . . ?
O46 W2 O49 73.3(6) . . ?
O47 W2 O42 101.5(7) . . ?
O47 W2 O46 100.5(8) . . ?
O47 W2 O48 100.0(7) . . ?
O47 W2 O49 171.7(7) . . ?
O47 W2 O50 99.4(8) . . ?
O48 W2 O49 74.6(6) . . ?
O50 W2 O42 87.9(7) . . ?
O50 W2 O46 160.1(7) . . ?
O50 W2 O48 88.2(6) . . ?
O50 W2 O49 86.8(6) . . ?
O46 W3 O49 74.0(6) . . ?
O64 W3 O46 157.6(6) . . ?
O64 W3 O49 83.6(5) . . ?
O64 W3 O68 90.3(6) . . ?
O64 W3 O70 89.0(7) . . ?
O68 W3 O46 84.8(6) . . ?
O68 W3 O49 75.2(6) . . ?
O69 W3 O46 101.4(9) . . ?
O69 W3 O49 173.7(7) . . ?
O69 W3 O64 101.0(8) . . ?
O69 W3 O68 100.3(9) . . ?
O69 W3 O70 100.3(9) . . ?
O70 W3 O46 88.0(6) . . ?
O70 W3 O49 84.0(5) . . ?
O70 W3 O68 159.1(6) . . ?
O52 W4 Zn3 83.9(5) . . ?
O52 W4 O54 78.0(6) . . ?
O52 W4 O57 85.2(6) . . ?
O54 W4 Zn3 44.2(4) . . ?
O55 W4 Zn3 135.3(5) . . ?
O55 W4 O52 99.9(7) . . ?
O55 W4 O54 177.8(6) . . ?
O55 W4 O56 98.3(6) . . ?
O55 W4 O57 96.8(6) . . ?
O55 W4 O58 99.5(6) . . ?
O56 W4 Zn3 37.0(4) . . ?
O56 W4 O52 92.0(7) . . ?
O56 W4 O54 81.3(6) . . ?
O56 W4 O57 164.9(5) . . ?
O56 W4 O58 95.5(6) . . ?
O57 W4 Zn3 127.9(3) . . ?
O57 W4 O54 83.7(5) . . ?
O58 W4 Zn3 89.7(4) . . ?
O58 W4 O52 157.9(6) . . ?
O58 W4 O54 82.7(6) . . ?
O58 W4 O57 82.1(6) . . ?
O58 W5 Zn4 88.4(4) . . ?
O58 W5 O59 83.1(5) . . ?
O58 W5 O62 83.5(5) . . ?
O58 W5 O63 156.4(6) . . ?
O59 W5 Zn4 128.5(4) . . ?
O59 W5 O62 82.2(6) . . ?
O60 W5 Zn4 134.6(5) . . ?
O60 W5 O58 102.7(7) . . ?
O60 W5 O59 96.8(6) . . ?
O60 W5 O61 100.8(7) . . ?
O60 W5 O62 173.5(7) . . ?
O60 W5 O63 98.5(7) . . ?
O61 W5 Zn4 34.0(5) . . ?
O61 W5 O58 93.9(7) . . ?
O61 W5 O59 162.4(7) . . ?
O61 W5 O62 80.2(7) . . ?
O61 W5 O63 92.3(7) . . ?
O62 W5 Zn4 46.3(4) . . ?
O63 W5 Zn4 84.1(4) . . ?
O63 W5 O59 84.2(6) . . ?
O63 W5 O62 75.1(5) . . ?
O62 W6 Zn4 46.4(4) . . ?
O63 W6 Zn4 84.2(5) . . ?
O63 W6 O62 76.2(6) . . ?
O63 W6 O64 84.7(6) . . ?
O63 W6 O65 157.5(6) . . ?
O64 W6 Zn4 127.8(3) . . ?
O64 W6 O62 81.5(5) . . ?
O65 W6 Zn4 91.0(5) . . ?
O65 W6 O62 84.6(6) . . ?
O65 W6 O64 80.8(6) . . ?
O66 W6 Zn4 136.1(7) . . ?
O66 W6 O62 174.6(7) . . ?
O66 W6 O63 98.8(8) . . ?
O66 W6 O64 96.0(8) . . ?
O66 W6 O65 99.8(8) . . ?
O66 W6 O67 102.1(9) . . ?
O67 W6 Zn4 34.4(5) . . ?
O67 W6 O62 80.7(7) . . ?
O67 W6 O63 94.5(7) . . ?
O67 W6 O64 161.8(7) . . ?
O67 W6 O65 93.9(7) . . ?
O43 W7 Zn2 84.9(4) . . ?
O43 W7 O45 76.0(6) . . ?
O43 W7 O70 82.8(7) . . ?
O45 W7 Zn2 45.4(4) . . ?
O65 W7 Zn2 90.6(5) . . ?
O65 W7 O43 159.0(6) . . ?
O65 W7 O45 86.3(6) . . ?
O65 W7 O70 83.9(7) . . ?
O70 W7 Zn2 128.2(4) . . ?
O70 W7 O45 82.8(6) . . ?
O71 W7 Zn2 134.1(6) . . ?
O71 W7 O43 96.3(8) . . ?
O71 W7 O45 172.2(8) . . ?
O71 W7 O65 101.4(8) . . ?
O71 W7 O70 97.3(7) . . ?
O71 W7 O86 101.3(8) . . ?
O86 W7 Zn2 33.4(5) . . ?
O86 W7 O43 95.3(8) . . ?
O86 W7 O45 78.8(6) . . ?
O86 W7 O65 92.1(8) . . ?
O86 W7 O70 161.4(6) . . ?
O40 W8 O42 163.2(7) . . ?
O40 W8 O43 90.4(7) . . ?
O40 W8 O44 94.0(7) . . ?
O40 W8 O45 79.4(6) . . ?
O41 W8 O40 101.1(8) . . ?
O41 W8 O42 95.6(8) . . ?
O41 W8 O43 100.6(7) . . ?
O41 W8 O44 98.3(7) . . ?
O41 W8 O45 175.5(7) . . ?
O42 W8 O43 84.3(7) . . ?
O42 W8 O45 83.8(6) . . ?
O43 W8 O45 74.9(5) . . ?
O44 W8 O42 85.6(6) . . ?
O44 W8 O43 159.3(6) . . ?
O44 W8 O45 86.1(6) . . ?
O44 W9 Zn3 88.3(5) . . ?
O44 W9 O50 82.3(6) . . ?
O44 W9 O52 158.2(6) . . ?
O44 W9 O54 85.4(6) . . ?
O50 W9 Zn3 128.1(4) . . ?
O50 W9 O54 83.6(6) . . ?
O51 W9 Zn3 135.3(5) . . ?
O51 W9 O44 97.7(7) . . ?
O51 W9 O50 96.5(6) . . ?
O51 W9 O52 101.7(7) . . ?
O51 W9 O53 99.9(7) . . ?
O51 W9 O54 176.8(6) . . ?
O52 W9 Zn3 84.8(4) . . ?
O52 W9 O50 85.8(6) . . ?
O52 W9 O54 75.1(5) . . ?
O53 W9 Zn3 35.5(5) . . ?
O53 W9 O44 91.6(6) . . ?
O53 W9 O50 163.2(7) . . ?
O53 W9 O52 94.6(6) . . ?
O53 W9 O54 80.3(6) . . ?
O54 W9 Zn3 44.8(4) . . ?
Zn5 W10 Ag23 72.64(6) . . ?
O2 W10 Ag23 152.1(6) . . ?
O2 W10 Zn5 125.0(7) . . ?
O2 W10 O34 83.0(8) . . ?
O32 W10 Ag23 121.0(6) . . ?
O32 W10 Zn5 89.1(6) . . ?
O32 W10 O2 83.4(8) . . ?
O32 W10 O34 85.3(8) . . ?
O32 W10 O38 159.7(9) . . ?
O34 W10 Ag23 110.4(4) . . ?
O34 W10 Zn5 42.1(4) . . ?
O35 W10 Ag23 67.7(9) . . ?
O35 W10 Zn5 139.2(9) . . ?
O35 W10 O2 95.2(12) . . ?
O35 W10 O32 103.0(10) . . ?
O35 W10 O34 171.3(9) . . ?
O35 W10 O36 104.6(11) . . ?
O35 W10 O38 95.8(9) . . ?
O36 W10 Ag23 44.3(4) . . ?
O36 W10 Zn5 35.7(5) . . ?
O36 W10 O2 160.1(8) . . ?
O36 W10 O32 90.1(7) . . ?
O36 W10 O34 77.7(6) . . ?
O36 W10 O38 92.8(7) . . ?
O38 W10 Ag23 73.5(6) . . ?
O38 W10 Zn5 81.7(5) . . ?
O38 W10 O2 87.1(8) . . ?
O38 W10 O34 75.6(7) . . ?
O27 W11 Zn5 86.4(6) . . ?
O27 W11 O34 86.9(7) . . ?
O29 W11 Zn5 123.4(6) . . ?
O29 W11 O27 81.1(9) . . ?
O29 W11 O34 81.0(7) . . ?
O29 W11 O38 89.7(9) . . ?
O34 W11 Zn5 43.2(3) . . ?
O37 W11 Zn5 139.5(7) . . ?
O37 W11 O27 101.6(10) . . ?
O37 W11 O29 97.1(9) . . ?
O37 W11 O34 170.9(9) . . ?
O37 W11 O38 97.5(9) . . ?
O37 W11 O39 102.1(9) . . ?
O38 W11 Zn5 83.6(5) . . ?
O38 W11 O27 159.6(8) . . ?
O38 W11 O34 73.6(7) . . ?
O39 W11 Zn5 37.9(5) . . ?
O39 W11 O27 88.3(8) . . ?
O39 W11 O29 159.6(8) . . ?
O39 W11 O34 81.1(6) . . ?
O39 W11 O38 94.6(8) . . ?
O12 W12 O24 89.1(12) . . ?
O12 W12 O25 76.4(11) . . ?
O12 W12 O27 164.3(12) . . ?
O12 W12 O28 88.2(12) . . ?
O24 W12 O25 74.0(7) . . ?
O24 W12 O28 159.7(10) . . ?
O26 W12 O12 98.2(13) . . ?
O26 W12 O24 94.4(10) . . ?
O26 W12 O25 167.1(9) . . ?
O26 W12 O27 97.4(11) . . ?
O26 W12 O28 106.0(12) . . ?
O27 W12 O24 91.1(8) . . ?
O27 W12 O25 88.6(9) . . ?
O27 W12 O28 86.2(10) . . ?
O28 W12 O25 85.8(10) . . ?
O6 W13 O7 96.0(10) . . ?
O6 W13 O28 102.9(12) . . ?
O6 W13 O29 107.2(10) . . ?
O6 W13 O33 166.8(10) . . ?
O6 W13 O5 100.2(10) . . ?
O7 W13 O33 72.0(7) . . ?
O7 W13 O5 88.8(11) . . ?
O28 W13 O7 87.4(10) . . ?
O28 W13 O29 84.1(9) . . ?
O28 W13 O33 82.3(10) . . ?
O28 W13 O5 156.9(9) . . ?
O29 W13 O7 156.6(8) . . ?
O29 W13 O33 85.3(8) . . ?
O29 W13 O5 90.5(10) . . ?
O5 W13 O33 74.8(7) . . ?
O1 W14 O2 104.4(10) . . ?
O1 W14 O3 103.7(9) . . ?
O1 W14 O4 96.8(9) . . ?
O1 W14 O33 166.2(9) . . ?
O1 W14 O5 96.4(11) . . ?
O2 W14 O3 88.1(8) . . ?
O2 W14 O4 158.8(9) . . ?
O2 W14 O33 86.5(8) . . ?
O2 W14 O5 88.6(10) . . ?
O3 W14 O33 84.8(8) . . ?
O4 W14 O3 88.1(8) . . ?
O4 W14 O33 72.4(8) . . ?
O4 W14 O5 87.7(10) . . ?
O5 W14 O3 159.8(10) . . ?
O5 W14 O33 75.1(10) . . ?
O3 W15 O15 87.9(9) . . ?
O3 W15 O16 85.9(7) . . ?
O3 W15 O18 160.5(9) . . ?
O3 W15 O32 89.2(8) . . ?
O15 W15 O16 73.5(7) . . ?
O15 W15 O18 86.8(8) . . ?
O17 W15 O3 98.8(11) . . ?
O17 W15 O15 100.3(9) . . ?
O17 W15 O16 172.2(9) . . ?
O17 W15 O18 100.6(10) . . ?
O17 W15 O32 102.3(10) . . ?
O18 W15 O16 74.6(6) . . ?
O32 W15 O15 157.4(10) . . ?
O32 W15 O16 83.9(8) . . ?
O32 W15 O18 88.6(7) . . ?
O14 W16 O16 72.9(6) . . ?
O14 W16 O18 88.9(8) . . ?
O18 W16 O16 74.0(6) . . ?
O19 W16 O14 95.3(8) . . ?
O19 W16 O16 167.6(7) . . ?
O19 W16 O18 102.6(8) . . ?
O19 W16 O20 100.0(8) . . ?
O19 W16 O21 105.5(8) . . ?
O20 W16 O14 81.0(8) . . ?
O20 W16 O16 82.2(7) . . ?
O20 W16 O18 156.0(6) . . ?
O21 W16 O14 158.8(7) . . ?
O21 W16 O16 86.6(6) . . ?
O21 W16 O18 90.9(7) . . ?
O21 W16 O20 90.8(8) . . ?
O10 W17 O24 86.1(8) . . ?
O10 W17 O25 71.6(8) . . ?
O20 W17 O10 87.1(8) . . ?
O20 W17 O24 156.9(7) . . ?
O20 W17 O25 84.3(7) . . ?
O22 W17 O10 94.1(8) . . ?
O22 W17 O20 100.0(8) . . ?
O22 W17 O23 97.9(7) . . ?
O22 W17 O24 102.4(8) . . ?
O22 W17 O25 164.9(8) . . ?
O23 W17 O10 166.5(8) . . ?
O23 W17 O20 96.8(7) . . ?
O23 W17 O24 85.3(8) . . ?
O23 W17 O25 95.8(7) . . ?
O24 W17 O25 72.6(8) . . ?
O11 W19 O14 88.4(8) . . ?
O11 W19 O15 160.4(9) . . ?
O11 W19 O16 88.2(8) . . ?
O11 W19 O31 83.4(10) . . ?
O13 W19 O11 98.4(10) . . ?
O13 W19 O14 103.9(10) . . ?
O13 W19 O15 101.0(11) . . ?
O13 W19 O16 172.4(9) . . ?
O13 W19 O31 102.8(9) . . ?
O14 W19 O16 72.4(7) . . ?
O14 W19 O31 153.0(8) . . ?
O15 W19 O14 89.6(9) . . ?
O15 W19 O16 72.6(8) . . ?
O15 W19 O31 89.7(11) . . ?
O31 W19 O16 81.6(6) . . ?
O4 W18 O33 74.4(8) . . ?
O7 W18 O4 86.8(10) . . ?
O7 W18 O33 73.8(8) . . ?
O8 W18 O4 156.6(8) . . ?
O8 W18 O7 87.6(11) . . ?
O8 W18 O33 82.2(8) . . ?
O30 W18 O4 102.7(13) . . ?
O30 W18 O7 96.7(12) . . ?
O30 W18 O8 100.5(13) . . ?
O30 W18 O31 107.0(12) . . ?
O30 W18 O33 170.1(11) . . ?
O31 W18 O4 91.9(11) . . ?
O31 W18 O7 155.9(7) . . ?
O31 W18 O8 84.0(12) . . ?
O31 W18 O33 82.6(7) . . ?
O8 W20 O11 84.0(10) . . ?
O8 W20 O12 88.4(12) . . ?
O8 W20 O25 85.4(7) . . ?
O9 W20 O8 103.7(10) . . ?
O9 W20 O10 100.9(9) . . ?
O9 W20 O11 101.9(10) . . ?
O9 W20 O12 103.5(11) . . ?
O9 W20 O25 167.9(10) . . ?
O10 W20 O8 155.4(8) . . ?
O10 W20 O11 89.6(8) . . ?
O10 W20 O12 87.2(10) . . ?
O10 W20 O25 70.5(7) . . ?
O11 W20 O12 154.5(10) . . ?
O11 W20 O25 86.9(8) . . ?
O12 W20 O25 68.2(9) . . ?
Ag2 Ag1 Ag3 74.44(13) . . ?
Ag4 Ag1 Ag2 119.25(13) . . ?
Ag4 Ag1 Ag3 68.17(12) . . ?
Ag5 Ag1 Ag2 75.00(13) . . ?
Ag5 Ag1 Ag3 122.88(14) . . ?
Ag5 Ag1 Ag4 87.12(15) . . ?
O1 Ag1 Ag2 130.9(4) 4_676 . ?
O1 Ag1 Ag3 153.8(4) 4_676 . ?
O1 Ag1 Ag4 98.1(5) 4_676 . ?
O1 Ag1 Ag5 76.5(5) 4_676 . ?
Ag1 Ag2 Ag3 54.14(12) . . ?
Ag1 Ag2 Ag5 51.36(14) . . ?
Ag1 Ag2 Ag11 156.06(17) . . ?
Ag5 Ag2 Ag3 92.91(11) . . ?
Ag6 Ag2 Ag1 107.89(14) . . ?
Ag6 Ag2 Ag3 55.84(9) . . ?
Ag6 Ag2 Ag5 120.51(11) . . ?
Ag6 Ag2 Ag11 77.60(9) . . ?
Ag11 Ag2 Ag3 132.75(11) . . ?
Ag11 Ag2 Ag5 105.37(13) . . ?
Ag1 Ag3 Ag2 51.41(9) . . ?
Ag1 Ag3 Ag4 54.10(10) . . ?
Ag1 Ag3 Ag6 99.00(12) . . ?
Ag1 Ag3 Ag12 164.37(15) . . ?
Ag4 Ag3 Ag2 92.91(12) . . ?
Ag6 Ag3 Ag2 49.37(8) . . ?
Ag6 Ag3 Ag4 117.09(13) . . ?
Ag6 Ag3 Ag12 70.82(10) . . ?
Ag12 Ag3 Ag2 120.15(11) . . ?
Ag12 Ag3 Ag4 119.11(11) . . ?
O66 Ag3 Ag1 115.4(5) . . ?
O66 Ag3 Ag2 113.4(4) . . ?
O66 Ag3 Ag4 67.7(5) . . ?
O66 Ag3 Ag6 83.1(4) . . ?
O66 Ag3 Ag12 52.9(5) . . ?
Ag1 Ag4 Ag3 57.73(13) . . ?
Ag1 Ag4 Ag8 156.66(12) . . ?
Ag7 Ag4 Ag1 95.93(14) . . ?
Ag7 Ag4 Ag3 124.97(11) . . ?
Ag7 Ag4 Ag8 78.50(10) . . ?
Ag8 Ag4 Ag3 106.88(11) . . ?
C7 Ag4 Ag1 139.8(7) . . ?
C7 Ag4 Ag3 153.7(7) . . ?
C7 Ag4 Ag7 48.9(7) . . ?
C7 Ag4 Ag8 49.0(6) . . ?
Ag1 Ag5 Ag2 53.64(11) . . ?
Ag1 Ag5 Ag7 91.62(15) . . ?
Ag1 Ag5 Ag9 156.33(15) . . ?
Ag7 Ag5 Ag2 116.31(13) . . ?
Ag9 Ag5 Ag2 119.42(12) . . ?
Ag9 Ag5 Ag7 70.86(11) . . ?
O60 Ag5 Ag1 97.2(4) . . ?
O60 Ag5 Ag2 50.1(4) . . ?
O60 Ag5 Ag7 95.3(4) . . ?
O60 Ag5 Ag9 69.7(4) . . ?
C1 Ag5 Ag1 129.3(12) . . ?
C1 Ag5 Ag2 157.9(10) . . ?
C1 Ag5 Ag7 46.7(11) . . ?
C1 Ag5 Ag9 47.2(11) . . ?
C1 Ag5 O60 111.7(12) . . ?
Ag2 Ag6 Ag3 74.79(10) . . ?
O59 Ag6 Ag2 86.7(3) . . ?
O59 Ag6 Ag3 125.6(3) . . ?
O63 Ag6 Ag2 75.4(3) . . ?
O63 Ag6 Ag3 67.4(4) . . ?
O63 Ag6 O59 58.5(5) . . ?
O64 Ag6 Ag2 134.8(3) . . ?
O64 Ag6 Ag3 89.5(3) . . ?
O64 Ag6 O59 68.5(4) . . ?
O64 Ag6 O63 59.5(4) . . ?
Ag4 Ag7 Ag5 85.32(14) . . ?
Ag4 Ag7 Ag9 135.38(12) . . ?
Ag4 Ag7 Zn4 105.42(11) . . ?
Ag5 Ag7 Ag9 52.95(12) . . ?
Ag5 Ag7 Zn4 112.59(10) . . ?
Zn4 Ag7 Ag9 81.03(8) . . ?
O61 Ag7 Ag4 106.5(4) . . ?
O61 Ag7 Ag5 74.9(4) . . ?
O61 Ag7 Ag9 52.9(4) . . ?
O61 Ag7 Zn4 37.8(4) . . ?
O73 Ag7 Ag4 126.0(5) . . ?
O73 Ag7 Ag5 136.0(4) . . ?
O73 Ag7 Ag9 85.7(4) . . ?
O73 Ag7 Zn4 36.8(4) . . ?
O73 Ag7 O61 67.4(6) . . ?
C1 Ag7 Ag4 116.3(10) . . ?
C1 Ag7 Ag5 36.9(8) . . ?
C1 Ag7 Ag9 37.0(10) . . ?
C1 Ag7 Zn4 117.9(9) . . ?
C1 Ag7 O61 85.7(9) . . ?
C1 Ag7 O73 116.5(11) . . ?
C7 Ag7 Ag4 48.6(10) . . ?
C7 Ag7 Ag5 130.1(10) . . ?
C7 Ag7 Ag9 175.8(10) . . ?
C7 Ag7 Zn4 99.3(7) . . ?
C7 Ag7 O61 129.3(8) . . ?
C7 Ag7 O73 92.1(10) . . ?
C7 Ag7 C1 142.7(12) . . ?
Ag4 Ag8 Ag15 146.34(12) . . ?
O67 Ag8 Ag4 74.5(4) . . ?
O67 Ag8 Ag15 94.3(4) . . ?
O67 Ag8 C7 87.1(8) . . ?
O67 Ag8 C8 108.9(7) . . ?
O67 Ag8 C56 126.9(8) . . ?
C7 Ag8 Ag4 41.6(9) . . ?
C7 Ag8 Ag15 171.9(9) . . ?
C7 Ag8 C8 27.1(10) . . ?
C7 Ag8 C56 124.9(11) . . ?
C8 Ag8 Ag4 65.4(8) . . ?
C8 Ag8 Ag15 146.7(8) . . ?
C55 Ag8 Ag4 120.2(10) . . ?
C55 Ag8 Ag15 32.5(9) . . ?
C55 Ag8 O67 107.3(9) . . ?
C55 Ag8 C7 153.7(12) . . ?
C55 Ag8 C8 143.2(10) . . ?
C55 Ag8 C56 29.4(11) . . ?
C56 Ag8 Ag4 101.1(8) . . ?
C56 Ag8 Ag15 60.1(8) . . ?
C56 Ag8 C8 116.9(10) . . ?
Ag5 Ag9 Ag7 56.18(10) . . ?
Ag5 Ag9 Ag10 84.09(12) . . ?
Ag5 Ag9 Ag34 141.69(13) . . ?
Ag10 Ag9 Ag7 124.14(12) . . ?
Ag10 Ag9 Ag34 58.16(8) . . ?
Ag34 Ag9 Ag7 150.81(11) . . ?
O83 Ag9 Ag5 149.8(7) . . ?
O83 Ag9 Ag7 97.5(7) . . ?
O83 Ag9 Ag10 102.9(5) . . ?
O83 Ag9 Ag34 56.9(7) . . ?
C1 Ag9 Ag5 38.8(8) . . ?
C1 Ag9 Ag7 38.6(9) . . ?
C1 Ag9 Ag10 122.6(8) . . ?
C1 Ag9 Ag34 170.1(9) . . ?
C1 Ag9 O83 128.6(11) . . ?
C13 Ag9 Ag5 105.6(9) . . ?
C13 Ag9 Ag7 160.5(9) . . ?
C13 Ag9 Ag10 39.8(7) . . ?
C13 Ag9 Ag34 41.0(9) . . ?
C13 Ag9 O83 97.7(11) . . ?
C13 Ag9 C1 132.1(12) . . ?
Ag9 Ag10 Ag11 126.55(10) . . ?
Ag9 Ag10 Ag35 147.76(9) . . ?
Ag11 Ag10 Ag35 54.75(6) . . ?
Ag34 Ag10 Ag9 62.43(9) . . ?
Ag34 Ag10 Ag11 155.10(10) . . ?
Ag34 Ag10 Ag35 104.36(9) . . ?
O60 Ag10 Ag9 67.3(4) . . ?
O60 Ag10 Ag11 59.4(4) . . ?
O60 Ag10 Ag34 121.4(4) . . ?
O60 Ag10 Ag35 102.2(3) . . ?
C13 Ag10 Ag9 42.0(9) . . ?
C13 Ag10 Ag11 160.0(9) . . ?
C13 Ag10 Ag34 43.5(9) . . ?
C13 Ag10 Ag35 145.0(10) . . ?
C13 Ag10 O60 107.3(10) . . ?
C13 Ag10 C109 152.3(11) . . ?
C13 Ag10 C110 122.3(10) . . ?
C109 Ag10 Ag9 161.6(7) . . ?
C109 Ag10 Ag11 35.4(7) . . ?
C109 Ag10 Ag34 134.8(7) . . ?
C109 Ag10 Ag35 36.4(7) . . ?
C109 Ag10 O60 94.8(8) . . ?
C109 Ag10 C110 31.2(8) . . ?
C110 Ag10 Ag9 163.2(5) . . ?
C110 Ag10 Ag11 66.0(5) . . ?
C110 Ag10 Ag34 111.6(6) . . ?
C110 Ag10 Ag35 46.9(6) . . ?
C110 Ag10 O60 124.6(7) . . ?
Ag2 Ag11 Ag10 93.85(10) . . ?
Ag2 Ag11 Ag35 156.00(10) . . ?
Ag35 Ag11 Ag10 66.71(6) . . ?
O79 Ag11 Ag2 127.0(3) . . ?
O79 Ag11 Ag10 111.9(3) . . ?
O79 Ag11 Ag35 55.3(3) . . ?
C109 Ag11 Ag2 128.2(8) . . ?
C109 Ag11 Ag10 41.4(8) . . ?
C109 Ag11 Ag35 43.4(8) . . ?
C109 Ag11 O79 98.7(9) . . ?
Ag13 Ag12 Ag3 96.11(11) . . ?
Ag14 Ag12 Ag3 156.42(11) . . ?
Ag14 Ag12 Ag13 69.36(8) . . ?
O66 Ag12 Ag3 50.9(5) . . ?
O66 Ag12 Ag13 51.4(4) . . ?
O66 Ag12 Ag14 107.1(5) . . ?
C61 Ag12 Ag3 129.9(10) . . ?
C61 Ag12 Ag13 38.6(9) . . ?
C61 Ag12 Ag14 46.4(9) . . ?
C61 Ag12 O66 90.0(10) . . ?
Ag12 Ag13 Ag14 54.74(7) . . ?
Ag15 Ag13 Ag12 156.94(10) . . ?
Ag15 Ag13 Ag14 112.75(10) . . ?
O66 Ag13 Ag12 54.5(5) . . ?
O66 Ag13 Ag14 97.5(5) . . ?
O66 Ag13 Ag15 115.7(5) . . ?
C55 Ag13 Ag12 144.7(9) . . ?
C55 Ag13 Ag14 156.1(9) . . ?
C55 Ag13 Ag15 43.6(10) . . ?
C55 Ag13 O66 92.8(9) . . ?
C55 Ag13 C62 139.8(9) . . ?
C61 Ag13 Ag12 38.5(6) . . ?
C61 Ag13 Ag14 35.7(9) . . ?
C61 Ag13 Ag15 142.7(9) . . ?
C61 Ag13 O66 93.0(8) . . ?
C61 Ag13 C55 165.0(11) . . ?
C61 Ag13 C62 31.5(5) . . ?
C62 Ag13 Ag12 69.9(6) . . ?
C62 Ag13 Ag14 44.1(7) . . ?
C62 Ag13 Ag15 116.5(6) . . ?
C62 Ag13 O66 124.3(8) . . ?
Ag12 Ag14 Ag13 55.90(7) . . ?
Ag12 Ag14 Ag21 127.45(7) . . ?
Ag17 Ag14 Ag12 158.60(10) . . ?
Ag17 Ag14 Ag13 105.57(8) . . ?
Ag17 Ag14 Ag21 50.45(6) . . ?
Ag21 Ag14 Ag13 123.59(7) . . ?
O69 Ag14 Ag12 60.8(5) . . ?
O69 Ag14 Ag13 105.5(5) . . ?
O69 Ag14 Ag17 122.6(5) . . ?
O69 Ag14 Ag21 72.2(5) . . ?
C61 Ag14 Ag12 40.3(5) . . ?
C61 Ag14 Ag13 31.4(8) . . ?
C61 Ag14 Ag17 129.1(7) . . ?
C61 Ag14 Ag21 152.9(7) . . ?
C61 Ag14 O69 101.0(7) . . ?
C61 Ag14 C62 30.4(4) . . ?
C61 Ag14 C68 145.3(10) . . ?
C62 Ag14 Ag12 69.9(6) . . ?
C62 Ag14 Ag13 42.6(7) . . ?
C62 Ag14 Ag17 104.6(6) . . ?
C62 Ag14 Ag21 151.9(7) . . ?
C62 Ag14 O69 130.6(8) . . ?
C67 Ag14 Ag12 152.8(6) . . ?
C67 Ag14 Ag13 147.5(8) . . ?
C67 Ag14 Ag17 42.4(7) . . ?
C67 Ag14 Ag21 37.8(7) . . ?
C67 Ag14 O69 93.0(7) . . ?
C67 Ag14 C61 165.2(8) . . ?
C67 Ag14 C62 134.9(9) . . ?
C67 Ag14 C68 30.5(10) . . ?
C68 Ag14 Ag12 130.6(7) . . ?
C68 Ag14 Ag13 169.1(6) . . ?
C68 Ag14 Ag17 69.6(7) . . ?
C68 Ag14 Ag21 61.5(7) . . ?
C68 Ag14 O69 85.1(8) . . ?
C68 Ag14 C62 127.9(9) . . ?
Ag13 Ag15 Ag8 69.49(8) . . ?
Ag13 Ag15 Ag16 102.26(11) . . ?
Ag13 Ag15 Ag18 138.02(12) . . ?
Ag16 Ag15 Ag8 159.29(9) . . ?
Ag18 Ag15 Ag8 118.82(10) . . ?
Ag18 Ag15 Ag16 54.36(8) . . ?
C49 Ag15 Ag8 157.5(8) . . ?
C49 Ag15 Ag13 133.0(8) . . ?
C49 Ag15 Ag16 35.1(8) . . ?
C49 Ag15 Ag18 47.0(6) . . ?
C49 Ag15 C55 155.2(9) . . ?
C55 Ag15 Ag8 36.9(9) . . ?
C55 Ag15 Ag13 46.3(10) . . ?
C55 Ag15 Ag16 146.1(10) . . ?
C55 Ag15 Ag18 155.6(9) . . ?
Ag15 Ag16 Ag17 109.97(9) . . ?
Ag18 Ag16 Ag15 55.44(8) . . ?
Ag18 Ag16 Ag17 125.42(8) . . ?
Ag19 Ag16 Ag15 129.54(9) . . ?
Ag19 Ag16 Ag17 59.40(7) . . ?
Ag19 Ag16 Ag18 89.11(9) . . ?
C43 Ag16 Ag15 144.5(9) . . ?
C43 Ag16 Ag17 35.5(9) . . ?
C43 Ag16 Ag18 140.4(8) . . ?
C43 Ag16 Ag19 51.5(9) . . ?
C43 Ag16 C49 171.8(10) . . ?
C43 Ag16 C50 144.0(10) . . ?
C49 Ag16 Ag15 34.0(5) . . ?
C49 Ag16 Ag17 143.8(6) . . ?
C49 Ag16 Ag18 47.8(6) . . ?
C49 Ag16 Ag19 136.7(6) . . ?
C49 Ag16 C50 31.0(4) . . ?
C50 Ag16 Ag15 61.5(4) . . ?
C50 Ag16 Ag17 156.5(7) . . ?
C50 Ag16 Ag18 69.9(7) . . ?
C50 Ag16 Ag19 143.7(7) . . ?
Ag14 Ag17 Ag16 105.07(9) . . ?
Ag14 Ag17 Ag19 137.92(9) . . ?
Ag14 Ag17 Ag20 129.71(8) . . ?
Ag19 Ag17 Ag16 51.18(7) . . ?
Ag19 Ag17 Ag20 54.12(6) . . ?
Ag20 Ag17 Ag16 105.30(8) . . ?
Ag21 Ag17 Ag14 72.93(7) . . ?
Ag21 Ag17 Ag16 127.20(9) . . ?
Ag21 Ag17 Ag19 94.23(8) . . ?
Ag21 Ag17 Ag20 56.78(6) . . ?
O71 Ag17 Ag14 59.7(4) . . ?
O71 Ag17 Ag16 51.6(4) . . ?
O71 Ag17 Ag19 80.7(5) . . ?
O71 Ag17 Ag20 115.7(4) . . ?
O71 Ag17 Ag21 89.1(3) . . ?
C43 Ag17 Ag14 133.4(9) . . ?
C43 Ag17 Ag16 32.6(9) . . ?
C43 Ag17 Ag19 45.4(8) . . ?
C43 Ag17 Ag20 90.8(9) . . ?
C43 Ag17 Ag21 139.6(8) . . ?
C43 Ag17 O71 84.2(10) . . ?
C43 Ag17 C44 32.1(11) . . ?
C44 Ag17 Ag14 139.1(7) . . ?
C44 Ag17 Ag16 62.5(8) . . ?
C44 Ag17 Ag19 67.1(6) . . ?
C44 Ag17 Ag20 90.7(7) . . ?
C44 Ag17 Ag21 146.9(8) . . ?
C44 Ag17 O71 112.9(9) . . ?
C67 Ag17 Ag14 44.1(8) . . ?
C67 Ag17 Ag16 149.1(8) . . ?
C67 Ag17 Ag19 145.8(7) . . ?
C67 Ag17 Ag20 97.2(8) . . ?
C67 Ag17 Ag21 51.7(7) . . ?
C67 Ag17 O71 99.5(8) . . ?
C67 Ag17 C43 168.5(11) . . ?
C67 Ag17 C44 139.0(10) . . ?
Ag15 Ag18 Zn2 95.79(8) . . ?
Ag15 Ag18 Zn5 146.42(9) . . ?
Ag16 Ag18 Ag15 70.20(9) . . ?
Ag16 Ag18 Zn2 115.90(9) . . ?
Ag16 Ag18 Zn5 104.82(10) . . ?
Zn2 Ag18 Zn5 55.38(7) . . ?
O23 Ag18 Ag15 131.6(4) . . ?
O23 Ag18 Ag16 140.3(5) . . ?
O23 Ag18 Zn2 42.2(4) . . ?
O23 Ag18 Zn5 37.0(4) . . ?
O23 Ag18 O24 61.0(6) . . ?
O23 Ag18 O27 83.2(6) . . ?
O23 Ag18 O39 73.1(6) . . ?
O24 Ag18 Ag15 112.4(4) . . ?
O24 Ag18 Ag16 151.0(4) . . ?
O24 Ag18 Zn2 92.9(4) . . ?
O24 Ag18 Zn5 88.2(4) . . ?
O27 Ag18 Ag15 139.9(5) . . ?
O27 Ag18 Ag16 96.1(4) . . ?
O27 Ag18 Zn2 123.5(5) . . ?
O27 Ag18 Zn5 72.7(5) . . ?
O27 Ag18 O24 62.6(6) . . ?
O27 Ag18 O39 62.6(7) . . ?
O39 Ag18 Ag15 137.2(4) . . ?
O39 Ag18 Ag16 71.5(4) . . ?
O39 Ag18 Zn2 84.1(3) . . ?
O39 Ag18 Zn5 36.5(4) . . ?
O39 Ag18 O24 110.4(6) . . ?
O86 Ag18 Ag15 68.2(4) . . ?
O86 Ag18 Ag16 82.7(4) . . ?
O86 Ag18 Zn2 37.3(4) . . ?
O86 Ag18 Zn5 78.3(4) . . ?
O86 Ag18 O23 78.8(6) . . ?
O86 Ag18 O24 125.8(6) . . ?
O86 Ag18 O27 149.6(7) . . ?
O86 Ag18 O39 88.6(5) . . ?
C49 Ag18 Ag15 43.1(5) . . ?
C49 Ag18 Ag16 45.4(7) . . ?
C49 Ag18 Zn2 135.6(6) . . ?
C49 Ag18 Zn5 149.4(7) . . ?
C49 Ag18 O23 173.4(7) . . ?
C49 Ag18 O24 115.6(9) . . ?
C49 Ag18 O27 100.3(7) . . ?
C49 Ag18 O39 113.5(7) . . ?
C49 Ag18 O86 100.2(7) . . ?
Ag16 Ag19 Ag17 69.42(8) . . ?
Ag16 Ag19 Ag20 135.25(10) . . ?
Ag16 Ag19 Ag23 164.33(11) . . ?
Ag20 Ag19 Ag17 65.84(7) . . ?
Ag20 Ag19 Ag23 58.91(7) . . ?
Ag23 Ag19 Ag17 124.32(9) . . ?
O39 Ag19 Ag16 76.5(4) . . ?
O39 Ag19 Ag17 137.0(4) . . ?
O39 Ag19 Ag20 140.4(4) . . ?
O39 Ag19 Ag23 87.8(4) . . ?
C37 Ag19 Ag16 145.2(7) . . ?
C37 Ag19 Ag17 95.2(7) . . ?
C37 Ag19 Ag20 43.7(8) . . ?
C37 Ag19 Ag23 47.6(7) . . ?
C37 Ag19 O39 127.4(8) . . ?
C43 Ag19 Ag16 43.9(9) . . ?
C43 Ag19 Ag17 42.9(7) . . ?
C43 Ag19 Ag20 99.1(8) . . ?
C43 Ag19 Ag23 150.9(9) . . ?
C43 Ag19 O39 118.8(9) . . ?
C43 Ag19 C37 103.6(11) . . ?
Ag19 Ag20 Ag17 60.04(7) . . ?
Ag19 Ag20 Ag21 96.50(8) . . ?
Ag19 Ag20 Ag22 128.14(8) . . ?
Ag21 Ag20 Ag17 53.88(6) . . ?
Ag21 Ag20 Ag22 72.63(6) . . ?
Ag22 Ag20 Ag17 126.12(8) . . ?
Ag23 Ag20 Ag17 120.45(9) . . ?
Ag23 Ag20 Ag19 60.81(7) . . ?
Ag23 Ag20 Ag21 129.00(8) . . ?
Ag23 Ag20 Ag22 86.67(7) . . ?
C37 Ag20 Ag17 95.2(9) . . ?
C37 Ag20 Ag19 50.3(9) . . ?
C37 Ag20 Ag21 145.4(9) . . ?
C37 Ag20 Ag22 132.6(8) . . ?
C37 Ag20 Ag23 49.2(8) . . ?
C73 Ag20 Ag17 97.6(8) . . ?
C73 Ag20 Ag19 145.3(7) . . ?
C73 Ag20 Ag21 50.1(7) . . ?
C73 Ag20 Ag22 42.3(7) . . ?
C73 Ag20 Ag23 128.9(7) . . ?
C73 Ag20 C37 164.2(12) . . ?
Ag14 Ag21 Ag22 174.56(7) . . ?
Ag17 Ag21 Ag14 56.62(6) . . ?
Ag17 Ag21 Ag20 69.34(7) . . ?
Ag17 Ag21 Ag22 124.40(8) . . ?
Ag20 Ag21 Ag14 125.96(7) . . ?
Ag20 Ag21 Ag22 55.45(6) . . ?
O42 Ag21 Ag14 122.1(3) . . ?
O42 Ag21 Ag17 126.0(3) . . ?
O42 Ag21 Ag20 88.8(3) . . ?
O42 Ag21 Ag22 52.6(3) . . ?
O46 Ag21 Ag14 89.8(4) . . ?
O46 Ag21 Ag17 144.7(4) . . ?
O46 Ag21 Ag20 142.8(4) . . ?
O46 Ag21 Ag22 88.0(4) . . ?
O46 Ag21 O42 60.1(4) . . ?
O70 Ag21 Ag14 52.5(3) . . ?
O70 Ag21 Ag17 86.7(4) . . ?
O70 Ag21 Ag20 129.2(4) . . ?
O70 Ag21 Ag22 122.2(3) . . ?
O70 Ag21 O42 69.6(5) . . ?
O70 Ag21 O46 61.8(5) . . ?
C67 Ag21 Ag14 35.8(7) . . ?
C67 Ag21 Ag17 46.4(7) . . ?
C67 Ag21 Ag20 103.7(7) . . ?
C67 Ag21 Ag22 149.4(7) . . ?
C67 Ag21 O42 157.5(8) . . ?
C67 Ag21 O46 112.6(8) . . ?
C67 Ag21 O70 88.2(8) . . ?
C67 Ag21 C73 115.9(9) . . ?
C73 Ag21 Ag14 151.6(5) . . ?
C73 Ag21 Ag17 104.6(5) . . ?
C73 Ag21 Ag20 42.0(4) . . ?
C73 Ag21 Ag22 33.5(5) . . ?
C73 Ag21 O42 85.9(6) . . ?
C73 Ag21 O46 110.6(6) . . ?
C73 Ag21 O70 154.9(6) . . ?
Ag20 Ag22 Ag21 51.92(5) . . ?
Ag20 Ag22 Ag25 103.65(8) . . ?
Ag20 Ag22 Ag29 160.75(8) . . ?
Ag25 Ag22 Ag21 124.50(7) . . ?
Ag25 Ag22 Ag29 67.52(6) . . ?
Ag29 Ag22 Ag21 117.74(6) . . ?
C73 Ag22 Ag20 39.2(4) . . ?
C73 Ag22 Ag21 36.5(6) . . ?
C73 Ag22 Ag25 142.4(4) . . ?
C73 Ag22 Ag29 144.2(6) . . ?
C73 Ag22 C74 31.0(3) . . ?
C74 Ag22 Ag20 69.2(5) . . ?
C74 Ag22 Ag21 53.5(5) . . ?
C74 Ag22 Ag25 172.4(5) . . ?
C74 Ag22 Ag29 120.1(5) . . ?
C79 Ag22 Ag20 140.4(8) . . ?
C79 Ag22 Ag21 154.7(8) . . ?
C79 Ag22 Ag25 42.1(9) . . ?
C79 Ag22 Ag29 41.9(7) . . ?
C79 Ag22 C73 168.7(10) . . ?
C79 Ag22 C74 143.1(10) . . ?
Ag19 Ag23 W10 97.52(8) . . ?
Ag20 Ag23 W10 157.50(10) . . ?
Ag20 Ag23 Ag19 60.28(7) . . ?
O36 Ag23 W10 32.6(4) . . ?
O36 Ag23 Ag19 91.0(4) . . ?
O36 Ag23 Ag20 140.7(4) . . ?
O36 Ag23 O41 83.6(6) . . ?
O41 Ag23 W10 116.0(4) . . ?
O41 Ag23 Ag19 83.6(5) . . ?
O41 Ag23 Ag20 68.1(4) . . ?
C37 Ag23 W10 119.4(8) . . ?
C37 Ag23 Ag19 49.6(9) . . ?
C37 Ag23 Ag20 44.5(8) . . ?
C37 Ag23 O36 134.3(10) . . ?
C37 Ag23 O41 109.2(9) . . ?
Ag25 Ag24 Ag26 70.54(8) . . ?
Ag25 Ag24 Zn5 118.45(10) . . ?
Ag26 Ag24 Zn5 140.75(11) . . ?
O21 Ag24 Ag25 145.3(5) . . ?
O21 Ag24 Ag26 111.3(4) . . ?
O21 Ag24 Zn5 38.4(4) . . ?
O21 Ag24 O36 73.4(6) . . ?
O36 Ag24 Ag25 102.5(4) . . ?
O36 Ag24 Ag26 172.9(4) . . ?
O36 Ag24 Zn5 40.9(4) . . ?
C31 Ag24 Ag25 46.1(9) . . ?
C31 Ag24 Ag26 47.2(8) . . ?
C31 Ag24 Zn5 163.7(9) . . ?
C31 Ag24 O21 156.7(9) . . ?
C31 Ag24 O36 129.0(9) . . ?
Ag22 Ag25 Ag26 151.60(9) . . ?
Ag24 Ag25 Ag22 132.02(9) . . ?
Ag24 Ag25 Ag26 55.09(7) . . ?
O41 Ag25 Ag22 56.5(4) . . ?
O41 Ag25 Ag24 75.6(4) . . ?
O41 Ag25 Ag26 118.4(4) . . ?
O41 Ag25 C80 122.1(7) . . ?
C31 Ag25 Ag22 170.2(8) . . ?
C31 Ag25 Ag24 47.7(9) . . ?
C31 Ag25 Ag26 38.2(8) . . ?
C31 Ag25 O41 122.6(9) . . ?
C31 Ag25 C79 140.6(11) . . ?
C31 Ag25 C80 115.2(10) . . ?
C79 Ag25 Ag22 40.3(6) . . ?
C79 Ag25 Ag24 171.7(6) . . ?
C79 Ag25 Ag26 129.3(7) . . ?
C79 Ag25 O41 96.4(8) . . ?
C79 Ag25 C80 25.7(5) . . ?
C80 Ag25 Ag22 65.9(6) . . ?
C80 Ag25 Ag24 161.9(6) . . ?
C80 Ag25 Ag26 108.6(6) . . ?
Ag24 Ag26 Ag25 54.37(6) . . ?
Ag24 Ag26 Ag31 101.39(9) . . ?
Ag27 Ag26 Ag24 158.32(12) . . ?
Ag27 Ag26 Ag25 115.69(10) . . ?
Ag27 Ag26 Ag31 69.20(8) . . ?
Ag31 Ag26 Ag25 129.35(9) . . ?
C25 Ag26 Ag24 140.9(10) . . ?
C25 Ag26 Ag25 159.1(10) . . ?
C25 Ag26 Ag27 44.3(10) . . ?
C25 Ag26 Ag31 46.3(8) . . ?
C25 Ag26 C32 127.4(11) . . ?
C31 Ag26 Ag24 47.1(8) . . ?
C31 Ag26 Ag25 37.0(9) . . ?
C31 Ag26 Ag27 138.9(9) . . ?
C31 Ag26 Ag31 148.4(8) . . ?
C31 Ag26 C25 159.6(11) . . ?
C31 Ag26 C32 32.2(11) . . ?
C32 Ag26 Ag24 70.3(7) . . ?
C32 Ag26 Ag25 66.0(9) . . ?
C32 Ag26 Ag27 126.2(8) . . ?
C32 Ag26 Ag31 154.8(9) . . ?
Ag26 Ag27 Ag28 110.40(9) . . ?
Ag26 Ag27 Ag30 142.55(12) . . ?
Ag26 Ag27 Ag31 59.89(7) . . ?
Ag30 Ag27 Ag28 52.47(6) . . ?
Ag30 Ag27 Ag31 99.09(9) . . ?
Ag31 Ag27 Ag28 123.01(9) . . ?
C25 Ag27 Ag26 50.8(8) . . ?
C25 Ag27 Ag28 157.3(8) . . ?
C25 Ag27 Ag30 132.1(9) . . ?
C25 Ag27 Ag31 40.1(9) . . ?
C25 Ag27 C91 166.8(10) . . ?
C25 Ag27 C92 138.5(10) . . ?
C91 Ag27 Ag26 139.9(10) . . ?
C91 Ag27 Ag28 35.8(6) . . ?
C91 Ag27 Ag30 47.6(10) . . ?
C91 Ag27 Ag31 145.9(9) . . ?
C91 Ag27 C92 29.3(4) . . ?
C92 Ag27 Ag26 142.5(11) . . ?
C92 Ag27 Ag28 63.8(6) . . ?
C92 Ag27 Ag30 66.1(9) . . ?
C92 Ag27 Ag31 156.4(11) . . ?
Ag29 Ag28 Ag27 107.97(8) . . ?
Ag30 Ag28 Ag27 56.42(7) . . ?
Ag30 Ag28 Ag29 144.92(10) . . ?
Ag30 Ag28 Ag37 91.01(8) . . ?
Ag37 Ag28 Ag27 125.41(8) . . ?
Ag37 Ag28 Ag29 72.78(6) . . ?
C85 Ag28 Ag27 149.7(7) . . ?
C85 Ag28 Ag29 42.9(7) . . ?
C85 Ag28 Ag30 138.8(8) . . ?
C85 Ag28 Ag37 48.8(7) . . ?
C91 Ag28 Ag27 38.6(7) . . ?
C91 Ag28 Ag29 138.1(9) . . ?
C91 Ag28 Ag30 50.6(11) . . ?
C91 Ag28 Ag37 141.6(11) . . ?
C91 Ag28 C85 167.0(11) . . ?
Ag28 Ag29 Ag22 157.27(8) . . ?
O47 Ag29 Ag22 55.3(4) . . ?
O47 Ag29 Ag28 129.6(4) . . ?
C79 Ag29 Ag22 38.1(6) . . ?
C79 Ag29 Ag28 132.1(7) . . ?
C79 Ag29 O47 93.2(7) . . ?
C79 Ag29 C80 29.7(3) . . ?
C79 Ag29 C86 147.0(9) . . ?
C80 Ag29 Ag22 66.8(6) . . ?
C80 Ag29 Ag28 110.1(7) . . ?
C80 Ag29 O47 119.7(7) . . ?
C80 Ag29 C86 129.7(9) . . ?
C85 Ag29 Ag22 153.9(6) . . ?
C85 Ag29 Ag28 41.0(5) . . ?
C85 Ag29 O47 98.7(7) . . ?
C85 Ag29 C79 166.3(9) . . ?
C85 Ag29 C80 136.7(9) . . ?
C85 Ag29 C86 29.8(3) . . ?
C86 Ag29 Ag22 131.4(4) . . ?
C86 Ag29 Ag28 68.9(4) . . ?
C86 Ag29 O47 84.2(6) . . ?
Ag27 Ag30 Ag33 127.47(10) . . ?
Ag28 Ag30 Ag27 71.11(8) . . ?
Ag28 Ag30 Ag33 141.14(10) . . ?
Ag28 Ag30 Ag36 81.44(8) . . ?
Ag36 Ag30 Ag27 148.41(10) . . ?
Ag36 Ag30 Ag33 67.81(7) . . ?
O80 Ag30 Ag27 66.5(4) . . ?
O80 Ag30 Ag28 123.7(4) . . ?
O80 Ag30 Ag33 60.9(4) . . ?
O80 Ag30 Ag36 120.7(5) . . ?
C91 Ag30 Ag27 47.1(7) . . ?
C91 Ag30 Ag28 46.1(6) . . ?
C91 Ag30 Ag33 172.0(7) . . ?
C91 Ag30 Ag36 120.0(7) . . ?
C91 Ag30 O80 113.2(8) . . ?
C91 Ag30 C97 140.5(11) . . ?
C97 Ag30 Ag27 163.6(7) . . ?
C97 Ag30 Ag28 125.1(7) . . ?
C97 Ag30 Ag33 42.6(8) . . ?
C97 Ag30 Ag36 47.1(7) . . ?
C97 Ag30 O80 101.6(9) . . ?
Ag26 Ag31 Ag27 50.91(6) . . ?
Ag26 Ag31 Zn3 111.61(8) . . ?
Zn3 Ag31 Ag27 113.82(8) . . ?
O19 Ag31 Ag26 89.2(5) . . ?
O19 Ag31 Ag27 138.8(5) . . ?
O19 Ag31 Zn3 88.1(4) . . ?
O19 Ag31 C26 92.2(9) . . ?
O53 Ag31 Ag26 77.7(4) . . ?
O53 Ag31 Ag27 80.3(3) . . ?
O53 Ag31 Zn3 37.5(4) . . ?
O53 Ag31 O19 103.4(5) . . ?
O53 Ag31 O75 75.9(6) . . ?
O53 Ag31 C26 138.3(9) . . ?
O75 Ag31 Ag26 148.9(4) . . ?
O75 Ag31 Ag27 137.8(5) . . ?
O75 Ag31 Zn3 39.1(4) . . ?
O75 Ag31 O19 81.1(7) . . ?
O75 Ag31 C26 145.4(9) . . ?
C25 Ag31 Ag26 44.3(7) . . ?
C25 Ag31 Ag27 34.0(9) . . ?
C25 Ag31 Zn3 145.4(8) . . ?
C25 Ag31 O19 111.6(11) . . ?
C25 Ag31 O53 108.4(9) . . ?
C25 Ag31 O75 164.4(9) . . ?
C25 Ag31 C26 30.9(11) . . ?
C26 Ag31 Ag26 63.9(8) . . ?
C26 Ag31 Ag27 63.4(8) . . ?
C26 Ag31 Zn3 175.5(8) . . ?
Ag33 Ag32 Ag34 52.48(7) . . ?
Ag33 Ag32 Zn3 110.69(8) . . ?
Ag34 Ag32 Zn3 106.52(9) . . ?
O56 Ag32 Ag33 73.4(3) . . ?
O56 Ag32 Ag34 74.9(4) . . ?
O56 Ag32 Zn3 39.1(4) . . ?
O56 Ag32 O80 75.9(5) . . ?
O56 Ag32 O85 107.3(6) . . ?
O56 Ag32 C20 133.9(9) . . ?
O75 Ag32 Ag33 141.4(4) . . ?
O75 Ag32 Ag34 139.1(6) . . ?
O75 Ag32 Zn3 38.2(4) . . ?
O75 Ag32 O56 76.8(5) . . ?
O75 Ag32 O80 88.9(6) . . ?
O75 Ag32 O85 80.3(7) . . ?
O75 Ag32 C20 148.2(8) . . ?
O80 Ag32 Ag33 60.5(4) . . ?
O80 Ag32 Ag34 111.8(4) . . ?
O80 Ag32 Zn3 84.8(4) . . ?
O85 Ag32 Ag33 131.9(5) . . ?
O85 Ag32 Ag34 80.6(6) . . ?
O85 Ag32 Zn3 90.4(5) . . ?
O85 Ag32 O80 167.5(7) . . ?
C19 Ag32 Ag33 42.5(8) . . ?
C19 Ag32 Ag34 40.0(9) . . ?
C19 Ag32 Zn3 143.4(8) . . ?
C19 Ag32 O56 105.3(9) . . ?
C19 Ag32 O75 176.0(10) . . ?
C19 Ag32 O80 94.9(10) . . ?
C19 Ag32 O85 95.7(10) . . ?
C19 Ag32 C20 29.0(11) . . ?
C20 Ag32 Ag33 68.2(7) . . ?
C20 Ag32 Ag34 61.9(8) . . ?
C20 Ag32 Zn3 166.8(8) . . ?
C20 Ag32 O80 104.9(8) . . ?
C20 Ag32 O85 81.8(8) . . ?
Ag30 Ag33 Ag36 50.40(6) . . ?
Ag32 Ag33 Ag30 96.77(8) . . ?
Ag32 Ag33 Ag36 129.70(7) . . ?
Ag34 Ag33 Ag30 151.65(10) . . ?
Ag34 Ag33 Ag32 66.32(8) . . ?
Ag34 Ag33 Ag36 122.64(9) . . ?
O55 Ag33 Ag30 85.8(3) . . ?
O55 Ag33 Ag32 93.0(3) . . ?
O55 Ag33 Ag34 73.2(3) . . ?
O55 Ag33 Ag36 53.8(3) . . ?
C19 Ag33 Ag30 133.1(11) . . ?
C19 Ag33 Ag32 44.1(10) . . ?
C19 Ag33 Ag34 48.3(10) . . ?
C19 Ag33 Ag36 168.9(9) . . ?
C19 Ag33 O55 115.2(10) . . ?
C19 Ag33 C97 154.4(12) . . ?
C19 Ag33 C98 127.5(11) . . ?
C97 Ag33 Ag30 43.8(7) . . ?
C97 Ag33 Ag32 140.0(8) . . ?
C97 Ag33 Ag34 151.0(8) . . ?
C97 Ag33 Ag36 36.6(7) . . ?
C97 Ag33 O55 90.4(8) . . ?
C97 Ag33 C98 27.7(9) . . ?
C98 Ag33 Ag30 60.1(6) . . ?
C98 Ag33 Ag32 138.7(7) . . ?
C98 Ag33 Ag34 146.9(6) . . ?
C98 Ag33 Ag36 63.5(7) . . ?
C98 Ag33 O55 116.4(7) . . ?
Ag10 Ag34 Ag9 59.41(8) . . ?
Ag10 Ag34 Ag32 130.20(9) . . ?
Ag32 Ag34 Ag9 107.50(10) . . ?
Ag33 Ag34 Ag9 150.40(11) . . ?
Ag33 Ag34 Ag10 105.13(9) . . ?
Ag33 Ag34 Ag32 61.20(8) . . ?
C13 Ag34 Ag9 40.5(9) . . ?
C13 Ag34 Ag10 40.7(8) . . ?
C13 Ag34 Ag32 147.7(9) . . ?
C13 Ag34 Ag33 141.9(9) . . ?
C13 Ag34 C14 29.1(4) . . ?
C14 Ag34 Ag9 57.4(7) . . ?
C14 Ag34 Ag10 66.7(7) . . ?
C14 Ag34 Ag32 151.2(8) . . ?
C14 Ag34 Ag33 144.1(8) . . ?
C19 Ag34 Ag9 141.4(10) . . ?
C19 Ag34 Ag10 152.9(8) . . ?
C19 Ag34 Ag32 41.3(10) . . ?
C19 Ag34 Ag33 48.0(9) . . ?
C19 Ag34 C13 164.1(10) . . ?
C19 Ag34 C14 135.0(10) . . ?
Ag11 Ag35 Ag10 58.54(6) . . ?
Ag11 Ag35 Ag37 123.16(7) . . ?
Ag36 Ag35 Ag10 110.99(8) . . ?
Ag36 Ag35 Ag11 164.81(8) . . ?
Ag36 Ag35 Ag37 51.92(5) . . ?
Ag37 Ag35 Ag10 126.33(7) . . ?
C103 Ag35 Ag10 153.0(7) . . ?
C103 Ag35 Ag11 145.5(6) . . ?
C103 Ag35 Ag36 42.5(6) . . ?
C103 Ag35 Ag37 39.4(6) . . ?
C103 Ag35 C104 28.8(9) . . ?
C103 Ag35 C109 164.6(9) . . ?
C103 Ag35 C110 141.8(8) . . ?
C104 Ag35 Ag10 171.8(6) . . ?
C104 Ag35 Ag11 123.5(7) . . ?
C104 Ag35 Ag36 68.6(7) . . ?
C104 Ag35 Ag37 60.3(6) . . ?
C104 Ag35 C110 130.8(8) . . ?
C109 Ag35 Ag10 37.2(7) . . ?
C109 Ag35 Ag11 37.9(7) . . ?
C109 Ag35 Ag36 140.1(7) . . ?
C109 Ag35 Ag37 155.4(7) . . ?
C109 Ag35 C104 138.5(10) . . ?
C109 Ag35 C110 28.4(8) . . ?
C110 Ag35 Ag10 41.4(6) . . ?
C110 Ag35 Ag11 66.2(5) . . ?
C110 Ag35 Ag36 114.4(5) . . ?
C110 Ag35 Ag37 161.5(6) . . ?
Ag30 Ag36 Ag33 61.79(7) . . ?
Ag30 Ag36 Ag35 143.28(9) . . ?
Ag30 Ag36 Ag37 92.32(8) . . ?
Ag35 Ag36 Ag33 96.69(7) . . ?
Ag37 Ag36 Ag33 120.60(7) . . ?
Ag37 Ag36 Ag35 72.70(6) . . ?
C97 Ag36 Ag30 51.6(8) . . ?
C97 Ag36 Ag33 38.6(9) . . ?
C97 Ag36 Ag35 128.4(9) . . ?
C97 Ag36 Ag37 142.5(7) . . ?
C103 Ag36 Ag30 141.9(7) . . ?
C103 Ag36 Ag33 142.9(7) . . ?
C103 Ag36 Ag35 46.6(7) . . ?
C103 Ag36 Ag37 51.7(6) . . ?
C103 Ag36 C97 165.7(10) . . ?
Ag28 Ag37 Ag35 132.93(7) . . ?
Ag36 Ag37 Ag28 77.68(7) . . ?
Ag36 Ag37 Ag35 55.38(6) . . ?
O48 Ag37 Ag28 137.1(3) . . ?
O48 Ag37 Ag35 88.5(3) . . ?
O48 Ag37 Ag36 143.2(3) . . ?
O48 Ag37 O50 58.1(4) . . ?
O50 Ag37 Ag28 85.0(3) . . ?
O50 Ag37 Ag35 123.5(3) . . ?
O50 Ag37 Ag36 133.5(3) . . ?
O52 Ag37 Ag28 72.1(3) . . ?
O52 Ag37 Ag35 89.9(4) . . ?
O52 Ag37 Ag36 73.7(3) . . ?
O52 Ag37 O48 102.5(4) . . ?
O52 Ag37 O50 60.0(5) . . ?
O57 Ag37 Ag28 133.4(3) . . ?
O57 Ag37 Ag35 51.6(3) . . ?
O57 Ag37 Ag36 89.6(3) . . ?
O57 Ag37 O48 58.8(5) . . ?
O57 Ag37 O50 71.8(4) . . ?
O57 Ag37 O52 61.3(4) . . ?
C85 Ag37 Ag28 43.7(4) . . ?
C85 Ag37 Ag35 154.0(6) . . ?
C85 Ag37 Ag36 111.0(6) . . ?
C85 Ag37 O48 105.0(6) . . ?
C85 Ag37 O50 82.3(7) . . ?
C85 Ag37 O52 108.1(6) . . ?
C85 Ag37 O57 154.0(7) . . ?
C85 Ag37 C103 116.5(9) . . ?
C103 Ag37 Ag28 109.9(6) . . ?
C103 Ag37 Ag35 37.6(6) . . ?
C103 Ag37 Ag36 44.6(6) . . ?
C103 Ag37 O48 111.2(7) . . ?
C103 Ag37 O50 161.1(7) . . ?
C103 Ag37 O52 112.4(7) . . ?
C103 Ag37 O57 89.3(7) . . ?
O30 Ag38 O30 180.0 . 3_665 ?
Zn3 Zn1 Zn2 71.40(9) . . ?
Zn4 Zn1 Zn2 74.50(10) . . ?
Zn4 Zn1 Zn3 76.02(10) . . ?
O22 Zn1 Zn2 76.0(5) . . ?
O22 Zn1 Zn3 136.8(5) . . ?
O22 Zn1 Zn4 121.3(5) . . ?
O22 Zn1 O72 82.8(7) . . ?
O22 Zn1 O78 93.5(6) . . ?
O72 Zn1 Zn2 40.8(5) . . ?
O72 Zn1 Zn3 90.3(6) . . ?
O72 Zn1 Zn4 43.3(5) . . ?
O72 Zn1 O78 77.5(7) . . ?
O74 Zn1 Zn2 145.6(7) . . ?
O74 Zn1 Zn3 127.5(7) . . ?
O74 Zn1 Zn4 82.6(6) . . ?
O74 Zn1 O22 95.2(8) . . ?
O74 Zn1 O72 105.7(9) . . ?
O74 Zn1 O76 86.8(9) . . ?
O74 Zn1 O77 92.7(7) . . ?
O74 Zn1 O78 171.0(8) . . ?
O76 Zn1 Zn2 126.8(5) . . ?
O76 Zn1 Zn3 81.5(5) . . ?
O76 Zn1 Zn4 141.3(5) . . ?
O76 Zn1 O22 96.6(7) . . ?
O76 Zn1 O72 167.4(8) . . ?
O76 Zn1 O77 99.7(6) . . ?
O76 Zn1 O78 90.0(7) . . ?
O77 Zn1 Zn2 88.5(4) . . ?
O77 Zn1 Zn3 40.7(4) . . ?
O77 Zn1 Zn4 44.2(4) . . ?
O77 Zn1 O22 162.2(7) . . ?
O77 Zn1 O72 79.7(7) . . ?
O77 Zn1 O78 79.6(6) . . ?
O78 Zn1 Zn2 39.7(4) . . ?
O78 Zn1 Zn3 43.6(4) . . ?
O78 Zn1 Zn4 94.7(5) . . ?
W7 Zn2 Ag18 73.49(7) . . ?
Zn1 Zn2 W7 140.42(12) . . ?
Zn1 Zn2 Ag18 113.71(11) . . ?
Zn1 Zn2 Zn5 117.83(12) . . ?
Zn5 Zn2 W7 100.61(9) . . ?
Zn5 Zn2 Ag18 64.36(8) . . ?
O23 Zn2 W7 117.1(4) . . ?
O23 Zn2 Ag18 47.0(4) . . ?
O23 Zn2 Zn1 88.8(5) . . ?
O23 Zn2 Zn5 41.8(5) . . ?
O23 Zn2 O45 150.5(6) . . ?
O40 Zn2 W7 78.9(4) . . ?
O40 Zn2 Ag18 87.7(5) . . ?
O40 Zn2 Zn1 137.9(4) . . ?
O40 Zn2 Zn5 38.4(5) . . ?
O40 Zn2 O23 80.1(7) . . ?
O40 Zn2 O45 73.7(6) . . ?
O45 Zn2 W7 45.1(4) . . ?
O45 Zn2 Ag18 117.7(4) . . ?
O45 Zn2 Zn1 119.7(4) . . ?
O45 Zn2 Zn5 111.4(4) . . ?
O72 Zn2 W7 98.5(6) . . ?
O72 Zn2 Ag18 96.8(6) . . ?
O72 Zn2 Zn1 43.3(6) . . ?
O72 Zn2 Zn5 147.6(6) . . ?
O72 Zn2 O23 105.9(7) . . ?
O72 Zn2 O40 173.9(8) . . ?
O72 Zn2 O45 100.6(7) . . ?
O72 Zn2 O86 93.1(8) . . ?
O78 Zn2 W7 148.1(5) . . ?
O78 Zn2 Ag18 137.9(5) . . ?
O78 Zn2 Zn1 45.4(5) . . ?
O78 Zn2 Zn5 92.1(5) . . ?
O78 Zn2 O23 91.8(6) . . ?
O78 Zn2 O40 94.2(6) . . ?
O78 Zn2 O45 103.0(6) . . ?
O78 Zn2 O72 85.2(7) . . ?
O78 Zn2 O86 175.5(7) . . ?
O86 Zn2 W7 28.2(5) . . ?
O86 Zn2 Ag18 46.4(5) . . ?
O86 Zn2 Zn1 134.2(5) . . ?
O86 Zn2 Zn5 91.5(5) . . ?
O86 Zn2 O23 92.6(6) . . ?
O86 Zn2 O40 87.1(7) . . ?
O86 Zn2 O45 73.3(6) . . ?
W4 Zn3 Ag31 106.91(8) . . ?
W4 Zn3 Ag32 73.63(6) . . ?
W9 Zn3 W4 61.21(5) . . ?
W9 Zn3 Ag31 73.48(7) . . ?
W9 Zn3 Ag32 105.29(8) . . ?
Ag31 Zn3 Ag32 66.81(7) . . ?
Zn1 Zn3 W4 138.54(12) . . ?
Zn1 Zn3 W9 148.42(10) . . ?
Zn1 Zn3 Ag31 110.15(11) . . ?
Zn1 Zn3 Ag32 104.70(10) . . ?
O53 Zn3 W4 81.7(4) . . ?
O53 Zn3 W9 30.8(4) . . ?
O53 Zn3 Ag31 42.9(4) . . ?
O53 Zn3 Ag32 91.3(4) . . ?
O53 Zn3 Zn1 139.3(4) . . ?
O53 Zn3 O54 78.6(6) . . ?
O53 Zn3 O56 86.9(6) . . ?
O53 Zn3 O75 87.2(7) . . ?
O54 Zn3 W4 44.3(3) . . ?
O54 Zn3 W9 47.8(4) . . ?
O54 Zn3 Ag31 120.9(4) . . ?
O54 Zn3 Ag32 117.8(3) . . ?
O54 Zn3 Zn1 122.5(3) . . ?
O56 Zn3 W4 29.8(4) . . ?
O56 Zn3 W9 79.6(4) . . ?
O56 Zn3 Ag31 92.2(4) . . ?
O56 Zn3 Ag32 43.9(4) . . ?
O56 Zn3 Zn1 130.2(4) . . ?
O56 Zn3 O54 74.1(5) . . ?
O75 Zn3 W4 115.9(5) . . ?
O75 Zn3 W9 116.4(6) . . ?
O75 Zn3 Ag31 45.1(6) . . ?
O75 Zn3 Ag32 43.7(5) . . ?
O75 Zn3 Zn1 79.9(6) . . ?
O75 Zn3 O54 156.9(6) . . ?
O75 Zn3 O56 87.0(7) . . ?
O77 Zn3 W4 95.0(4) . . ?
O77 Zn3 W9 145.1(5) . . ?
O77 Zn3 Ag31 141.0(5) . . ?
O77 Zn3 Ag32 90.0(4) . . ?
O77 Zn3 Zn1 43.8(4) . . ?
O77 Zn3 O53 175.9(6) . . ?
O77 Zn3 O54 97.4(6) . . ?
O77 Zn3 O56 91.3(5) . . ?
O77 Zn3 O75 96.4(7) . . ?
O77 Zn3 O78 86.4(6) . . ?
O78 Zn3 W4 149.7(5) . . ?
O78 Zn3 W9 101.9(5) . . ?
O78 Zn3 Ag31 90.0(5) . . ?
O78 Zn3 Ag32 136.7(5) . . ?
O78 Zn3 Zn1 48.0(5) . . ?
O78 Zn3 O53 95.3(6) . . ?
O78 Zn3 O54 105.4(6) . . ?
O78 Zn3 O56 177.6(7) . . ?
O78 Zn3 O75 93.9(7) . . ?
W5 Zn4 Ag7 75.59(8) . . ?
W6 Zn4 W5 60.13(6) . . ?
W6 Zn4 Ag7 85.42(9) . . ?
Zn1 Zn4 W5 141.92(11) . . ?
Zn1 Zn4 W6 144.44(11) . . ?
Zn1 Zn4 Ag7 122.58(12) . . ?
O61 Zn4 W5 28.5(4) . . ?
O61 Zn4 W6 78.1(5) . . ?
O61 Zn4 Ag7 52.1(4) . . ?
O61 Zn4 Zn1 135.4(5) . . ?
O61 Zn4 O62 74.0(5) . . ?
O62 Zn4 W5 45.6(4) . . ?
O62 Zn4 W6 44.5(3) . . ?
O62 Zn4 Ag7 113.9(4) . . ?
O62 Zn4 Zn1 122.4(4) . . ?
O67 Zn4 W5 79.9(5) . . ?
O67 Zn4 W6 29.3(5) . . ?
O67 Zn4 Ag7 68.2(5) . . ?
O67 Zn4 Zn1 136.4(5) . . ?
O67 Zn4 O61 86.3(7) . . ?
O67 Zn4 O62 73.8(6) . . ?
O72 Zn4 W5 144.7(6) . . ?
O72 Zn4 W6 98.0(6) . . ?
O72 Zn4 Ag7 133.7(6) . . ?
O72 Zn4 Zn1 47.3(6) . . ?
O72 Zn4 O61 173.1(7) . . ?
O72 Zn4 O62 99.2(7) . . ?
O72 Zn4 O67 93.0(7) . . ?
O72 Zn4 O73 99.7(8) . . ?
O72 Zn4 O77 84.4(7) . . ?
O73 Zn4 W5 115.5(6) . . ?
O73 Zn4 W6 123.9(7) . . ?
O73 Zn4 Ag7 45.7(7) . . ?
O73 Zn4 Zn1 77.1(7) . . ?
O73 Zn4 O61 87.3(7) . . ?
O73 Zn4 O62 159.4(7) . . ?
O73 Zn4 O67 96.8(8) . . ?
O77 Zn4 W5 96.6(4) . . ?
O77 Zn4 W6 141.5(4) . . ?
O77 Zn4 Ag7 120.3(4) . . ?
O77 Zn4 Zn1 45.5(4) . . ?
O77 Zn4 O61 95.2(6) . . ?
O77 Zn4 O62 97.0(5) . . ?
O77 Zn4 O67 170.0(7) . . ?
O77 Zn4 O73 93.2(8) . . ?
W10 Zn5 Ag18 125.35(9) . . ?
W11 Zn5 W10 61.61(6) . . ?
W11 Zn5 Ag18 63.74(7) . . ?
Ag24 Zn5 W10 66.89(7) . . ?
Ag24 Zn5 W11 127.75(10) . . ?
Ag24 Zn5 Ag18 164.97(10) . . ?
Zn2 Zn5 W10 170.98(11) . . ?
Zn2 Zn5 W11 123.53(11) . . ?
Zn2 Zn5 Ag18 60.26(8) . . ?
Zn2 Zn5 Ag24 106.48(10) . . ?
O21 Zn5 W10 87.2(5) . . ?
O21 Zn5 W11 136.5(5) . . ?
O21 Zn5 Ag18 136.7(5) . . ?
O21 Zn5 Ag24 44.4(5) . . ?
O21 Zn5 Zn2 91.9(5) . . ?
O21 Zn5 O23 92.7(7) . . ?
O21 Zn5 O34 89.2(6) . . ?
O21 Zn5 O36 84.3(7) . . ?
O21 Zn5 O39 169.9(6) . . ?
O21 Zn5 O40 93.1(6) . . ?
O23 Zn5 W10 143.9(5) . . ?
O23 Zn5 W11 96.2(4) . . ?
O23 Zn5 Ag18 44.1(4) . . ?
O23 Zn5 Ag24 132.5(4) . . ?
O23 Zn5 Zn2 45.1(5) . . ?
O23 Zn5 O34 100.5(7) . . ?
O34 Zn5 W10 43.5(5) . . ?
O34 Zn5 W11 47.3(4) . . ?
O34 Zn5 Ag18 96.8(5) . . ?
O34 Zn5 Ag24 98.2(5) . . ?
O34 Zn5 Zn2 145.5(5) . . ?
O36 Zn5 W10 30.4(5) . . ?
O36 Zn5 W11 82.2(5) . . ?
O36 Zn5 Ag18 138.5(4) . . ?
O36 Zn5 Ag24 47.1(5) . . ?
O36 Zn5 Zn2 140.6(6) . . ?
O36 Zn5 O23 173.5(7) . . ?
O36 Zn5 O34 73.8(7) . . ?
O39 Zn5 W10 84.2(4) . . ?
O39 Zn5 W11 33.6(4) . . ?
O39 Zn5 Ag18 47.6(5) . . ?
O39 Zn5 Ag24 134.9(5) . . ?
O39 Zn5 Zn2 97.4(4) . . ?
O39 Zn5 O23 91.1(7) . . ?
O39 Zn5 O34 80.9(6) . . ?
O39 Zn5 O36 90.9(7) . . ?
O40 Zn5 W10 130.8(5) . . ?
O40 Zn5 W11 129.9(4) . . ?
O40 Zn5 Ag18 85.5(5) . . ?
O40 Zn5 Ag24 79.5(5) . . ?
O40 Zn5 Zn2 40.3(5) . . ?
O40 Zn5 O23 85.2(7) . . ?
O40 Zn5 O34 173.7(7) . . ?
O40 Zn5 O36 100.6(7) . . ?
O40 Zn5 O39 96.5(6) . . ?
O45 Si1 O49 108.6(8) . . ?
O54 Si1 O45 109.8(8) . . ?
O54 Si1 O49 109.8(8) . . ?
O62 Si1 O45 110.6(9) . . ?
O62 Si1 O49 108.2(8) . . ?
O62 Si1 O54 109.9(8) . . ?
O16 Si2 O25 111.0(9) . . ?
O16 Si2 O33 107.3(9) . . ?
O16 Si2 O34 107.5(8) . . ?
O33 Si2 O25 107.1(10) . . ?
O34 Si2 O25 111.5(10) . . ?
O34 Si2 O33 112.4(9) . . ?
W14 O1 Ag1 142.4(13) . 4_475 ?
W14 O2 W10 152.8(11) . . ?
W15 O3 W14 147.0(11) . . ?
W14 O4 W18 120.9(10) . . ?
W13 O7 W18 119.3(9) . . ?
W18 O8 W20 153.1(15) . . ?
W20 O10 W17 123.1(9) . . ?
W19 O11 W20 150.7(11) . . ?
W12 O12 W20 121.8(14) . . ?
W19 O14 W16 123.2(10) . . ?
W19 O15 W15 122.9(12) . . ?
W15 O16 W16 91.8(6) . . ?
W15 O16 W19 90.9(6) . . ?
W16 O16 W19 91.2(4) . . ?
Si2 O16 W15 126.5(8) . . ?
Si2 O16 W16 123.3(9) . . ?
Si2 O16 W19 123.1(8) . . ?
W16 O18 W15 119.6(9) . . ?
W16 O19 Ag31 151.8(10) . . ?
W17 O20 W16 148.1(10) . . ?
W16 O21 Ag24 117.3(9) . . ?
W16 O21 Zn5 143.0(10) . . ?
Zn5 O21 Ag24 97.2(6) . . ?
W17 O22 Zn1 136.4(9) . . ?
W17 O23 Ag18 113.9(8) . . ?
W17 O23 Zn2 122.0(8) . . ?
W17 O23 Zn5 129.6(8) . . ?
Zn2 O23 Ag18 90.8(6) . . ?
Zn5 O23 Ag18 98.9(7) . . ?
Zn5 O23 Zn2 93.2(7) . . ?
W12 O24 W17 117.0(10) . . ?
W12 O24 Ag18 98.3(8) . . ?
W17 O24 Ag18 98.7(7) . . ?
W12 O25 W20 93.5(8) . . ?
W17 O25 W12 96.3(8) . . ?
W17 O25 W20 94.7(8) . . ?
Si2 O25 W12 121.5(10) . . ?
Si2 O25 W17 122.6(10) . . ?
Si2 O25 W20 121.1(10) . . ?
W11 O27 Ag18 101.7(8) . . ?
W12 O27 W11 149.6(12) . . ?
W12 O27 Ag18 103.4(10) . . ?
W13 O28 W12 151.7(13) . . ?
W13 O29 W11 159.5(12) . . ?
W18 O30 Ag38 154.7(17) . . ?
W18 O31 W19 157.4(14) . . ?
W15 O32 W10 151.6(12) . . ?
W13 O33 W14 89.5(7) . . ?
W18 O33 W13 94.7(8) . . ?
W18 O33 W14 92.3(8) . . ?
Si2 O33 W13 121.5(11) . . ?
Si2 O33 W14 119.1(11) . . ?
Si2 O33 W18 129.7(11) . . ?
W10 O34 W11 91.9(6) . . ?
Zn5 O34 W10 94.4(6) . . ?
Zn5 O34 W11 89.5(6) . . ?
Si2 O34 W10 127.6(9) . . ?
Si2 O34 W11 123.4(9) . . ?
Si2 O34 Zn5 120.3(9) . . ?
W10 O36 Ag23 103.2(7) . . ?
W10 O36 Ag24 117.7(7) . . ?
W10 O36 Zn5 113.9(9) . . ?
Ag24 O36 Ag23 108.9(8) . . ?
Zn5 O36 Ag23 121.8(7) . . ?
Zn5 O36 Ag24 92.0(6) . . ?
W11 O38 W10 118.5(9) . . ?
W11 O39 Ag18 104.1(7) . . ?
W11 O39 Ag19 110.5(8) . . ?
W11 O39 Zn5 108.5(7) . . ?
Ag19 O39 Ag18 114.0(5) . . ?
Zn5 O39 Ag18 95.9(7) . . ?
Zn5 O39 Ag19 121.8(8) . . ?
W8 O40 Zn2 115.4(8) . . ?
W8 O40 Zn5 142.3(8) . . ?
Zn5 O40 Zn2 101.4(8) . . ?
W8 O41 Ag23 138.1(10) . . ?
W8 O41 Ag25 115.6(8) . . ?
Ag23 O41 Ag25 96.8(6) . . ?
W2 O42 Ag21 101.4(7) . . ?
W8 O42 W2 148.5(8) . . ?
W8 O42 Ag21 108.3(5) . . ?
W7 O43 W8 116.9(6) . . ?
W9 O44 W8 155.0(9) . . ?
W7 O45 Zn2 89.5(5) . . ?
W8 O45 W7 91.7(5) . . ?
W8 O45 Zn2 91.5(5) . . ?
Si1 O45 W7 124.6(8) . . ?
Si1 O45 W8 126.5(9) . . ?
Si1 O45 Zn2 122.6(8) . . ?
W2 O46 W3 120.1(8) . . ?
W2 O46 Ag21 102.1(6) . . ?
W3 O46 Ag21 97.1(6) . . ?
W2 O47 Ag29 105.7(8) . . ?
W1 O48 W2 118.4(8) . . ?
W1 O48 Ag37 99.4(6) . . ?
W2 O48 Ag37 103.2(6) . . ?
W1 O49 W2 91.5(5) . . ?
W3 O49 W1 93.4(5) . . ?
W3 O49 W2 92.6(5) . . ?
Si1 O49 W1 123.3(8) . . ?
Si1 O49 W2 122.8(8) . . ?
Si1 O49 W3 124.3(8) . . ?
W2 O50 W9 149.9(9) . . ?
W2 O50 Ag37 104.5(6) . . ?
W9 O50 Ag37 101.9(5) . . ?
W4 O52 W9 116.0(7) . . ?
W4 O52 Ag37 103.3(7) . . ?
W9 O52 Ag37 106.0(6) . . ?
W9 O53 Ag31 145.7(8) . . ?
W9 O53 Zn3 113.7(8) . . ?
Zn3 O53 Ag31 99.6(6) . . ?
W4 O54 W9 90.0(4) . . ?
Zn3 O54 W4 91.5(5) . . ?
Zn3 O54 W9 87.5(6) . . ?
Si1 O54 W4 128.1(10) . . ?
Si1 O54 W9 124.9(8) . . ?
Si1 O54 Zn3 123.3(7) . . ?
W4 O55 Ag33 119.6(7) . . ?
W4 O56 Ag32 149.2(7) . . ?
W4 O56 Zn3 113.1(6) . . ?
Zn3 O56 Ag32 97.0(6) . . ?
W1 O57 W4 149.2(7) . . ?
W1 O57 Ag37 105.7(6) . . ?
W4 O57 Ag37 102.5(6) . . ?
W4 O58 W5 158.9(8) . . ?
W1 O59 W5 148.8(7) . . ?
W1 O59 Ag6 106.8(6) . . ?
W5 O59 Ag6 102.8(5) . . ?
W5 O60 Ag5 117.6(8) . . ?
W5 O60 Ag10 109.5(9) . . ?
Ag10 O60 Ag5 106.4(5) . . ?
W5 O61 Ag7 133.3(9) . . ?
W5 O61 Zn4 117.6(7) . . ?
Zn4 O61 Ag7 90.0(5) . . ?
W5 O62 Zn4 88.2(6) . . ?
W6 O62 W5 90.1(5) . . ?
W6 O62 Zn4 89.1(5) . . ?
Si1 O62 W5 125.7(8) . . ?
Si1 O62 W6 128.5(9) . . ?
Si1 O62 Zn4 123.3(8) . . ?
W5 O63 Ag6 106.4(6) . . ?
W6 O63 W5 117.4(8) . . ?
W6 O63 Ag6 104.9(6) . . ?
W3 O64 W6 151.5(9) . . ?
W3 O64 Ag6 105.7(7) . . ?
W6 O64 Ag6 101.4(5) . . ?
W7 O65 W6 156.9(8) . . ?
W6 O66 Ag3 116.0(8) . . ?
W6 O66 Ag12 112.1(9) . . ?
W6 O66 Ag13 106.5(10) . . ?
Ag3 O66 Ag12 76.2(6) . . ?
Ag13 O66 Ag3 134.7(9) . . ?
Ag13 O66 Ag12 74.1(6) . . ?
W6 O67 Ag8 118.7(8) . . ?
W6 O67 Zn4 116.3(8) . . ?
Zn4 O67 Ag8 122.9(9) . . ?
W3 O68 W1 117.5(8) . . ?
W3 O69 Ag14 105.7(10) . . ?
W3 O70 W7 147.6(10) . . ?
W3 O70 Ag21 102.4(7) . . ?
W7 O70 Ag21 109.0(7) . . ?
W7 O71 Ag17 114.6(9) . . ?
Zn1 O72 H72 112.2 . . ?
Zn2 O72 Zn1 95.9(9) . . ?
Zn2 O72 H72 112.2 . . ?
Zn4 O72 Zn1 89.4(7) . . ?
Zn4 O72 Zn2 129.1(11) . . ?
Zn4 O72 H72 112.2 . . ?
Zn4 O73 Ag7 97.5(9) . . ?
C115 O73 Ag7 131.2(15) . . ?
C115 O73 Zn4 127.1(18) . . ?
C115 O74 Zn1 126(2) . . ?
Ag32 O75 Ag31 102.8(8) . . ?
Zn3 O75 Ag31 95.8(6) . . ?
Zn3 O75 Ag32 98.2(8) . . ?
C117 O75 Ag31 111.2(17) . . ?
C117 O75 Ag32 119.2(15) . . ?
C117 O75 Zn3 125.4(17) . . ?
C117 O76 Zn1 124.3(15) . . ?
Zn1 O77 H77 111.2 . . ?
Zn3 O77 Zn1 95.5(6) . . ?
Zn3 O77 Zn4 131.5(7) . . ?
Zn3 O77 H77 111.2 . . ?
Zn4 O77 Zn1 90.3(5) . . ?
Zn4 O77 H77 111.2 . . ?
Zn1 O78 H78 114.9 . . ?
Zn2 O78 Zn1 94.9(8) . . ?
Zn2 O78 Zn3 122.8(9) . . ?
Zn2 O78 H78 114.9 . . ?
Zn3 O78 Zn1 88.5(5) . . ?
Zn3 O78 H78 114.9 . . ?
W1 O79 Ag11 103.0(6) . . ?
Ag30 O80 Ag32 138.3(8) . . ?
N2 O80 Ag30 111(2) . . ?
N2 O80 Ag32 93(2) . . ?
N1 O83 Ag9 121.0(17) . . ?
N1 O85 Ag32 100.5(19) . . ?
W7 O86 Ag18 140.8(7) . . ?
W7 O86 Zn2 118.4(8) . . ?
Zn2 O86 Ag18 96.4(7) . . ?
O83 N1 O84 114(3) . . ?
O85 N1 O83 128(3) . . ?
O85 N1 O84 118(3) . . ?
O80 N2 O81 115(3) . . ?
O80 N2 O82 131(3) . . ?
O82 N2 O81 113(2) . . ?
Ag5 C1 Ag7 96.5(14) . . ?
Ag5 C1 Ag9 94.0(12) . . ?
Ag9 C1 Ag7 104.4(14) . . ?
C2 C1 Ag5 135(3) . . ?
C2 C1 Ag7 102(3) . . ?
C2 C1 Ag9 120(3) . . ?
C1 C2 C3 168(4) . . ?
C2 C3 C4 114(4) . . ?
C2 C3 C5 109(3) . . ?
C2 C3 C6 101(3) . . ?
C4 C3 C5 110.9(19) . . ?
C4 C3 C6 110.4(18) . . ?
C5 C3 C6 110.3(18) . . ?
C3 C4 H4A 109.5 . . ?
C3 C4 H4B 109.5 . . ?
C3 C4 H4C 109.5 . . ?
H4A C4 H4B 109.5 . . ?
H4A C4 H4C 109.5 . . ?
H4B C4 H4C 109.5 . . ?
C3 C5 H5A 109.5 . . ?
C3 C5 H5B 109.5 . . ?
C3 C5 H5C 109.5 . . ?
H5A C5 H5B 109.5 . . ?
H5A C5 H5C 109.5 . . ?
H5B C5 H5C 109.5 . . ?
C3 C6 H6A 109.5 . . ?
C3 C6 H6B 109.5 . . ?
C3 C6 H6C 109.5 . . ?
H6A C6 H6B 109.5 . . ?
H6A C6 H6C 109.5 . . ?
H6B C6 H6C 109.5 . . ?
Ag4 C7 Ag7 82.5(11) . . ?
Ag4 C7 Ag8 89.5(11) . . ?
Ag7 C7 Ag8 113.8(11) . . ?
C8 C7 Ag4 145(3) . . ?
C8 C7 Ag7 132(3) . . ?
C8 C7 Ag8 81.6(19) . . ?
C7 C8 Ag8 71.3(18) . . ?
C7 C8 C9 168(3) . . ?
C9 C8 Ag8 121(2) . . ?
C8 C9 C10 112(3) . . ?
C8 C9 C11 113(2) . . ?
C8 C9 C12 119(3) . . ?
C11 C9 C10 99(3) . . ?
C12 C9 C10 102(2) . . ?
C12 C9 C11 110(3) . . ?
C9 C10 H10A 109.5 . . ?
C9 C10 H10B 109.5 . . ?
C9 C10 H10C 109.5 . . ?
H10A C10 H10B 109.5 . . ?
H10A C10 H10C 109.5 . . ?
H10B C10 H10C 109.5 . . ?
C9 C11 H11A 109.5 . . ?
C9 C11 H11B 109.5 . . ?
C9 C11 H11C 109.5 . . ?
H11A C11 H11B 109.5 . . ?
H11A C11 H11C 109.5 . . ?
H11B C11 H11C 109.5 . . ?
C9 C12 H12A 109.5 . . ?
C9 C12 H12B 109.5 . . ?
C9 C12 H12C 109.5 . . ?
H12A C12 H12B 109.5 . . ?
H12A C12 H12C 109.5 . . ?
H12B C12 H12C 109.5 . . ?
Ag9 C13 Ag34 98.6(12) . . ?
Ag10 C13 Ag9 98.2(11) . . ?
Ag10 C13 Ag34 95.8(11) . . ?
C14 C13 Ag9 112(3) . . ?
C14 C13 Ag10 146(3) . . ?
C14 C13 Ag34 95(2) . . ?
C13 C14 Ag34 55.9(19) . . ?
C13 C14 C15 176(4) . . ?
C15 C14 Ag34 124(2) . . ?
C14 C15 C16 94(3) . . ?
C14 C15 C17 121(3) . . ?
C14 C15 C18 107(3) . . ?
C16 C15 C17 110.8(10) . . ?
C16 C15 C18 111.0(10) . . ?
C17 C15 C18 111.1(10) . . ?
C15 C16 H16A 109.5 . . ?
C15 C16 H16B 109.5 . . ?
C15 C16 H16C 109.5 . . ?
H16A C16 H16B 109.5 . . ?
H16A C16 H16C 109.5 . . ?
H16B C16 H16C 109.5 . . ?
C15 C17 H17A 109.5 . . ?
C15 C17 H17B 109.5 . . ?
C15 C17 H17C 109.5 . . ?
H17A C17 H17B 109.5 . . ?
H17A C17 H17C 109.5 . . ?
H17B C17 H17C 109.5 . . ?
C15 C18 H18A 109.5 . . ?
C15 C18 H18B 109.5 . . ?
C15 C18 H18C 109.5 . . ?
H18A C18 H18B 109.5 . . ?
H18A C18 H18C 109.5 . . ?
H18B C18 H18C 109.5 . . ?
Ag33 C19 Ag32 93.4(11) . . ?
Ag33 C19 Ag34 83.8(12) . . ?
Ag34 C19 Ag32 98.7(13) . . ?
C20 C19 Ag32 92(3) . . ?
C20 C19 Ag33 146(3) . . ?
C20 C19 Ag34 128(3) . . ?
C19 C20 Ag32 59(2) . . ?
C19 C20 C21 173(3) . . ?
C21 C20 Ag32 128(2) . . ?
C20 C21 C22 109(2) . . ?
C20 C21 C23 106(2) . . ?
C20 C21 C24 108(2) . . ?
C22 C21 C24 110.9(9) . . ?
C23 C21 C22 111.4(9) . . ?
C23 C21 C24 111.2(9) . . ?
C21 C22 H22A 109.5 . . ?
C21 C22 H22B 109.5 . . ?
C21 C22 H22C 109.5 . . ?
H22A C22 H22B 109.5 . . ?
H22A C22 H22C 109.5 . . ?
H22B C22 H22C 109.5 . . ?
C21 C23 H23A 109.5 . . ?
C21 C23 H23B 109.5 . . ?
C21 C23 H23C 109.5 . . ?
H23A C23 H23B 109.5 . . ?
H23A C23 H23C 109.5 . . ?
H23B C23 H23C 109.5 . . ?
C21 C24 H24A 109.5 . . ?
C21 C24 H24B 109.5 . . ?
C21 C24 H24C 109.5 . . ?
H24A C24 H24B 109.5 . . ?
H24A C24 H24C 109.5 . . ?
H24B C24 H24C 109.5 . . ?
Ag26 C25 Ag31 89.4(10) . . ?
Ag27 C25 Ag26 84.9(11) . . ?
Ag27 C25 Ag31 105.9(14) . . ?
C26 C25 Ag26 119(3) . . ?
C26 C25 Ag27 152(3) . . ?
C26 C25 Ag31 90(2) . . ?
C25 C26 Ag31 58.7(17) . . ?
C25 C26 C27 172(4) . . ?
C27 C26 Ag31 122(2) . . ?
C28 C27 C26 113(3) . . ?
C28 C27 C29 110(4) . . ?
C28 C27 C30 114(3) . . ?
C29 C27 C26 104(3) . . ?
C30 C27 C26 107(3) . . ?
C30 C27 C29 107(3) . . ?
C27 C28 H28A 109.5 . . ?
C27 C28 H28B 109.5 . . ?
C27 C28 H28C 109.5 . . ?
H28A C28 H28B 109.5 . . ?
H28A C28 H28C 109.5 . . ?
H28B C28 H28C 109.5 . . ?
C27 C29 H29A 109.5 . . ?
C27 C29 H29B 109.5 . . ?
C27 C29 H29C 109.5 . . ?
H29A C29 H29B 109.5 . . ?
H29A C29 H29C 109.5 . . ?
H29B C29 H29C 109.5 . . ?
C27 C30 H30A 109.5 . . ?
C27 C30 H30B 109.5 . . ?
C27 C30 H30C 109.5 . . ?
H30A C30 H30B 109.5 . . ?
H30A C30 H30C 109.5 . . ?
H30B C30 H30C 109.5 . . ?
Ag24 C31 Ag26 85.8(13) . . ?
Ag25 C31 Ag24 86.2(10) . . ?
Ag25 C31 Ag26 104.8(14) . . ?
C32 C31 Ag24 127(3) . . ?
C32 C31 Ag25 146(3) . . ?
C32 C31 Ag26 86(2) . . ?
C31 C32 Ag26 61(2) . . ?
C31 C32 C33 171(4) . . ?
C33 C32 Ag26 126(2) . . ?
C32 C33 C34 100(3) . . ?
C32 C33 C35 110(3) . . ?
C32 C33 C36 108(3) . . ?
C34 C33 C36 126(3) . . ?
C35 C33 C34 115(3) . . ?
C35 C33 C36 99(3) . . ?
C33 C34 H34A 109.5 . . ?
C33 C34 H34B 109.5 . . ?
C33 C34 H34C 109.5 . . ?
H34A C34 H34B 109.5 . . ?
H34A C34 H34C 109.5 . . ?
H34B C34 H34C 109.5 . . ?
C33 C35 H35A 107.5 . . ?
C33 C35 H35B 109.8 . . ?
C33 C35 H35C 111.1 . . ?
H35A C35 H35B 109.5 . . ?
H35A C35 H35C 109.5 . . ?
H35B C35 H35C 109.5 . . ?
C33 C36 H36A 109.5 . . ?
C33 C36 H36B 109.5 . . ?
C33 C36 H36C 109.5 . . ?
H36A C36 H36B 109.5 . . ?
H36A C36 H36C 109.5 . . ?
H36B C36 H36C 109.5 . . ?
Ag20 C37 Ag19 86.0(11) . . ?
Ag20 C37 Ag23 86.3(10) . . ?
Ag23 C37 Ag19 82.8(10) . . ?
C38 C37 Ag19 123(3) . . ?
C38 C37 Ag20 151(3) . . ?
C38 C37 Ag23 101(2) . . ?
C37 C38 C39 167(4) . . ?
C38 C39 C42 101(3) . . ?
C40 C39 C38 130(4) . . ?
C40 C39 C42 117(4) . . ?
C39 C40 H40A 109.5 . . ?
C39 C40 H40B 109.5 . . ?
C39 C40 H40C 109.5 . . ?
H40A C40 H40B 109.5 . . ?
H40A C40 H40C 109.5 . . ?
H40B C40 H40C 109.5 . . ?
H41A C41 H41B 109.5 . . ?
H41A C41 H41C 109.6 . . ?
H41B C41 H41C 109.5 . . ?
C39 C42 H42A 109.5 . . ?
C39 C42 H42B 109.5 . . ?
C39 C42 H42C 109.5 . . ?
H42A C42 H42B 109.5 . . ?
H42A C42 H42C 109.5 . . ?
H42B C42 H42C 109.5 . . ?
Ag16 C43 Ag17 112.0(15) . . ?
Ag16 C43 Ag19 84.5(11) . . ?
Ag17 C43 Ag19 91.8(10) . . ?
C44 C43 Ag16 148(2) . . ?
C44 C43 Ag17 86(2) . . ?
C44 C43 Ag19 123(3) . . ?
C43 C44 Ag17 62.4(17) . . ?
C43 C44 C45 178(3) . . ?
C45 C44 Ag17 116(2) . . ?
C44 C45 C46 99(3) . . ?
C44 C45 C48 111(2) . . ?
C47 C45 C44 109(3) . . ?
C47 C45 C46 103(3) . . ?
C47 C45 C48 116(3) . . ?
C48 C45 C46 118(3) . . ?
C45 C46 H46A 109.5 . . ?
C45 C46 H46B 109.5 . . ?
C45 C46 H46C 109.5 . . ?
H46A C46 H46B 109.5 . . ?
H46A C46 H46C 109.5 . . ?
H46B C46 H46C 109.5 . . ?
C45 C47 H47A 109.5 . . ?
C45 C47 H47B 109.5 . . ?
C45 C47 H47C 109.5 . . ?
H47A C47 H47B 109.5 . . ?
H47A C47 H47C 109.5 . . ?
H47B C47 H47C 109.5 . . ?
C45 C48 H48A 109.5 . . ?
C45 C48 H48B 109.5 . . ?
C45 C48 H48C 109.5 . . ?
H48A C48 H48B 109.5 . . ?
H48A C48 H48C 109.5 . . ?
H48B C48 H48C 109.5 . . ?
Ag15 C49 Ag16 110.9(12) . . ?
Ag15 C49 Ag18 89.8(6) . . ?
Ag16 C49 Ag18 86.9(8) . . ?
C50 C49 Ag15 138.6(18) . . ?
C50 C49 Ag16 90.8(19) . . ?
C50 C49 Ag18 127(2) . . ?
C49 C50 Ag16 58.2(16) . . ?
C49 C50 C51 176(4) . . ?
C51 C50 Ag16 125(2) . . ?
C50 C51 C52 110(2) . . ?
C50 C51 C53 113(3) . . ?
C50 C51 C54 106(3) . . ?
C52 C51 C54 103(3) . . ?
C53 C51 C52 114(3) . . ?
C53 C51 C54 111(3) . . ?
C51 C52 H52A 109.5 . . ?
C51 C52 H52B 109.5 . . ?
C51 C52 H52C 109.5 . . ?
H52A C52 H52B 109.5 . . ?
H52A C52 H52C 109.5 . . ?
H52B C52 H52C 109.5 . . ?
C51 C53 H53A 109.5 . . ?
C51 C53 H53B 109.5 . . ?
C51 C53 H53C 109.5 . . ?
H53A C53 H53B 109.5 . . ?
H53A C53 H53C 109.5 . . ?
H53B C53 H53C 109.5 . . ?
C51 C54 H54A 109.5 . . ?
C51 C54 H54B 109.5 . . ?
C51 C54 H54C 109.5 . . ?
H54A C54 H54B 109.5 . . ?
H54A C54 H54C 109.5 . . ?
H54B C54 H54C 109.5 . . ?
Ag13 C55 Ag8 115.9(13) . . ?
Ag15 C55 Ag8 110.7(15) . . ?
Ag15 C55 Ag13 90.1(13) . . ?
C56 C55 Ag8 83(2) . . ?
C56 C55 Ag13 107(3) . . ?
C56 C55 Ag15 151(3) . . ?
C55 C56 Ag8 68(2) . . ?
C55 C56 C57 170(3) . . ?
C57 C56 Ag8 122(2) . . ?
C56 C57 C58 109(3) . . ?
C56 C57 C59 108(3) . . ?
C56 C57 C60 111(3) . . ?
C58 C57 C60 111(3) . . ?
C59 C57 C58 110.1(10) . . ?
C59 C57 C60 107(3) . . ?
C57 C58 H58A 109.5 . . ?
C57 C58 H58B 109.5 . . ?
C57 C58 H58C 109.5 . . ?
H58A C58 H58B 109.5 . . ?
H58A C58 H58C 109.5 . . ?
H58B C58 H58C 109.5 . . ?
C57 C59 H59A 109.5 . . ?
C57 C59 H59B 109.5 . . ?
C57 C59 H59C 109.5 . . ?
H59A C59 H59B 109.5 . . ?
H59A C59 H59C 109.5 . . ?
H59B C59 H59C 109.5 . . ?
C57 C60 H60A 109.5 . . ?
C57 C60 H60B 109.5 . . ?
C57 C60 H60C 109.5 . . ?
H60A C60 H60B 109.5 . . ?
H60A C60 H60C 109.5 . . ?
H60B C60 H60C 109.5 . . ?
Ag12 C61 Ag13 103.0(12) . . ?
Ag12 C61 Ag14 93.3(10) . . ?
Ag13 C61 Ag14 112.9(14) . . ?
C62 C61 Ag12 164(3) . . ?
C62 C61 Ag13 92(2) . . ?
C62 C61 Ag14 85(2) . . ?
Ag13 C62 Ag14 93.2(8) . . ?
C61 C62 Ag13 56.5(19) . . ?
C61 C62 Ag14 64.7(19) . . ?
C61 C62 C63 169(4) . . ?
C63 C62 Ag13 122(2) . . ?
C63 C62 Ag14 126(3) . . ?
C62 C63 C64 114(3) . . ?
C62 C63 C65 111(3) . . ?
C62 C63 C66 114(3) . . ?
C64 C63 C65 93(3) . . ?
C64 C63 C66 113(3) . . ?
C66 C63 C65 111(3) . . ?
C63 C64 H64A 109.5 . . ?
C63 C64 H64B 109.5 . . ?
C63 C64 H64C 109.5 . . ?
H64A C64 H64B 109.5 . . ?
H64A C64 H64C 109.5 . . ?
H64B C64 H64C 109.5 . . ?
C63 C65 H65A 109.5 . . ?
C63 C65 H65B 109.5 . . ?
C63 C65 H65C 109.5 . . ?
H65A C65 H65B 109.5 . . ?
H65A C65 H65C 109.5 . . ?
H65B C65 H65C 109.5 . . ?
C63 C66 H66A 109.5 . . ?
C63 C66 H66B 109.5 . . ?
C63 C66 H66C 109.5 . . ?
H66A C66 H66B 109.5 . . ?
H66A C66 H66C 109.5 . . ?
H66B C66 H66C 109.5 . . ?
Ag14 C67 Ag21 106.4(10) . . ?
Ag17 C67 Ag14 93.4(10) . . ?
Ag17 C67 Ag21 81.9(11) . . ?
C68 C67 Ag14 86(2) . . ?
C68 C67 Ag17 147(2) . . ?
C68 C67 Ag21 130(2) . . ?
C67 C68 Ag14 64.0(19) . . ?
C67 C68 C69 170(4) . . ?
C69 C68 Ag14 126(2) . . ?
C68 C69 C70 114(3) . . ?
C68 C69 C71 108(2) . . ?
C68 C69 C72 110(2) . . ?
C70 C69 C71 97(2) . . ?
C72 C69 C70 115(3) . . ?
C72 C69 C71 113(3) . . ?
C69 C70 H70A 109.5 . . ?
C69 C70 H70B 109.5 . . ?
C69 C70 H70C 109.5 . . ?
H70A C70 H70B 109.5 . . ?
H70A C70 H70C 109.5 . . ?
H70B C70 H70C 109.5 . . ?
C69 C71 H71A 109.5 . . ?
C69 C71 H71B 109.5 . . ?
C69 C71 H71C 109.5 . . ?
H71A C71 H71B 109.5 . . ?
H71A C71 H71C 109.5 . . ?
H71B C71 H71C 109.5 . . ?
C69 C72 H72A 109.5 . . ?
C69 C72 H72B 109.5 . . ?
C69 C72 H72C 109.5 . . ?
H72A C72 H72B 109.5 . . ?
H72A C72 H72C 109.5 . . ?
H72B C72 H72C 109.5 . . ?
Ag20 C73 Ag21 87.9(8) . . ?
Ag20 C73 Ag22 98.5(9) . . ?
Ag22 C73 Ag21 110.0(8) . . ?
C74 C73 Ag20 159.6(18) . . ?
C74 C73 Ag21 106.7(18) . . ?
C74 C73 Ag22 90.0(17) . . ?
C73 C74 Ag22 59.0(14) . . ?
C73 C74 C75 172(2) . . ?
C75 C74 Ag22 126.7(17) . . ?
C74 C75 C77 102(2) . . ?
C76 C75 C74 109(2) . . ?
C76 C75 C77 111(2) . . ?
C78 C75 C74 112(2) . . ?
C78 C75 C76 118(2) . . ?
C78 C75 C77 103(2) . . ?
C75 C76 H76A 109.5 . . ?
C75 C76 H76B 109.5 . . ?
C75 C76 H76C 109.5 . . ?
H76A C76 H76B 109.5 . . ?
H76A C76 H76C 109.5 . . ?
H76B C76 H76C 109.5 . . ?
C75 C77 H77A 109.5 . . ?
C75 C77 H77B 109.5 . . ?
C75 C77 H77C 109.5 . . ?
H77A C77 H77B 109.5 . . ?
H77A C77 H77C 109.5 . . ?
H77B C77 H77C 109.5 . . ?
C75 C78 H78A 109.5 . . ?
C75 C78 H78B 109.5 . . ?
C75 C78 H78C 109.5 . . ?
H78A C78 H78B 109.5 . . ?
H78A C78 H78C 109.5 . . ?
H78B C78 H78C 109.5 . . ?
Ag22 C79 Ag25 97.6(11) . . ?
Ag22 C79 Ag29 99.9(10) . . ?
Ag25 C79 Ag29 110.2(12) . . ?
C80 C79 Ag22 161(3) . . ?
C80 C79 Ag25 101(2) . . ?
C80 C79 Ag29 77.2(19) . . ?
Ag29 C80 Ag25 94.0(10) . . ?
C79 C80 Ag25 53.4(19) . . ?
C79 C80 Ag29 73.1(18) . . ?
C79 C80 C81 165(3) . . ?
C81 C80 Ag25 123.3(19) . . ?
C81 C80 Ag29 121.8(16) . . ?
C82 C81 C80 108(3) . . ?
C82 C81 C83 121(3) . . ?
C82 C81 C84 114(3) . . ?
C83 C81 C80 102(3) . . ?
C83 C81 C84 108(3) . . ?
C84 C81 C80 102(2) . . ?
C81 C82 H82A 109.5 . . ?
C81 C82 H82B 109.5 . . ?
C81 C82 H82C 109.5 . . ?
H82A C82 H82B 109.5 . . ?
H82A C82 H82C 109.5 . . ?
H82B C82 H82C 109.5 . . ?
C81 C83 H83A 109.5 . . ?
C81 C83 H83B 109.5 . . ?
C81 C83 H83C 109.5 . . ?
H83A C83 H83B 109.5 . . ?
H83A C83 H83C 109.5 . . ?
H83B C83 H83C 109.5 . . ?
C81 C84 H84A 109.5 . . ?
C81 C84 H84B 109.5 . . ?
C81 C84 H84C 109.5 . . ?
H84A C84 H84B 109.5 . . ?
H84A C84 H84C 109.5 . . ?
H84B C84 H84C 109.5 . . ?
Ag28 C85 Ag29 96.0(9) . . ?
Ag28 C85 Ag37 87.4(8) . . ?
Ag29 C85 Ag37 111.4(9) . . ?
C86 C85 Ag28 152.7(18) . . ?
C86 C85 Ag29 93.3(17) . . ?
C86 C85 Ag37 112.8(18) . . ?
C85 C86 Ag29 56.8(15) . . ?
C87 C86 Ag29 135.0(17) . . ?
C87 C86 C85 168(3) . . ?
C86 C87 C88 106(2) . . ?
C86 C87 C89 113(2) . . ?
C86 C87 C90 112(3) . . ?
C88 C87 C89 98(2) . . ?
C90 C87 C88 111(2) . . ?
C90 C87 C89 116(3) . . ?
C87 C88 H88A 109.5 . . ?
C87 C88 H88B 109.5 . . ?
C87 C88 H88C 109.5 . . ?
H88A C88 H88B 109.5 . . ?
H88A C88 H88C 109.5 . . ?
H88B C88 H88C 109.5 . . ?
C87 C89 H89A 109.5 . . ?
C87 C89 H89B 109.5 . . ?
C87 C89 H89C 109.5 . . ?
H89A C89 H89B 109.5 . . ?
H89A C89 H89C 109.5 . . ?
H89B C89 H89C 109.5 . . ?
C87 C90 H90A 109.5 . . ?
C87 C90 H90B 109.5 . . ?
C87 C90 H90C 109.5 . . ?
H90A C90 H90B 109.5 . . ?
H90A C90 H90C 109.5 . . ?
H90B C90 H90C 109.5 . . ?
Ag27 C91 Ag30 85.3(12) . . ?
Ag28 C91 Ag27 105.6(10) . . ?
Ag28 C91 Ag30 83.3(9) . . ?
C92 C91 Ag27 85.3(19) . . ?
C92 C91 Ag28 156(4) . . ?
C92 C91 Ag30 120(3) . . ?
C91 C92 Ag27 65.4(17) . . ?
C91 C92 C93 168(3) . . ?
C93 C92 Ag27 126.0(18) . . ?
C94 C93 C92 115(3) . . ?
C94 C93 C95 110.2(9) . . ?
C95 C93 C92 102(3) . . ?
C96 C93 C92 109(3) . . ?
C96 C93 C94 110.6(10) . . ?
C96 C93 C95 110.6(10) . . ?
C93 C94 H94A 109.5 . . ?
C93 C94 H94B 109.5 . . ?
C93 C94 H94C 109.5 . . ?
H94A C94 H94B 109.5 . . ?
H94A C94 H94C 109.5 . . ?
H94B C94 H94C 109.5 . . ?
C93 C95 H95A 109.5 . . ?
C93 C95 H95B 109.5 . . ?
C93 C95 H95C 109.5 . . ?
H95A C95 H95B 109.5 . . ?
H95A C95 H95C 109.5 . . ?
H95B C95 H95C 109.5 . . ?
C93 C96 H96A 109.5 . . ?
C93 C96 H96B 109.5 . . ?
C93 C96 H96C 109.5 . . ?
H96A C96 H96B 109.5 . . ?
H96A C96 H96C 109.5 . . ?
H96B C96 H96C 109.5 . . ?
Ag33 C97 Ag30 93.6(10) . . ?
Ag36 C97 Ag30 81.3(10) . . ?
Ag36 C97 Ag33 104.7(13) . . ?
C98 C97 Ag30 116(2) . . ?
C98 C97 Ag33 86(2) . . ?
C98 C97 Ag36 159(2) . . ?
C97 C98 Ag33 66(2) . . ?
C97 C98 C99 173(3) . . ?
C99 C98 Ag33 112(2) . . ?
C98 C99 C100 101(2) . . ?
C98 C99 C102 107(2) . . ?
C101 C99 C98 122(3) . . ?
C101 C99 C100 119(2) . . ?
C101 C99 C102 106(2) . . ?
C102 C99 C100 99(3) . . ?
C99 C100 H10D 109.5 . . ?
C99 C100 H10E 109.5 . . ?
C99 C100 H10F 109.5 . . ?
H10D C100 H10E 109.5 . . ?
H10D C100 H10F 109.5 . . ?
H10E C100 H10F 109.5 . . ?
C99 C101 H10G 109.5 . . ?
C99 C101 H10H 109.5 . . ?
C99 C101 H10I 109.5 . . ?
H10G C101 H10H 109.5 . . ?
H10G C101 H10I 109.5 . . ?
H10H C101 H10I 109.5 . . ?
C99 C102 H10J 109.5 . . ?
C99 C102 H10K 109.5 . . ?
C99 C102 H10L 109.5 . . ?
H10J C102 H10K 109.5 . . ?
H10J C102 H10L 109.5 . . ?
H10K C102 H10L 109.5 . . ?
Ag35 C103 Ag37 102.9(9) . . ?
Ag36 C103 Ag35 90.8(10) . . ?
Ag36 C103 Ag37 83.6(9) . . ?
C104 C103 Ag35 85.6(19) . . ?
C104 C103 Ag36 150(2) . . ?
C104 C103 Ag37 127(2) . . ?
C103 C104 Ag35 65.7(17) . . ?
C103 C104 C105 170(3) . . ?
C105 C104 Ag35 123.9(19) . . ?
C104 C105 C106 121(3) . . ?
C104 C105 C107 114(3) . . ?
C104 C105 C108 109(3) . . ?
C106 C105 C107 99(3) . . ?
C106 C105 C108 105(3) . . ?
C107 C105 C108 107(3) . . ?
C105 C106 H10M 109.5 . . ?
C105 C106 H10N 109.5 . . ?
C105 C106 H10O 109.5 . . ?
H10M C106 H10N 109.5 . . ?
H10M C106 H10O 109.5 . . ?
H10N C106 H10O 109.5 . . ?
C105 C107 H10P 109.5 . . ?
C105 C107 H10Q 109.5 . . ?
C105 C107 H10R 109.5 . . ?
H10P C107 H10Q 109.5 . . ?
H10P C107 H10R 109.5 . . ?
H10Q C107 H10R 109.5 . . ?
C105 C108 H10S 109.5 . . ?
C105 C108 H10T 109.5 . . ?
C105 C108 H10U 109.5 . . ?
H10S C108 H10T 109.5 . . ?
H10S C108 H10U 109.5 . . ?
H10T C108 H10U 109.5 . . ?
Ag11 C109 Ag10 103.2(11) . . ?
Ag11 C109 Ag35 98.6(11) . . ?
Ag35 C109 Ag10 106.4(12) . . ?
C110 C109 Ag10 79.3(18) . . ?
C110 C109 Ag11 166(2) . . ?
C110 C109 Ag35 94.1(19) . . ?
Ag10 C110 Ag35 91.7(8) . . ?
C109 C110 Ag10 69.5(17) . . ?
C109 C110 Ag35 57.5(16) . . ?
C109 C110 C111 170(3) . . ?
C111 C110 Ag10 120.3(17) . . ?
C111 C110 Ag35 122.6(18) . . ?
C110 C111 C113 106(2) . . ?
C112 C111 C110 108(2) . . ?
C112 C111 C113 107(2) . . ?
C114 C111 C110 106(3) . . ?
C114 C111 C112 114(3) . . ?
C114 C111 C113 116(2) . . ?
C111 C112 H11D 109.5 . . ?
C111 C112 H11E 109.5 . . ?
C111 C112 H11F 109.5 . . ?
H11D C112 H11E 109.5 . . ?
H11D C112 H11F 109.5 . . ?
H11E C112 H11F 109.5 . . ?
C111 C113 H11G 109.5 . . ?
C111 C113 H11H 109.5 . . ?
C111 C113 H11I 109.5 . . ?
H11G C113 H11H 109.5 . . ?
H11G C113 H11I 109.5 . . ?
H11H C113 H11I 109.5 . . ?
C111 C114 H11J 109.5 . . ?
C111 C114 H11K 109.5 . . ?
C111 C114 H11L 109.5 . . ?
H11J C114 H11K 109.5 . . ?
H11J C114 H11L 109.5 . . ?
H11K C114 H11L 109.5 . . ?
O73 C115 C116 112(3) . . ?
O74 C115 O73 124(2) . . ?
O74 C115 C116 123(3) . . ?
C115 C116 H11M 109.5 . . ?
C115 C116 H11N 109.5 . . ?
C115 C116 H11O 109.5 . . ?
H11M C116 H11N 109.5 . . ?
H11M C116 H11O 109.5 . . ?
H11N C116 H11O 109.5 . . ?
O75 C117 O76 128(2) . . ?
O75 C117 C118 121(2) . . ?
O76 C117 C118 109(2) . . ?
C117 C118 H11P 109.5 . . ?
C117 C118 H11Q 109.5 . . ?
C117 C118 H11R 109.5 . . ?
H11P C118 H11Q 109.5 . . ?
H11P C118 H11R 109.5 . . ?
H11Q C118 H11R 109.5 . . ?
W14 O5 W13 120.5(13) . . ?

loop_
_geom_bond_atom_site_label_1
_geom_bond_atom_site_label_2
_geom_bond_distance
_geom_bond_site_symmetry_2
_geom_bond_publ_flag
W1 O48 1.954(16) . ?
W1 O49 2.329(12) . ?
W1 O57 1.848(15) . ?
W1 O59 1.873(15) . ?
W1 O68 1.998(17) . ?
W1 O79 1.761(15) . ?
W2 O42 1.948(13) . ?
W2 O46 1.931(16) . ?
W2 O47 1.716(15) . ?
W2 O48 1.958(13) . ?
W2 O49 2.362(15) . ?
W2 O50 1.877(14) . ?
W3 O46 1.966(16) . ?
W3 O49 2.310(16) . ?
W3 O64 1.832(15) . ?
W3 O68 1.950(15) . ?
W3 O69 1.709(18) . ?
W3 O70 1.937(17) . ?
W4 Zn3 3.296(3) . ?
W4 O52 1.966(14) . ?
W4 O54 2.302(12) . ?
W4 O55 1.759(13) . ?
W4 O56 1.783(15) . ?
W4 O57 2.056(15) . ?
W4 O58 1.870(12) . ?
W5 Zn4 3.295(3) . ?
W5 O58 1.911(13) . ?
W5 O59 2.032(16) . ?
W5 O60 1.760(16) . ?
W5 O61 1.772(15) . ?
W5 O62 2.354(16) . ?
W5 O63 1.931(17) . ?
W6 Zn4 3.291(3) . ?
W6 O62 2.309(14) . ?
W6 O63 1.930(14) . ?
W6 O64 2.057(16) . ?
W6 O65 1.938(15) . ?
W6 O66 1.74(2) . ?
W6 O67 1.796(19) . ?
W7 Zn2 3.286(3) . ?
W7 O43 1.913(15) . ?
W7 O45 2.327(14) . ?
W7 O65 1.869(16) . ?
W7 O70 1.987(17) . ?
W7 O71 1.740(16) . ?
W7 O86 1.765(19) . ?
W8 O40 1.832(19) . ?
W8 O41 1.739(18) . ?
W8 O42 1.935(15) . ?
W8 O43 1.994(15) . ?
W8 O44 1.907(15) . ?
W8 O45 2.312(16) . ?
W9 Zn3 3.263(3) . ?
W9 O44 1.898(15) . ?
W9 O50 2.034(15) . ?
W9 O51 1.783(15) . ?
W9 O52 1.972(18) . ?
W9 O53 1.826(14) . ?
W9 O54 2.418(15) . ?
W10 Ag23 3.296(2) . ?
W10 Zn5 3.291(3) . ?
W10 O2 1.98(2) . ?
W10 O32 1.96(2) . ?
W10 O34 2.271(19) . ?
W10 O35 1.62(2) . ?
W10 O36 1.822(19) . ?
W10 O38 1.961(16) . ?
W11 Zn5 3.235(3) . ?
W11 O27 1.98(3) . ?
W11 O29 1.916(17) . ?
W11 O34 2.378(16) . ?
W11 O37 1.714(17) . ?
W11 O38 1.930(19) . ?
W11 O39 1.888(14) . ?
W12 O12 1.73(3) . ?
W12 O24 1.951(19) . ?
W12 O25 2.29(2) . ?
W12 O26 1.45(3) . ?
W12 O27 1.89(2) . ?
W12 O28 1.98(2) . ?
W13 O6 1.73(2) . ?
W13 O7 1.93(2) . ?
W13 O28 1.82(3) . ?
W13 O29 1.878(18) . ?
W13 O33 2.357(19) . ?
W13 O5 1.99(2) . ?
W14 O1 1.63(2) . ?
W14 O2 1.86(2) . ?
W14 O3 1.979(18) . ?
W14 O4 1.86(2) . ?
W14 O33 2.42(2) . ?
W14 O5 1.885(10) . ?
W15 O3 1.852(17) . ?
W15 O15 1.93(2) . ?
W15 O16 2.322(18) . ?
W15 O17 1.76(2) . ?
W15 O18 1.952(15) . ?
W15 O32 1.88(2) . ?
W16 O14 1.933(19) . ?
W16 O16 2.360(14) . ?
W16 O18 1.937(18) . ?
W16 O19 1.755(16) . ?
W16 O20 1.93(3) . ?
W16 O21 1.841(15) . ?
W17 O10 1.958(18) . ?
W17 O20 1.92(2) . ?
W17 O22 1.716(18) . ?
W17 O23 1.821(19) . ?
W17 O24 2.04(2) . ?
W17 O25 2.279(17) . ?
W19 O11 1.80(3) . ?
W19 O13 1.62(3) . ?
W19 O14 1.926(17) . ?
W19 O15 1.892(19) . ?
W19 O16 2.388(13) . ?
W19 O31 1.94(2) . ?
W18 O4 2.00(2) . ?
W18 O7 1.986(19) . ?
W18 O8 1.86(2) . ?
W18 O30 1.69(3) . ?
W18 O31 1.84(2) . ?
W18 O33 2.24(2) . ?
W20 O8 1.94(2) . ?
W20 O9 1.74(2) . ?
W20 O10 1.918(19) . ?
W20 O11 2.03(3) . ?
W20 O12 2.14(3) . ?
W20 O25 2.35(2) . ?
Ag1 Ag2 2.984(4) . ?
Ag1 Ag3 3.094(6) . ?
Ag1 Ag4 2.964(4) . ?
Ag1 Ag5 2.894(7) . ?
Ag1 O1 2.643(17) 4_676 ?
Ag2 Ag3 3.678(5) . ?
Ag2 Ag5 3.579(5) . ?
Ag2 Ag6 2.892(4) . ?
Ag2 Ag11 2.997(3) . ?
Ag3 Ag4 3.397(5) . ?
Ag3 Ag6 3.154(4) . ?
Ag3 Ag12 3.341(5) . ?
Ag3 O66 2.67(2) . ?
Ag4 Ag7 2.837(5) . ?
Ag4 Ag8 3.236(4) . ?
Ag4 C7 2.15(4) . ?
Ag5 Ag7 3.113(4) . ?
Ag5 Ag9 2.991(6) . ?
Ag5 O60 2.681(16) . ?
Ag5 C1 1.88(3) . ?
Ag6 O59 2.731(13) . ?
Ag6 O63 2.711(16) . ?
Ag6 O64 2.707(15) . ?
Ag7 Ag9 3.540(4) . ?
Ag7 Zn4 3.385(4) . ?
Ag7 O61 2.671(14) . ?
Ag7 O73 2.44(2) . ?
Ag7 C1 2.28(4) . ?
Ag7 C7 2.16(3) . ?
Ag8 Ag15 3.643(3) . ?
Ag8 O67 2.393(16) . ?
Ag8 C7 2.44(2) . ?
Ag8 C8 2.55(3) . ?
Ag8 C55 2.34(3) . ?
Ag8 C56 2.50(3) . ?
Ag9 Ag10 3.239(3) . ?
Ag9 Ag34 3.335(4) . ?
Ag9 O83 2.40(2) . ?
Ag9 C1 2.20(4) . ?
Ag9 C13 2.19(3) . ?
Ag10 Ag11 3.402(3) . ?
Ag10 Ag34 3.196(4) . ?
Ag10 Ag35 3.663(3) . ?
Ag10 O60 2.532(18) . ?
Ag10 C13 2.09(3) . ?
Ag10 C109 2.31(3) . ?
Ag10 C110 2.42(3) . ?
Ag11 Ag35 3.257(3) . ?
Ag11 O79 2.763(15) . ?
Ag11 C109 2.02(3) . ?
Ag12 Ag13 3.244(4) . ?
Ag12 Ag14 3.199(4) . ?
Ag12 O66 2.75(2) . ?
Ag12 C61 2.07(2) . ?
Ag13 Ag14 3.666(3) . ?
Ag13 Ag15 3.031(4) . ?
Ag13 O66 2.636(19) . ?
Ag13 C55 2.19(4) . ?
Ag13 C61 2.08(3) . ?
Ag13 C62 2.49(3) . ?
Ag14 Ag17 3.174(3) . ?
Ag14 Ag21 3.633(3) . ?
Ag14 O69 2.70(2) . ?
Ag14 C61 2.32(3) . ?
Ag14 C62 2.56(3) . ?
Ag14 C67 2.21(3) . ?
Ag14 C68 2.46(3) . ?
Ag15 Ag16 3.479(4) . ?
Ag15 Ag18 3.045(4) . ?
Ag15 C49 2.082(18) . ?
Ag15 C55 2.09(4) . ?
Ag16 Ag17 3.505(3) . ?
Ag16 Ag18 3.005(4) . ?
Ag16 Ag19 2.917(3) . ?
Ag16 C43 2.03(3) . ?
Ag16 C49 2.14(3) . ?
Ag16 C50 2.52(3) . ?
Ag17 Ag19 3.223(3) . ?
Ag17 Ag20 3.394(3) . ?
Ag17 Ag21 2.930(3) . ?
Ag17 O71 2.662(18) . ?
Ag17 C43 2.19(3) . ?
Ag17 C44 2.47(3) . ?
Ag17 C67 2.14(3) . ?
Ag18 Zn2 3.374(3) . ?
Ag18 Zn5 3.503(4) . ?
Ag18 O23 2.468(16) . ?
Ag18 O24 2.69(2) . ?
Ag18 O27 2.59(2) . ?
Ag18 O39 2.599(17) . ?
Ag18 O86 2.458(17) . ?
Ag18 C49 2.23(2) . ?
Ag19 Ag20 3.014(3) . ?
Ag19 Ag23 3.030(3) . ?
Ag19 O39 2.353(19) . ?
Ag19 C37 2.33(3) . ?
Ag19 C43 2.30(3) . ?
Ag20 Ag21 3.035(3) . ?
Ag20 Ag22 3.175(3) . ?
Ag20 Ag23 2.972(3) . ?
Ag20 C37 2.09(3) . ?
Ag20 C73 2.031(17) . ?
Ag21 Ag22 3.680(3) . ?
Ag21 O42 2.711(15) . ?
Ag21 O46 2.705(15) . ?
Ag21 O70 2.571(18) . ?
Ag21 C67 2.32(3) . ?
Ag21 C73 2.33(3) . ?
Ag22 Ag25 3.265(3) . ?
Ag22 Ag29 3.397(3) . ?
Ag22 C73 2.16(2) . ?
Ag22 C74 2.52(2) . ?
Ag22 C79 2.13(2) . ?
Ag23 O36 2.362(15) . ?
Ag23 O41 2.435(18) . ?
Ag23 C37 2.25(3) . ?
Ag24 Ag25 2.930(3) . ?
Ag24 Ag26 2.956(3) . ?
Ag24 Zn5 3.207(4) . ?
Ag24 O21 2.260(18) . ?
Ag24 O36 2.352(17) . ?
Ag24 C31 2.17(3) . ?
Ag25 Ag26 3.399(3) . ?
Ag25 O41 2.659(19) . ?
Ag25 C31 2.12(3) . ?
Ag25 C79 2.21(3) . ?
Ag25 C80 2.70(3) . ?
Ag26 Ag27 2.825(3) . ?
Ag26 Ag31 3.149(3) . ?
Ag26 C25 2.20(3) . ?
Ag26 C31 2.17(3) . ?
Ag26 C32 2.47(4) . ?
Ag27 Ag28 3.434(3) . ?
Ag27 Ag30 3.024(3) . ?
Ag27 Ag31 3.403(3) . ?
Ag27 C25 1.98(4) . ?
Ag27 C91 2.22(3) . ?
Ag27 C92 2.44(3) . ?
Ag28 Ag29 3.189(3) . ?
Ag28 Ag30 2.878(3) . ?
Ag28 Ag37 3.043(3) . ?
Ag28 C85 2.106(17) . ?
Ag28 C91 2.09(2) . ?
Ag29 O47 2.611(18) . ?
Ag29 C79 2.31(3) . ?
Ag29 C80 2.35(3) . ?
Ag29 C85 2.18(3) . ?
Ag29 C86 2.61(2) . ?
Ag30 Ag33 3.311(3) . ?
Ag30 Ag36 2.896(3) . ?
Ag30 O80 2.41(2) . ?
Ag30 C91 2.24(4) . ?
Ag30 C97 2.30(3) . ?
Ag31 Zn3 3.352(4) . ?
Ag31 O19 2.458(15) . ?
Ag31 O53 2.314(15) . ?
Ag31 O75 2.39(2) . ?
Ag31 C25 2.28(3) . ?
Ag31 C26 2.67(3) . ?
Ag32 Ag33 3.161(3) . ?
Ag32 Ag34 3.304(3) . ?
Ag32 Zn3 3.400(3) . ?
Ag32 O56 2.377(14) . ?
Ag32 O75 2.37(2) . ?
Ag32 O80 2.76(2) . ?
Ag32 O85 2.76(2) . ?
Ag32 C19 2.21(4) . ?
Ag32 C20 2.58(3) . ?
Ag33 Ag34 2.861(3) . ?
Ag33 Ag36 3.479(3) . ?
Ag33 O55 2.480(15) . ?
Ag33 C19 2.14(3) . ?
Ag33 C97 2.25(3) . ?
Ag33 C98 2.45(3) . ?
Ag34 C13 2.21(3) . ?
Ag34 C14 2.66(3) . ?
Ag34 C19 2.15(4) . ?
Ag35 Ag36 3.097(3) . ?
Ag35 Ag37 3.593(2) . ?
Ag35 C103 2.25(3) . ?
Ag35 C104 2.46(3) . ?
Ag35 C109 2.27(3) . ?
Ag35 C110 2.68(2) . ?
Ag36 Ag37 2.962(3) . ?
Ag36 C97 2.15(3) . ?
Ag36 C103 2.09(3) . ?
Ag37 O48 2.735(15) . ?
Ag37 O50 2.763(15) . ?
Ag37 O52 2.696(17) . ?
Ag37 O57 2.644(14) . ?
Ag37 C85 2.29(3) . ?
Ag37 C103 2.34(2) . ?
Ag38 O30 2.54(3) . ?
Ag38 O30 2.54(3) 3_665 ?
Zn1 Zn2 3.109(4) . ?
Zn1 Zn3 2.990(4) . ?
Zn1 Zn4 2.914(5) . ?
Zn1 O22 2.096(17) . ?
Zn1 O72 2.14(2) . ?
Zn1 O74 2.03(2) . ?
Zn1 O76 2.07(2) . ?
Zn1 O77 2.079(13) . ?
Zn1 O78 2.221(17) . ?
Zn2 Zn5 3.198(4) . ?
Zn2 O23 2.267(17) . ?
Zn2 O40 2.108(16) . ?
Zn2 O45 2.340(16) . ?
Zn2 O72 2.042(19) . ?
Zn2 O78 1.994(16) . ?
Zn2 O86 2.056(16) . ?
Zn3 O53 2.069(16) . ?
Zn3 O54 2.300(17) . ?
Zn3 O56 2.159(15) . ?
Zn3 O75 2.124(18) . ?
Zn3 O77 1.958(14) . ?
Zn3 O78 2.062(17) . ?
Zn4 O61 2.077(18) . ?
Zn4 O62 2.383(17) . ?
Zn4 O67 2.074(18) . ?
Zn4 O72 1.999(18) . ?
Zn4 O73 2.044(19) . ?
Zn4 O77 2.030(15) . ?
Zn5 O21 2.008(16) . ?
Zn5 O23 2.134(18) . ?
Zn5 O34 2.213(15) . ?
Zn5 O36 2.100(17) . ?
Zn5 O39 2.096(16) . ?
Zn5 O40 2.026(17) . ?
Si1 O45 1.632(15) . ?
Si1 O49 1.684(14) . ?
Si1 O54 1.591(15) . ?
Si1 O62 1.565(17) . ?
Si2 O16 1.636(17) . ?
Si2 O25 1.72(2) . ?
Si2 O33 1.68(2) . ?
Si2 O34 1.649(18) . ?
O72 H72 1.0000 . ?
O73 C115 1.35(4) . ?
O74 C115 1.15(4) . ?
O75 C117 1.23(3) . ?
O76 C117 1.35(3) . ?
O77 H77 1.0000 . ?
O78 H78 1.0000 . ?
O80 N2 1.11(3) . ?
O81 N2 1.32(3) . ?
O82 N2 1.17(3) . ?
O83 N1 1.29(3) . ?
O84 N1 1.34(3) . ?
O85 N1 1.17(3) . ?
C1 C2 1.2990(11) . ?
C2 C3 1.42(5) . ?
C3 C4 1.536(10) . ?
C3 C5 1.538(10) . ?
C3 C6 1.544(10) . ?
C4 H4A 0.9800 . ?
C4 H4B 0.9800 . ?
C4 H4C 0.9800 . ?
C5 H5A 0.9800 . ?
C5 H5B 0.9800 . ?
C5 H5C 0.9800 . ?
C6 H6A 0.9800 . ?
C6 H6B 0.9800 . ?
C6 H6C 0.9800 . ?
C7 C8 1.17(4) . ?
C8 C9 1.38(4) . ?
C9 C10 1.548(10) . ?
C9 C11 1.533(10) . ?
C9 C12 1.48(3) . ?
C10 H10A 0.9800 . ?
C10 H10B 0.9800 . ?
C10 H10C 0.9800 . ?
C11 H11A 0.9800 . ?
C11 H11B 0.9800 . ?
C11 H11C 0.9800 . ?
C12 H12A 0.9800 . ?
C12 H12B 0.9800 . ?
C12 H12C 0.9800 . ?
C13 C14 1.2990(11) . ?
C14 C15 1.41(4) . ?
C15 C16 1.534(10) . ?
C15 C17 1.537(10) . ?
C15 C18 1.538(10) . ?
C16 H16A 0.9800 . ?
C16 H16B 0.9800 . ?
C16 H16C 0.9800 . ?
C17 H17A 0.9800 . ?
C17 H17B 0.9800 . ?
C17 H17C 0.9800 . ?
C18 H18A 0.9800 . ?
C18 H18B 0.9800 . ?
C18 H18C 0.9800 . ?
C19 C20 1.25(4) . ?
C20 C21 1.51(4) . ?
C21 C22 1.534(10) . ?
C21 C23 1.533(10) . ?
C21 C24 1.539(10) . ?
C22 H22A 0.9800 . ?
C22 H22B 0.9800 . ?
C22 H22C 0.9800 . ?
C23 H23A 0.9800 . ?
C23 H23B 0.9800 . ?
C23 H23C 0.9800 . ?
C24 H24A 0.9800 . ?
C24 H24B 0.9800 . ?
C24 H24C 0.9800 . ?
C25 C26 1.37(5) . ?
C26 C27 1.48(5) . ?
C27 C28 1.39(5) . ?
C27 C29 1.47(6) . ?
C27 C30 1.39(5) . ?
C28 H28A 0.9800 . ?
C28 H28B 0.9800 . ?
C28 H28C 0.9800 . ?
C29 H29A 0.9800 . ?
C29 H29B 0.9800 . ?
C29 H29C 0.9800 . ?
C30 H30A 0.9800 . ?
C30 H30B 0.9800 . ?
C30 H30C 0.9800 . ?
C31 C32 1.32(4) . ?
C32 C33 1.44(5) . ?
C33 C34 1.65(6) . ?
C33 C35 1.547(10) . ?
C33 C36 1.79(6) . ?
C34 H34A 0.9800 . ?
C34 H34B 0.9800 . ?
C34 H34C 0.9800 . ?
C35 H35A 0.9598 . ?
C35 H35B 0.9597 . ?
C35 H35C 0.9602 . ?
C36 H36A 0.9800 . ?
C36 H36B 0.9800 . ?
C36 H36C 0.9800 . ?
C37 C38 1.28(4) . ?
C38 C39 1.41(4) . ?
C39 C40 1.19(5) . ?
C39 C42 1.60(4) . ?
C40 H40A 0.9800 . ?
C40 H40B 0.9800 . ?
C40 H40C 0.9800 . ?
C41 H41A 0.9605 . ?
C41 H41B 0.9603 . ?
C41 H41C 0.9589 . ?
C42 H42A 0.9800 . ?
C42 H42B 0.9800 . ?
C42 H42C 0.9800 . ?
C43 C44 1.31(4) . ?
C44 C45 1.51(4) . ?
C45 C46 1.64(5) . ?
C45 C47 1.47(4) . ?
C45 C48 1.56(5) . ?
C46 H46A 0.9800 . ?
C46 H46B 0.9800 . ?
C46 H46C 0.9800 . ?
C47 H47A 0.9800 . ?
C47 H47B 0.9800 . ?
C47 H47C 0.9800 . ?
C48 H48A 0.9800 . ?
C48 H48B 0.9800 . ?
C48 H48C 0.9800 . ?
C49 C50 1.2989(10) . ?
C50 C51 1.43(3) . ?
C51 C52 1.534(10) . ?
C51 C53 1.48(5) . ?
C51 C54 1.67(5) . ?
C52 H52A 0.9800 . ?
C52 H52B 0.9800 . ?
C52 H52C 0.9800 . ?
C53 H53A 0.9800 . ?
C53 H53B 0.9800 . ?
C53 H53C 0.9800 . ?
C54 H54A 0.9800 . ?
C54 H54B 0.9800 . ?
C54 H54C 0.9800 . ?
C55 C56 1.24(4) . ?
C56 C57 1.48(4) . ?
C57 C58 1.541(10) . ?
C57 C59 1.539(10) . ?
C57 C60 1.60(5) . ?
C58 H58A 0.9800 . ?
C58 H58B 0.9800 . ?
C58 H58C 0.9800 . ?
C59 H59A 0.9800 . ?
C59 H59B 0.9800 . ?
C59 H59C 0.9800 . ?
C60 H60A 0.9800 . ?
C60 H60B 0.9800 . ?
C60 H60C 0.9800 . ?
C61 C62 1.299(10) . ?
C62 C63 1.41(3) . ?
C63 C64 1.52(5) . ?
C63 C65 1.62(5) . ?
C63 C66 1.54(5) . ?
C64 H64A 0.9800 . ?
C64 H64B 0.9800 . ?
C64 H64C 0.9800 . ?
C65 H65A 0.9800 . ?
C65 H65B 0.9800 . ?
C65 H65C 0.9800 . ?
C66 H66A 0.9800 . ?
C66 H66B 0.9800 . ?
C66 H66C 0.9800 . ?
C67 C68 1.25(4) . ?
C68 C69 1.37(4) . ?
C69 C70 1.539(10) . ?
C69 C71 1.54(4) . ?
C69 C72 1.534(10) . ?
C70 H70A 0.9800 . ?
C70 H70B 0.9800 . ?
C70 H70C 0.9800 . ?
C71 H71A 0.9800 . ?
C71 H71B 0.9800 . ?
C71 H71C 0.9800 . ?
C72 H72A 0.9800 . ?
C72 H72B 0.9800 . ?
C72 H72C 0.9800 . ?
C73 C74 1.2989(10) . ?
C74 C75 1.50(3) . ?
C75 C76 1.49(4) . ?
C75 C77 1.68(4) . ?
C75 C78 1.47(3) . ?
C76 H76A 0.9800 . ?
C76 H76B 0.9800 . ?
C76 H76C 0.9800 . ?
C77 H77A 0.9800 . ?
C77 H77B 0.9800 . ?
C77 H77C 0.9800 . ?
C78 H78A 0.9800 . ?
C78 H78B 0.9800 . ?
C78 H78C 0.9800 . ?
C79 C80 1.194(10) . ?
C80 C81 1.60(4) . ?
C81 C82 1.530(10) . ?
C81 C83 1.532(10) . ?
C81 C84 1.55(4) . ?
C82 H82A 0.9800 . ?
C82 H82B 0.9800 . ?
C82 H82C 0.9800 . ?
C83 H83A 0.9800 . ?
C83 H83B 0.9800 . ?
C83 H83C 0.9800 . ?
C84 H84A 0.9800 . ?
C84 H84B 0.9800 . ?
C84 H84C 0.9800 . ?
C85 C86 1.2990(10) . ?
C86 C87 1.30(3) . ?
C87 C88 1.63(4) . ?
C87 C89 1.64(4) . ?
C87 C90 1.48(4) . ?
C88 H88A 0.9800 . ?
C88 H88B 0.9800 . ?
C88 H88C 0.9800 . ?
C89 H89A 0.9800 . ?
C89 H89B 0.9800 . ?
C89 H89C 0.9800 . ?
C90 H90A 0.9800 . ?
C90 H90B 0.9800 . ?
C90 H90C 0.9800 . ?
C91 C92 1.197(10) . ?
C92 C93 1.541(10) . ?
C93 C94 1.540(10) . ?
C93 C95 1.540(10) . ?
C93 C96 1.537(10) . ?
C94 H94A 0.9800 . ?
C94 H94B 0.9800 . ?
C94 H94C 0.9800 . ?
C95 H95A 0.9800 . ?
C95 H95B 0.9800 . ?
C95 H95C 0.9800 . ?
C96 H96A 0.9800 . ?
C96 H96B 0.9800 . ?
C96 H96C 0.9800 . ?
C97 C98 1.14(4) . ?
C98 C99 1.47(3) . ?
C99 C100 1.70(5) . ?
C99 C101 1.45(4) . ?
C99 C102 1.70(4) . ?
C100 H10D 0.9800 . ?
C100 H10E 0.9800 . ?
C100 H10F 0.9800 . ?
C101 H10G 0.9800 . ?
C101 H10H 0.9800 . ?
C101 H10I 0.9800 . ?
C102 H10J 0.9800 . ?
C102 H10K 0.9800 . ?
C102 H10L 0.9800 . ?
C103 C104 1.19(4) . ?
C104 C105 1.46(4) . ?
C105 C106 1.52(4) . ?
C105 C107 1.60(4) . ?
C105 C108 1.64(5) . ?
C106 H10M 0.9800 . ?
C106 H10N 0.9800 . ?
C106 H10O 0.9800 . ?
C107 H10P 0.9800 . ?
C107 H10Q 0.9800 . ?
C107 H10R 0.9800 . ?
C108 H10S 0.9800 . ?
C108 H10T 0.9800 . ?
C108 H10U 0.9800 . ?
C109 C110 1.28(3) . ?
C110 C111 1.53(3) . ?
C111 C112 1.47(4) . ?
C111 C113 1.58(4) . ?
C111 C114 1.45(4) . ?
C112 H11D 0.9800 . ?
C112 H11E 0.9800 . ?
C112 H11F 0.9800 . ?
C113 H11G 0.9800 . ?
C113 H11H 0.9800 . ?
C113 H11I 0.9800 . ?
C114 H11J 0.9800 . ?
C114 H11K 0.9800 . ?
C114 H11L 0.9800 . ?
C115 C116 1.549(10) . ?
C116 H11M 0.9800 . ?
C116 H11N 0.9800 . ?
C116 H11O 0.9800 . ?
C117 C118 1.51(3) . ?
C118 H11P 0.9800 . ?
C118 H11Q 0.9800 . ?
C118 H11R 0.9800 . ?

loop_
_geom_torsion_atom_site_label_1
_geom_torsion_atom_site_label_2
_geom_torsion_atom_site_label_3
_geom_torsion_atom_site_label_4
_geom_torsion
_geom_torsion_site_symmetry_1
_geom_torsion_site_symmetry_2
_geom_torsion_site_symmetry_3
_geom_torsion_site_symmetry_4
_geom_torsion_publ_flag
Ag1 Ag5 C1 Ag7 43.8(18) . . . . ?
Ag1 Ag5 C1 Ag9 148.8(6) . . . . ?
Ag1 Ag5 C1 C2 -70(4) . . . . ?
Ag2 Ag5 C1 Ag7 -45(4) . . . . ?
Ag2 Ag5 C1 Ag9 60(3) . . . . ?
Ag2 Ag5 C1 C2 -159(3) . . . . ?
Ag4 C7 C8 Ag8 77(3) . . . . ?
Ag4 C7 C8 C9 -119(16) . . . . ?
Ag5 C1 C2 C3 -76(21) . . . . ?
Ag7 Ag5 C1 Ag9 105.0(16) . . . . ?
Ag7 Ag5 C1 C2 -114(5) . . . . ?
Ag7 O73 C115 O74 -173(2) . . . . ?
Ag7 O73 C115 C116 -2(4) . . . . ?
Ag7 C1 C2 C3 172(19) . . . . ?
Ag7 C7 C8 Ag8 -115(3) . . . . ?
Ag7 C7 C8 C9 49(18) . . . . ?
Ag8 C7 C8 C9 164(17) . . . . ?
Ag8 C8 C9 C10 -165(2) . . . . ?
Ag8 C8 C9 C11 85(3) . . . . ?
Ag8 C8 C9 C12 -45(3) . . . . ?
Ag8 C55 C56 C57 -175(19) . . . . ?
Ag8 C56 C57 C58 19(3) . . . . ?
Ag8 C56 C57 C59 -101(2) . . . . ?
Ag8 C56 C57 C60 142(3) . . . . ?
Ag9 Ag5 C1 Ag7 -105.0(16) . . . . ?
Ag9 Ag5 C1 C2 141(5) . . . . ?
Ag9 O83 N1 O84 4(3) . . . . ?
Ag9 O83 N1 O85 179(3) . . . . ?
Ag9 C1 C2 C3 58(20) . . . . ?
Ag9 C13 C14 Ag34 101(2) . . . . ?
Ag10 C13 C14 Ag34 -108(5) . . . . ?
Ag10 C109 C110 Ag35 105.9(11) . . . . ?
Ag10 C109 C110 C111 -160(15) . . . . ?
Ag10 C110 C111 C112 59(3) . . . . ?
Ag10 C110 C111 C113 173.4(18) . . . . ?
Ag10 C110 C111 C114 -63(3) . . . . ?
Ag11 C109 C110 Ag10 102(10) . . . . ?
Ag11 C109 C110 Ag35 -152(10) . . . . ?
Ag11 C109 C110 C111 -58(21) . . . . ?
Ag12 C61 C62 Ag13 -163(11) . . . . ?
Ag12 C61 C62 Ag14 84(10) . . . . ?
Ag12 C61 C62 C63 -79(23) . . . . ?
Ag13 C55 C56 Ag8 -114.9(17) . . . . ?
Ag13 C55 C56 C57 71(20) . . . . ?
Ag13 C61 C62 Ag14 -112.8(13) . . . . ?
Ag13 C61 C62 C63 84(19) . . . . ?
Ag13 C62 C63 C64 -52(4) . . . . ?
Ag13 C62 C63 C65 -155(2) . . . . ?
Ag13 C62 C63 C66 79(3) . . . . ?
Ag14 C61 C62 Ag13 112.8(13) . . . . ?
Ag14 C61 C62 C63 -164(18) . . . . ?
Ag14 C62 C63 C64 70(4) . . . . ?
Ag14 C62 C63 C65 -33(4) . . . . ?
Ag14 C62 C63 C66 -159(2) . . . . ?
Ag14 C67 C68 C69 174(15) . . . . ?
Ag14 C68 C69 C70 -42(3) . . . . ?
Ag14 C68 C69 C71 -148(2) . . . . ?
Ag14 C68 C69 C72 88(3) . . . . ?
Ag15 C49 C50 Ag16 124(4) . . . . ?
Ag15 C55 C56 Ag8 120(6) . . . . ?
Ag15 C55 C56 C57 -55(24) . . . . ?
Ag16 C43 C44 Ag17 126(5) . . . . ?
Ag16 C50 C51 C52 59(4) . . . . ?
Ag16 C50 C51 C53 -173(2) . . . . ?
Ag16 C50 C51 C54 -52(3) . . . . ?
Ag17 C44 C45 C46 179(2) . . . . ?
Ag17 C44 C45 C47 -74(3) . . . . ?
Ag17 C44 C45 C48 55(3) . . . . ?
Ag17 C67 C68 Ag14 89(4) . . . . ?
Ag17 C67 C68 C69 -96(16) . . . . ?
Ag18 C49 C50 Ag16 -87(2) . . . . ?
Ag19 C37 C38 C39 27(15) . . . . ?
Ag19 C43 C44 Ag17 -89(2) . . . . ?
Ag20 C37 C38 C39 -143(12) . . . . ?
Ag20 C73 C74 Ag22 -115(7) . . . . ?
Ag21 C67 C68 Ag14 -108(3) . . . . ?
Ag21 C67 C68 C69 67(16) . . . . ?
Ag21 C73 C74 Ag22 110.9(12) . . . . ?
Ag22 C74 C75 C76 23(3) . . . . ?
Ag22 C74 C75 C77 -94(2) . . . . ?
Ag22 C74 C75 C78 155.5(19) . . . . ?
Ag22 C79 C80 Ag25 -168(8) . . . . ?
Ag22 C79 C80 Ag29 83(7) . . . . ?
Ag22 C79 C80 C81 -85(15) . . . . ?
Ag23 W10 O36 Ag24 -119.9(12) . . . . ?
Ag23 W10 O36 Zn5 134.1(11) . . . . ?
Ag23 C37 C38 C39 115(14) . . . . ?
Ag24 C31 C32 Ag26 -82(3) . . . . ?
Ag25 C31 C32 Ag26 111(4) . . . . ?
Ag25 C79 C80 Ag29 -108.5(12) . . . . ?
Ag25 C79 C80 C81 83(13) . . . . ?
Ag25 C80 C81 C82 52(3) . . . . ?
Ag25 C80 C81 C83 -179(2) . . . . ?
Ag25 C80 C81 C84 -68(2) . . . . ?
Ag26 C25 C26 Ag31 -90(2) . . . . ?
Ag26 C32 C33 C34 61(3) . . . . ?
Ag26 C32 C33 C35 -60(5) . . . . ?
Ag26 C32 C33 C36 -167(2) . . . . ?
Ag27 C25 C26 Ag31 126(6) . . . . ?
Ag27 C91 C92 C93 -172(23) . . . . ?
Ag27 C92 C93 C94 124(3) . . . . ?
Ag27 C92 C93 C95 -117(3) . . . . ?
Ag27 C92 C93 C96 -1(4) . . . . ?
Ag28 C85 C86 Ag29 110(5) . . . . ?
Ag28 C85 C86 C87 -78(14) . . . . ?
Ag28 C91 C92 Ag27 -118(7) . . . . ?
Ag28 C91 C92 C93 70(27) . . . . ?
Ag29 C79 C80 Ag25 108.5(12) . . . . ?
Ag29 C79 C80 C81 -169(13) . . . . ?
Ag29 C80 C81 C82 173(2) . . . . ?
Ag29 C80 C81 C83 -59(3) . . . . ?
Ag29 C80 C81 C84 53(3) . . . . ?
Ag29 C85 C86 C87 172(12) . . . . ?
Ag29 C86 C87 C88 -36(3) . . . . ?
Ag29 C86 C87 C89 70(3) . . . . ?
Ag29 C86 C87 C90 -157(2) . . . . ?
Ag30 O80 N2 O81 -11(3) . . . . ?
Ag30 O80 N2 O82 168(2) . . . . ?
Ag30 C91 C92 Ag27 81.9(19) . . . . ?
Ag30 C91 C92 C93 -90(23) . . . . ?
Ag30 C97 C98 Ag33 -92.2(19) . . . . ?
Ag31 O75 C117 O76 -127(2) . . . . ?
Ag31 O75 C117 C118 69(3) . . . . ?
Ag31 C26 C27 C28 -39(4) . . . . ?
Ag31 C26 C27 C29 80(3) . . . . ?
Ag31 C26 C27 C30 -166(3) . . . . ?
Ag32 O75 C117 O76 114(2) . . . . ?
Ag32 O75 C117 C118 -50(3) . . . . ?
Ag32 O80 N2 O81 -156.3(18) . . . . ?
Ag32 O80 N2 O82 22(3) . . . . ?
Ag32 O85 N1 O83 45(3) . . . . ?
Ag32 O85 N1 O84 -139(2) . . . . ?
Ag32 C20 C21 C22 -75(3) . . . . ?
Ag32 C20 C21 C23 165(2) . . . . ?
Ag32 C20 C21 C24 46(3) . . . . ?
Ag33 C19 C20 Ag32 -99(5) . . . . ?
Ag33 C98 C99 C100 178.7(17) . . . . ?
Ag33 C98 C99 C101 -47(3) . . . . ?
Ag33 C98 C99 C102 75(3) . . . . ?
Ag34 C14 C15 C16 69(3) . . . . ?
Ag34 C14 C15 C17 -48(4) . . . . ?
Ag34 C14 C15 C18 -177(2) . . . . ?
Ag34 C19 C20 Ag32 103(3) . . . . ?
Ag35 C104 C105 C106 -86(3) . . . . ?
Ag35 C104 C105 C107 156(2) . . . . ?
Ag35 C104 C105 C108 36(3) . . . . ?
Ag35 C109 C110 Ag10 -105.9(11) . . . . ?
Ag35 C109 C110 C111 94(15) . . . . ?
Ag35 C110 C111 C112 -55(3) . . . . ?
Ag35 C110 C111 C113 59(3) . . . . ?
Ag35 C110 C111 C114 -178(2) . . . . ?
Ag36 C97 C98 Ag33 123(9) . . . . ?
Ag36 C103 C104 Ag35 -84(4) . . . . ?
Ag37 C85 C86 Ag29 -114.9(15) . . . . ?
Ag37 C85 C86 C87 57(12) . . . . ?
Ag37 C103 C104 Ag35 103(2) . . . . ?
Zn1 O74 C115 O73 12(5) . . . . ?
Zn1 O74 C115 C116 -159(2) . . . . ?
Zn1 O76 C117 O75 4(4) . . . . ?
Zn1 O76 C117 C118 169.4(16) . . . . ?
Zn2 W7 O65 W6 83(2) . . . . ?
Zn2 W7 O71 Ag17 -114.3(7) . . . . ?
Zn2 W7 O86 Ag18 -150(2) . . . . ?
Zn3 W4 O55 Ag33 22.4(11) . . . . ?
Zn3 W4 O56 Ag32 168(2) . . . . ?
Zn3 W4 O58 W5 -90(2) . . . . ?
Zn3 W9 O44 W8 88(2) . . . . ?
Zn3 W9 O53 Ag31 -164.8(18) . . . . ?
Zn3 O75 C117 O76 -13(4) . . . . ?
Zn3 O75 C117 C118 -176.5(19) . . . . ?
Zn4 W5 O60 Ag5 -24.0(13) . . . . ?
Zn4 W5 O60 Ag10 97.6(8) . . . . ?
Zn4 W5 O61 Ag7 -119.6(16) . . . . ?
Zn4 W6 O66 Ag3 102.0(9) . . . . ?
Zn4 W6 O66 Ag12 -173.13(13) . . . . ?
Zn4 W6 O66 Ag13 -94.0(11) . . . . ?
Zn4 W6 O67 Ag8 -164.4(15) . . . . ?
Zn4 O73 C115 O74 -22(4) . . . . ?
Zn4 O73 C115 C116 149.8(19) . . . . ?
Zn5 W10 O36 Ag23 -134.1(11) . . . . ?
Zn5 W10 O36 Ag24 106.0(10) . . . . ?
Zn5 W11 O39 Ag18 -101.3(11) . . . . ?
Zn5 W11 O39 Ag19 135.9(12) . . . . ?
O1 W14 O2 W10 -129(3) . . . . ?
O1 W14 O4 W18 -172.8(11) . . . . ?
O1 W14 O5 W13 170.5(15) . . . . ?
O2 W10 O36 Ag23 -152(2) . . . . ?
O2 W10 O36 Ag24 88(2) . . . . ?
O2 W10 O36 Zn5 -18(3) . . . . ?
O2 W14 O1 Ag1 -161.1(15) . . . 4_475 ?
O2 W14 O4 W18 4(3) . . . . ?
O2 W14 O5 W13 -85.1(15) . . . . ?
O3 W14 O1 Ag1 107.3(16) . . . 4_475 ?
O3 W14 O2 W10 -26(3) . . . . ?
O3 W14 O4 W18 83.6(11) . . . . ?
O3 W14 O5 W13 -4(4) . . . . ?
O3 W15 O32 W10 31(3) . . . . ?
O4 W14 O1 Ag1 17.6(17) . . . 4_475 ?
O4 W14 O2 W10 54(5) . . . . ?
O4 W14 O5 W13 74.0(15) . . . . ?
O4 W18 O8 W20 -60(5) . . . . ?
O4 W18 O30 Ag38 146(4) . . . . ?
O4 W18 O31 W19 135(4) . . . . ?
O6 W13 O28 W12 -127(3) . . . . ?
O6 W13 O29 W11 126(3) . . . . ?
O7 W13 O28 W12 138(3) . . . . ?
O7 W13 O29 W11 -45(5) . . . . ?
O7 W18 O8 W20 -136(3) . . . . ?
O7 W18 O30 Ag38 -126(4) . . . . ?
O7 W18 O31 W19 49(6) . . . . ?
O8 W18 O30 Ag38 -37(5) . . . . ?
O8 W18 O31 W19 -22(4) . . . . ?
O10 W17 O22 Zn1 130.9(14) . . . . ?
O10 W17 O23 Ag18 60(3) . . . . ?
O10 W17 O23 Zn2 167(3) . . . . ?
O10 W17 O23 Zn5 -66(3) . . . . ?
O11 W19 O15 W15 13(3) . . . . ?
O12 W12 O27 W11 36(5) . . . . ?
O12 W12 O27 Ag18 -109(4) . . . . ?
O13 W19 O11 W20 -134(2) . . . . ?
O13 W19 O15 W15 -175.4(13) . . . . ?
O14 W16 O19 Ag31 150(2) . . . . ?
O14 W16 O21 Ag24 -120(2) . . . . ?
O14 W16 O21 Zn5 36(3) . . . . ?
O14 W19 O11 W20 122(2) . . . . ?
O14 W19 O15 W15 -71.4(13) . . . . ?
O15 W15 O3 W14 133(2) . . . . ?
O15 W15 O32 W10 -51(4) . . . . ?
O15 W19 O11 W20 38(4) . . . . ?
O16 W15 O3 W14 59(2) . . . . ?
O16 W15 O32 W10 -55(2) . . . . ?
O16 W16 O19 Ag31 132(3) . . . . ?
O16 W16 O21 Ag24 -104.8(9) . . . . ?
O16 W16 O21 Zn5 52.0(16) . . . . ?
O16 W19 O11 W20 50(2) . . . . ?
O16 W19 O15 W15 0.3(10) . . . . ?
O16 Si2 O25 W12 -178.7(9) . . . . ?
O16 Si2 O25 W17 58.2(14) . . . . ?
O16 Si2 O25 W20 -61.7(11) . . . . ?
O16 Si2 O33 W13 -173.3(10) . . . . ?
O16 Si2 O33 W14 -64.0(12) . . . . ?
O16 Si2 O33 W18 57.3(17) . . . . ?
O16 Si2 O34 W10 56.4(12) . . . . ?
O16 Si2 O34 W11 -179.7(9) . . . . ?
O16 Si2 O34 Zn5 -67.8(12) . . . . ?
O17 W15 O3 W14 -127(2) . . . . ?
O17 W15 O32 W10 130(3) . . . . ?
O18 W15 O3 W14 59(4) . . . . ?
O18 W15 O32 W10 -129(2) . . . . ?
O18 W16 O19 Ag31 59(2) . . . . ?
O18 W16 O21 Ag24 -30.9(9) . . . . ?
O18 W16 O21 Zn5 125.9(16) . . . . ?
O19 W16 O21 Ag24 72.4(10) . . . . ?
O19 W16 O21 Zn5 -130.8(16) . . . . ?
O20 W16 O19 Ag31 -129(2) . . . . ?
O20 W16 O21 Ag24 173.0(9) . . . . ?
O20 W16 O21 Zn5 -30.2(16) . . . . ?
O20 W17 O22 Zn1 43.1(15) . . . . ?
O20 W17 O23 Ag18 166.5(7) . . . . ?
O20 W17 O23 Zn2 -86.4(9) . . . . ?
O20 W17 O23 Zn5 40.6(11) . . . . ?
O21 W16 O19 Ag31 -35(2) . . . . ?
O22 W17 O23 Ag18 -92.3(8) . . . . ?
O22 W17 O23 Zn2 14.8(10) . . . . ?
O22 W17 O23 Zn5 141.8(11) . . . . ?
O23 W17 O22 Zn1 -55.3(15) . . . . ?
O24 W12 O12 W20 -74.6(17) . . . . ?
O24 W12 O27 W11 126(2) . . . . ?
O24 W12 O27 Ag18 -18.7(9) . . . . ?
O24 W17 O22 Zn1 -142.3(14) . . . . ?
O24 W17 O23 Ag18 9.6(8) . . . . ?
O24 W17 O23 Zn2 116.7(10) . . . . ?
O24 W17 O23 Zn5 -116.3(11) . . . . ?
O25 W12 O12 W20 -0.9(14) . . . . ?
O25 W12 O27 W11 52(2) . . . . ?
O25 W12 O27 Ag18 -92.7(8) . . . . ?
O25 W17 O22 Zn1 149(2) . . . . ?
O25 W17 O23 Ag18 81.6(8) . . . . ?
O25 W17 O23 Zn2 -171.3(9) . . . . ?
O25 W17 O23 Zn5 -44.3(11) . . . . ?
O25 Si2 O16 W15 178.9(9) . . . . ?
O25 Si2 O16 W16 -58.9(11) . . . . ?
O25 Si2 O16 W19 58.5(12) . . . . ?
O25 Si2 O33 W13 67.5(14) . . . . ?
O25 Si2 O33 W14 176.7(10) . . . . ?
O25 Si2 O33 W18 -61.9(17) . . . . ?
O25 Si2 O34 W10 178.3(9) . . . . ?
O25 Si2 O34 W11 -57.8(11) . . . . ?
O25 Si2 O34 Zn5 54.1(12) . . . . ?
O26 W12 O12 W20 -168.9(17) . . . . ?
O26 W12 O27 W11 -139(2) . . . . ?
O26 W12 O27 Ag18 75.8(11) . . . . ?
O27 W11 O39 Ag18 -15.1(8) . . . . ?
O27 W11 O39 Ag19 -137.9(8) . . . . ?
O27 W11 O39 Zn5 86.2(9) . . . . ?
O27 W12 O12 W20 16(6) . . . . ?
O28 W12 O12 W20 85.2(18) . . . . ?
O28 W12 O27 W11 -34(2) . . . . ?
O28 W12 O27 Ag18 -178.6(11) . . . . ?
O28 W13 O29 W11 24(3) . . . . ?
O29 W11 O39 Ag18 -73(2) . . . . ?
O29 W11 O39 Ag19 164(2) . . . . ?
O29 W11 O39 Zn5 28(3) . . . . ?
O29 W13 O28 W12 -21(3) . . . . ?
O30 W18 O8 W20 127(3) . . . . ?
O30 W18 O31 W19 -121(4) . . . . ?
O31 W19 O11 W20 -32(2) . . . . ?
O31 W19 O15 W15 81.6(13) . . . . ?
O31 W18 O8 W20 21(3) . . . . ?
O31 W18 O30 Ag38 50(5) . . . . ?
O32 W10 O36 Ag23 137.5(9) . . . . ?
O32 W10 O36 Ag24 17.6(10) . . . . ?
O32 W10 O36 Zn5 -88.4(9) . . . . ?
O32 W15 O3 W14 -25(2) . . . . ?
O33 W13 O28 W12 65(3) . . . . ?
O33 W13 O29 W11 -59(3) . . . . ?
O33 W14 O1 Ag1 -20(4) . . . 4_475 ?
O33 W14 O2 W10 59(3) . . . . ?
O33 W14 O4 W18 -1.5(9) . . . . ?
O33 W14 O5 W13 1.6(13) . . . . ?
O33 W18 O8 W20 -62(3) . . . . ?
O33 W18 O31 W19 61(4) . . . . ?
O33 Si2 O16 W15 62.2(12) . . . . ?
O33 Si2 O16 W16 -175.6(10) . . . . ?
O33 Si2 O16 W19 -58.2(13) . . . . ?
O33 Si2 O25 W12 -61.9(13) . . . . ?
O33 Si2 O25 W17 175.0(11) . . . . ?
O33 Si2 O25 W20 55.1(12) . . . . ?
O33 Si2 O34 W10 -61.5(13) . . . . ?
O33 Si2 O34 W11 62.5(13) . . . . ?
O33 Si2 O34 Zn5 174.4(10) . . . . ?
O34 W10 O36 Ag23 -137.3(8) . . . . ?
O34 W10 O36 Ag24 102.8(8) . . . . ?
O34 W10 O36 Zn5 -3.2(7) . . . . ?
O34 W11 O39 Ag18 -102.2(7) . . . . ?
O34 W11 O39 Ag19 135.0(8) . . . . ?
O34 W11 O39 Zn5 -0.9(8) . . . . ?
O34 Si2 O16 W15 -58.9(11) . . . . ?
O34 Si2 O16 W16 63.3(11) . . . . ?
O34 Si2 O16 W19 -179.3(9) . . . . ?
O34 Si2 O25 W12 61.5(12) . . . . ?
O34 Si2 O25 W17 -61.6(13) . . . . ?
O34 Si2 O25 W20 178.4(8) . . . . ?
O34 Si2 O33 W13 -55.4(15) . . . . ?
O34 Si2 O33 W14 53.9(13) . . . . ?
O34 Si2 O33 W18 175.3(13) . . . . ?
O35 W10 O36 Ag23 34.1(10) . . . . ?
O35 W10 O36 Ag24 -85.9(10) . . . . ?
O35 W10 O36 Zn5 168.2(9) . . . . ?
O37 W11 O39 Ag18 86.5(10) . . . . ?
O37 W11 O39 Ag19 -36.3(11) . . . . ?
O37 W11 O39 Zn5 -172.2(10) . . . . ?
O38 W10 O36 Ag23 -62.7(8) . . . . ?
O38 W10 O36 Ag24 177.4(9) . . . . ?
O38 W10 O36 Zn5 71.5(9) . . . . ?
O38 W11 O39 Ag18 -174.8(7) . . . . ?
O38 W11 O39 Ag19 62.4(8) . . . . ?
O38 W11 O39 Zn5 -73.5(9) . . . . ?
O40 W8 O41 Ag23 39.2(15) . . . . ?
O40 W8 O41 Ag25 -97.7(9) . . . . ?
O41 W8 O40 Zn2 -177.0(8) . . . . ?
O41 W8 O40 Zn5 -11.3(16) . . . . ?
O42 W2 O47 Ag29 -84.6(8) . . . . ?
O42 W2 O50 W9 -29.2(16) . . . . ?
O42 W2 O50 Ag37 -179.5(7) . . . . ?
O42 W8 O40 Zn2 -4(3) . . . . ?
O42 W8 O40 Zn5 161.3(16) . . . . ?
O42 W8 O41 Ag23 -138.6(14) . . . . ?
O42 W8 O41 Ag25 84.5(9) . . . . ?
O43 W7 O65 W6 5(4) . . . . ?
O43 W7 O71 Ag17 -25.2(10) . . . . ?
O43 W7 O86 Ag18 -77.2(15) . . . . ?
O43 W7 O86 Zn2 72.5(10) . . . . ?
O43 W8 O40 Zn2 -76.1(8) . . . . ?
O43 W8 O40 Zn5 89.6(14) . . . . ?
O43 W8 O41 Ag23 -53.3(15) . . . . ?
O43 W8 O41 Ag25 169.7(8) . . . . ?
O44 W8 O40 Zn2 83.6(8) . . . . ?
O44 W8 O40 Zn5 -110.7(14) . . . . ?
O44 W8 O41 Ag23 135.1(13) . . . . ?
O44 W8 O41 Ag25 -1.9(10) . . . . ?
O44 W9 O53 Ag31 110.4(13) . . . . ?
O44 W9 O53 Zn3 -84.7(8) . . . . ?
O45 W7 O65 W6 37(2) . . . . ?
O45 W7 O86 Ag18 -151.7(16) . . . . ?
O45 W7 O86 Zn2 -2.0(9) . . . . ?
O45 W8 O40 Zn2 -1.6(7) . . . . ?
O45 W8 O40 Zn5 164.1(15) . . . . ?
O45 Si1 O49 W1 -177.1(9) . . . . ?
O45 Si1 O49 W2 -59.6(11) . . . . ?
O45 Si1 O49 W3 60.7(11) . . . . ?
O45 Si1 O54 W4 179.5(9) . . . . ?
O45 Si1 O54 W9 56.4(12) . . . . ?
O45 Si1 O54 Zn3 -56.8(12) . . . . ?
O45 Si1 O62 W5 177.5(9) . . . . ?
O45 Si1 O62 W6 -57.5(12) . . . . ?
O45 Si1 O62 Zn4 62.4(11) . . . . ?
O46 W2 O47 Ag29 -175.3(6) . . . . ?
O46 W2 O50 W9 51(3) . . . . ?
O46 W2 O50 Ag37 -99.3(18) . . . . ?
O46 W3 O64 W6 -59(3) . . . . ?
O46 W3 O64 Ag6 102.5(16) . . . . ?
O46 W3 O69 Ag14 101.4(8) . . . . ?
O47 W2 O50 W9 -130.5(16) . . . . ?
O47 W2 O50 Ag37 79.2(7) . . . . ?
O48 W1 O57 W4 -131.0(15) . . . . ?
O48 W1 O57 Ag37 24.8(5) . . . . ?
O48 W1 O59 W5 58(3) . . . . ?
O48 W1 O59 Ag6 -102.6(16) . . . . ?
O48 W1 O79 Ag11 -173.1(6) . . . . ?
O48 W2 O47 Ag29 95.1(7) . . . . ?
O48 W2 O50 W9 129.7(16) . . . . ?
O48 W2 O50 Ag37 -20.7(6) . . . . ?
O49 W1 O57 W4 -55.5(15) . . . . ?
O49 W1 O57 Ag37 100.3(5) . . . . ?
O49 W1 O59 W5 63.2(15) . . . . ?
O49 W1 O59 Ag6 -97.8(6) . . . . ?
O49 W1 O79 Ag11 138(3) . . . . ?
O49 W2 O50 W9 55.0(15) . . . . ?
O49 W2 O50 Ag37 -95.4(5) . . . . ?
O49 W3 O64 W6 -60.8(14) . . . . ?
O49 W3 O64 Ag6 100.6(5) . . . . ?
O49 Si1 O45 W7 -62.9(12) . . . . ?
O49 Si1 O45 W8 60.9(12) . . . . ?
O49 Si1 O45 Zn2 -178.3(9) . . . . ?
O49 Si1 O54 W4 60.2(11) . . . . ?
O49 Si1 O54 W9 -63.0(11) . . . . ?
O49 Si1 O54 Zn3 -176.1(8) . . . . ?
O49 Si1 O62 W5 -63.7(11) . . . . ?
O49 Si1 O62 W6 61.3(12) . . . . ?
O49 Si1 O62 Zn4 -178.8(8) . . . . ?
O50 W2 O47 Ag29 5.2(8) . . . . ?
O50 W9 O44 W8 -41(2) . . . . ?
O50 W9 O53 Ag31 178.8(13) . . . . ?
O50 W9 O53 Zn3 -16(2) . . . . ?
O51 W9 O44 W8 -137(2) . . . . ?
O51 W9 O53 Ag31 12.3(14) . . . . ?
O51 W9 O53 Zn3 177.1(7) . . . . ?
O52 W4 O55 Ag33 -69.0(8) . . . . ?
O52 W4 O56 Ag32 90.6(16) . . . . ?
O52 W4 O56 Zn3 -77.1(8) . . . . ?
O52 W4 O58 W5 -17(3) . . . . ?
O52 W9 O44 W8 17(3) . . . . ?
O52 W9 O53 Ag31 -90.5(13) . . . . ?
O52 W9 O53 Zn3 74.4(7) . . . . ?
O53 W9 O44 W8 123(2) . . . . ?
O54 W4 O56 Ag32 168.1(17) . . . . ?
O54 W4 O56 Zn3 0.4(7) . . . . ?
O54 W4 O58 W5 -46(2) . . . . ?
O54 W9 O44 W8 43(2) . . . . ?
O54 W9 O53 Ag31 -164.5(14) . . . . ?
O54 W9 O53 Zn3 0.3(6) . . . . ?
O54 Si1 O45 W7 177.0(9) . . . . ?
O54 Si1 O45 W8 -59.2(12) . . . . ?
O54 Si1 O45 Zn2 61.6(11) . . . . ?
O54 Si1 O49 W1 -57.0(12) . . . . ?
O54 Si1 O49 W2 60.5(11) . . . . ?
O54 Si1 O49 W3 -179.3(8) . . . . ?
O54 Si1 O62 W5 56.1(12) . . . . ?
O54 Si1 O62 W6 -178.9(9) . . . . ?
O54 Si1 O62 Zn4 -58.9(11) . . . . ?
O55 W4 O56 Ag32 -9.7(17) . . . . ?
O55 W4 O56 Zn3 -177.4(7) . . . . ?
O55 W4 O58 W5 134(2) . . . . ?
O56 W4 O55 Ag33 24.6(8) . . . . ?
O56 W4 O58 W5 -127(2) . . . . ?
O57 W1 O59 W5 -23.4(15) . . . . ?
O57 W1 O59 Ag6 175.7(6) . . . . ?
O57 W1 O79 Ag11 -83.6(6) . . . . ?
O57 W4 O55 Ag33 -155.3(7) . . . . ?
O57 W4 O56 Ag32 169.7(16) . . . . ?
O57 W4 O56 Zn3 2(3) . . . . ?
O57 W4 O58 W5 38(2) . . . . ?
O58 W4 O55 Ag33 121.7(7) . . . . ?
O58 W4 O56 Ag32 -110.2(16) . . . . ?
O58 W4 O56 Zn3 82.1(8) . . . . ?
O58 W5 O60 Ag5 -124.5(8) . . . . ?
O58 W5 O60 Ag10 -2.8(8) . . . . ?
O58 W5 O61 Ag7 159.1(11) . . . . ?
O58 W5 O61 Zn4 -81.3(9) . . . . ?
O59 W1 O57 W4 28.2(15) . . . . ?
O59 W1 O57 Ag37 -176.1(6) . . . . ?
O59 W1 O79 Ag11 8.0(7) . . . . ?
O59 W5 O60 Ag5 151.2(8) . . . . ?
O59 W5 O60 Ag10 -87.2(7) . . . . ?
O59 W5 O61 Ag7 -121.7(19) . . . . ?
O59 W5 O61 Zn4 -2(3) . . . . ?
O60 W5 O61 Ag7 55.4(13) . . . . ?
O60 W5 O61 Zn4 175.0(10) . . . . ?
O60 Ag5 C1 Ag7 -76.2(13) . . . . ?
O60 Ag5 C1 Ag9 28.8(14) . . . . ?
O60 Ag5 C1 C2 170(4) . . . . ?
O61 W5 O60 Ag5 -27.9(10) . . . . ?
O61 W5 O60 Ag10 93.7(8) . . . . ?
O62 W5 O61 Ag7 -118.1(11) . . . . ?
O62 W5 O61 Zn4 1.4(8) . . . . ?
O62 W6 O67 Ag8 -162.1(9) . . . . ?
O62 W6 O67 Zn4 2.3(8) . . . . ?
O62 Si1 O45 W7 55.6(13) . . . . ?
O62 Si1 O45 W8 179.4(9) . . . . ?
O62 Si1 O45 Zn2 -59.8(11) . . . . ?
O62 Si1 O49 W1 62.9(11) . . . . ?
O62 Si1 O49 W2 -179.6(8) . . . . ?
O62 Si1 O49 W3 -59.4(10) . . . . ?
O62 Si1 O54 W4 -58.7(12) . . . . ?
O62 Si1 O54 W9 178.2(9) . . . . ?
O62 Si1 O54 Zn3 65.0(11) . . . . ?
O63 W5 O60 Ag5 66.1(9) . . . . ?
O63 W5 O60 Ag10 -172.3(7) . . . . ?
O63 W5 O61 Ag7 -43.7(11) . . . . ?
O63 W5 O61 Zn4 75.9(9) . . . . ?
O63 W6 O66 Ag3 11.1(12) . . . . ?
O63 W6 O66 Ag12 96.0(9) . . . . ?
O63 W6 O66 Ag13 175.2(8) . . . . ?
O63 W6 O67 Ag8 122.7(9) . . . . ?
O63 W6 O67 Zn4 -72.9(9) . . . . ?
O64 W3 O69 Ag14 -79.6(9) . . . . ?
O64 W6 O66 Ag3 -74.5(10) . . . . ?
O64 W6 O66 Ag12 10.4(9) . . . . ?
O64 W6 O66 Ag13 89.6(8) . . . . ?
O64 W6 O67 Ag8 -150.4(16) . . . . ?
O64 W6 O67 Zn4 14(3) . . . . ?
O65 W6 O66 Ag3 -156.2(10) . . . . ?
O65 W6 O66 Ag12 -71.3(9) . . . . ?
O65 W6 O66 Ag13 7.9(10) . . . . ?
O65 W6 O67 Ag8 -78.3(9) . . . . ?
O65 W6 O67 Zn4 86.1(9) . . . . ?
O65 W7 O71 Ag17 143.6(8) . . . . ?
O65 W7 O86 Ag18 122.5(15) . . . . ?
O65 W7 O86 Zn2 -87.8(10) . . . . ?
O66 W6 O67 Ag8 22.6(11) . . . . ?
O66 W6 O67 Zn4 -173.0(9) . . . . ?
O67 W6 O66 Ag3 107.7(10) . . . . ?
O67 W6 O66 Ag12 -167.4(8) . . . . ?
O67 W6 O66 Ag13 -88.2(9) . . . . ?
O68 W1 O57 W4 -54(3) . . . . ?
O68 W1 O57 Ag37 101.5(16) . . . . ?
O68 W1 O59 W5 137.1(15) . . . . ?
O68 W1 O59 Ag6 -23.8(6) . . . . ?
O68 W1 O79 Ag11 98.3(6) . . . . ?
O68 W3 O64 W6 -135.8(15) . . . . ?
O68 W3 O64 Ag6 25.6(6) . . . . ?
O68 W3 O69 Ag14 -171.9(7) . . . . ?
O69 W3 O64 W6 123.6(16) . . . . ?
O69 W3 O64 Ag6 -75.0(9) . . . . ?
O70 W3 O64 W6 23.3(15) . . . . ?
O70 W3 O64 Ag6 -175.3(5) . . . . ?
O70 W3 O69 Ag14 11.4(10) . . . . ?
O70 W7 O65 W6 -46(2) . . . . ?
O70 W7 O71 Ag17 58.4(10) . . . . ?
O70 W7 O86 Ag18 -160.4(16) . . . . ?
O70 W7 O86 Zn2 -11(3) . . . . ?
O71 W7 O65 W6 -142(2) . . . . ?
O71 W7 O86 Ag18 20.4(17) . . . . ?
O71 W7 O86 Zn2 170.1(10) . . . . ?
O79 W1 O57 W4 131.3(15) . . . . ?
O79 W1 O57 Ag37 -72.9(7) . . . . ?
O79 W1 O59 W5 -124.8(15) . . . . ?
O79 W1 O59 Ag6 74.2(7) . . . . ?
O86 W7 O65 W6 116(2) . . . . ?
O86 W7 O71 Ag17 -121.9(9) . . . . ?
C1 C2 C3 C4 -72(20) . . . . ?
C1 C2 C3 C5 163(19) . . . . ?
C1 C2 C3 C6 47(20) . . . . ?
C7 C8 C9 C10 33(18) . . . . ?
C7 C8 C9 C11 -77(17) . . . . ?
C7 C8 C9 C12 152(16) . . . . ?
C37 C38 C39 C40 -30(16) . . . . ?
C37 C38 C39 C42 109(14) . . . . ?
C55 C56 C57 C58 -167(19) . . . . ?
C55 C56 C57 C59 73(20) . . . . ?
C55 C56 C57 C60 -44(20) . . . . ?
C61 C62 C63 C64 -128(18) . . . . ?
C61 C62 C63 C65 128(18) . . . . ?
C61 C62 C63 C66 3(20) . . . . ?
C67 C68 C69 C70 145(15) . . . . ?
C67 C68 C69 C71 39(16) . . . . ?
C67 C68 C69 C72 -85(16) . . . . ?
C79 C80 C81 C82 -20(14) . . . . ?
C79 C80 C81 C83 108(13) . . . . ?
C79 C80 C81 C84 -140(12) . . . . ?
C85 C86 C87 C88 153(11) . . . . ?
C85 C86 C87 C89 -101(12) . . . . ?
C85 C86 C87 C90 32(13) . . . . ?
C91 C92 C93 C94 -65(24) . . . . ?
C91 C92 C93 C95 54(24) . . . . ?
C91 C92 C93 C96 170(23) . . . . ?
C109 C110 C111 C112 -143(15) . . . . ?
C109 C110 C111 C113 -28(16) . . . . ?
C109 C110 C111 C114 95(15) . . . . ?
O5 W13 O28 W12 57(5) . . . . ?
O5 W13 O29 W11 -134(3) . . . . ?
O5 W14 O1 Ag1 -70.9(17) . . . 4_475 ?
O5 W14 O2 W10 134(3) . . . . ?
O5 W14 O4 W18 -76.6(13) . . . . ?

loop_
_platon_squeeze_void_nr
_platon_squeeze_void_average_x
_platon_squeeze_void_average_y
_platon_squeeze_void_average_z
_platon_squeeze_void_volume
_platon_squeeze_void_count_electrons
_platon_squeeze_void_content
1 0.494 0.012 0.086 17 -4 ' '
2 0.660 0.000 0.500 5819 153 '6 CH3CN,2 H2O'
3 0.506 -0.013 0.914 18 -4 ' '
4 0.783 0.500 1.000 5819 153 '6 CH3CN,2 H2O'
5 0.494 0.487 0.586 17 -4 ' '
6 0.506 0.512 0.414 18 -4 ' '
